data_7001426
loop_
_publ_author_name
'Hussain, Firasat'
'Spingler, Bernhard'
'Conrad, Franziska'
'Speldrich, Manfred'
'K\"ogerler, Paul'
'Boskovic, Colette'
'Patzke, Greta R.'

_publ_section_title
;
 Caesium-templated lanthanoid-containing polyoxotungstates
;
_journal_issue 23
_journal_name_full 'Dalton Transactions'
_journal_page_first 4423
_journal_page_last 4425
_journal_paper_doi 10.1039/b902077b
_journal_year 2009
_chemical_formula_sum 'As6 Cl Cs3.9 Eu6 H228 Na22.5 O315.5 W63'
_chemical_formula_weight 19292.73
_chemical_name_systematic
;
?
;
_space_group_IT_number 2
_symmetry_cell_setting triclinic
_symmetry_space_group_name_Hall '-P 1'
_symmetry_space_group_name_H-M 'P -1'
_atom_sites_solution_primary direct
_atom_sites_solution_secondary difmap
_audit_creation_method SHELXL-97
_cell_angle_alpha 113.159(2)
_cell_angle_beta 105.627(2)
_cell_angle_gamma 92.065(2)
_cell_formula_units_Z 2
_cell_length_a 23.4490(7)
_cell_length_b 25.1518(6)
_cell_length_c 28.4179(8)
_cell_measurement_reflns_used 18331
_cell_measurement_temperature 183(2)
_cell_measurement_theta_max 29.3488
_cell_measurement_theta_min 2.1657
_cell_volume 14648.2(8)
_computing_cell_refinement 'CrysAlis RED (Oxford, 2007)'
_computing_data_collection 'CrysAlis RED (Oxford, 2007)'
_computing_data_reduction 'CrysAlis RED (Oxford, 2007)'
_computing_molecular_graphics 'ORTEP-3 (Farrugia, 1997)'
_computing_publication_material 'SHELXL-97 (Sheldrick, 1997)'
_computing_structure_refinement 'SHELXL-97 (Sheldrick, 1997)'
_computing_structure_solution 'SHELXS-97 (Sheldrick, 1990)'
_diffrn_ambient_temperature 183(2)
_diffrn_detector_area_resol_mean 10.4498
_diffrn_measured_fraction_theta_full 0.997
_diffrn_measured_fraction_theta_max 0.997
_diffrn_measurement_device_type 'Xcalibur Ruby'
_diffrn_measurement_method '/o oscillation scan'
_diffrn_radiation_monochromator graphite
_diffrn_radiation_source 'fine-focus sealed tube'
_diffrn_radiation_type MoK\a
_diffrn_radiation_wavelength 0.71073
_diffrn_reflns_av_R_equivalents 0.2114
_diffrn_reflns_av_sigmaI/netI 0.2771
_diffrn_reflns_limit_h_max 26
_diffrn_reflns_limit_h_min -26
_diffrn_reflns_limit_k_max 27
_diffrn_reflns_limit_k_min -27
_diffrn_reflns_limit_l_max 31
_diffrn_reflns_limit_l_min -31
_diffrn_reflns_number 208182
_diffrn_reflns_theta_full 23.26
_diffrn_reflns_theta_max 23.26
_diffrn_reflns_theta_min 2.17
_exptl_absorpt_coefficient_mu 27.199
_exptl_absorpt_correction_T_max 1.00000
_exptl_absorpt_correction_T_min 0.20419
_exptl_absorpt_correction_type multi-scan
_exptl_absorpt_process_details
;
CrysAlis RED, Oxford Diffraction Ltd.,
Version 1.171.32.24 (release 21-04-2008 CrysAlis171 .NET)
(compiled Apr 21 2008,18:23:10)
Empirical absorption correction using spherical harmonics,
implemented in SCALE3 ABSPACK scaling algorithm.
;
_exptl_crystal_colour colorless
_exptl_crystal_density_diffrn 4.374
_exptl_crystal_density_method 'not measured'
_exptl_crystal_description needle
_exptl_crystal_F_000 16482
_exptl_crystal_size_max 0.13
_exptl_crystal_size_mid 0.09
_exptl_crystal_size_min 0.06
_refine_diff_density_max 3.304
_refine_diff_density_min -3.910
_refine_diff_density_rms 0.599
_refine_ls_extinction_method none
_refine_ls_goodness_of_fit_ref 0.973
_refine_ls_matrix_type full
_refine_ls_number_parameters 2102
_refine_ls_number_reflns 41956
_refine_ls_number_restraints 0
_refine_ls_restrained_S_all 0.973
_refine_ls_R_factor_all 0.2165
_refine_ls_R_factor_gt 0.0995
_refine_ls_shift/su_max 0.001
_refine_ls_shift/su_mean 0.000
_refine_ls_structure_factor_coef Fsqd
_refine_ls_weighting_details 'calc w=1/[\s^2^(Fo^2^)+(0.0757P)^2^+0.0000P] where P=(Fo^2^+2Fc^2^)/3'
_refine_ls_weighting_scheme calc
_refine_ls_wR_factor_gt 0.1748
_refine_ls_wR_factor_ref 0.2106
_reflns_number_gt 19396
_reflns_number_total 41956
_reflns_threshold_expression >2sigma(I)
_cod_data_source_file b902077b.txt
_cod_data_source_block fh32
_cod_original_cell_volume 14648.2(7)
_cod_original_sg_symbol_H-M P-1
_cod_original_formula_sum 'H228 As6 Cl Cs3.90 Eu6 Na22.50 O315.50 W63'
_cod_database_code 7001426

loop_
_symmetry_equiv_pos_as_xyz
'x, y, z'
'-x, -y, -z'

loop_
_atom_site_label
_atom_site_type_symbol
_atom_site_fract_x
_atom_site_fract_y
_atom_site_fract_z
_atom_site_U_iso_or_equiv
_atom_site_adp_type
_atom_site_occupancy
_atom_site_symmetry_multiplicity
_atom_site_calc_flag
_atom_site_refinement_flags
_atom_site_disorder_assembly
_atom_site_disorder_group
O1 O 0.910(3) 0.888(3) 0.525(2) 0.100(19) Uiso 1 1 d . . .
O2 O 0.7997(18) 0.8111(19) 0.4948(15) 0.045(12) Uiso 1 1 d . . .
O3 O 0.9044(17) 0.7627(18) 0.5083(14) 0.038(11) Uiso 1 1 d . . .
O4 O 0.8444(15) 0.8578(16) 0.6041(13) 0.025(9) Uiso 1 1 d . . .
O5 O 0.9540(18) 0.8515(18) 0.6079(15) 0.043(11) Uiso 1 1 d . . .
O6 O 1.037(2) 0.942(2) 0.6810(17) 0.057(13) Uiso 1 1 d . . .
O7 O 1.0566(18) 0.8310(18) 0.6594(15) 0.045(12) Uiso 1 1 d . . .
O8 O 0.9901(16) 0.7214(17) 0.5773(14) 0.031(10) Uiso 1 1 d . . .
O9 O 1.1046(19) 0.724(2) 0.6393(16) 0.054(13) Uiso 1 1 d . . .
O10 O 1.0000(16) 0.6787(16) 0.6547(13) 0.028(10) Uiso 1 1 d . . .
O11 O 0.9111(18) 0.6323(18) 0.5642(15) 0.043(11) Uiso 1 1 d . . .
O12 O 0.9549(17) 0.5634(17) 0.6117(14) 0.036(10) Uiso 1 1 d . . .
O13 O 0.8508(16) 0.5923(17) 0.6221(14) 0.032(10) Uiso 1 1 d . . .
O14 O 0.7695(14) 0.6418(14) 0.5715(12) 0.012(8) Uiso 1 1 d . . .
O15 O 0.7340(19) 0.5904(19) 0.6284(16) 0.049(12) Uiso 1 1 d . . .
O16 O 0.7617(16) 0.7129(16) 0.6633(13) 0.029(10) Uiso 1 1 d . . .
O17 O 0.7566(16) 0.7482(16) 0.5887(13) 0.027(9) Uiso 1 1 d . . .
O18 O 0.672(2) 0.778(2) 0.6467(19) 0.073(15) Uiso 1 1 d . . .
O19 O 0.7648(16) 0.8587(16) 0.6543(13) 0.029(10) Uiso 1 1 d . . .
O20 O 0.831(2) 0.966(2) 0.6804(17) 0.059(13) Uiso 1 1 d . . .
O21 O 0.930(2) 0.907(2) 0.6940(17) 0.061(14) Uiso 1 1 d . . .
O22 O 0.9642(16) 0.7927(17) 0.6762(14) 0.031(10) Uiso 1 1 d . . .
O23 O 0.8510(17) 0.8095(18) 0.6812(15) 0.039(11) Uiso 1 1 d . . .
O24 O 0.8845(17) 0.7023(18) 0.6595(15) 0.040(11) Uiso 1 1 d . . .
O25 O 0.9436(17) 0.6437(18) 0.7081(15) 0.039(11) Uiso 1 1 d . . .
O26 O 1.0679(16) 0.7840(17) 0.7296(14) 0.032(10) Uiso 1 1 d . . .
O27 O 1.0318(15) 0.8901(15) 0.7491(12) 0.020(9) Uiso 1 1 d . . .
O28 O 0.8579(17) 0.9088(18) 0.7475(14) 0.038(11) Uiso 1 1 d . . .
O29 O 0.7748(17) 0.8191(18) 0.7316(15) 0.039(11) Uiso 1 1 d . . .
O30 O 0.8332(15) 0.6577(16) 0.7140(13) 0.025(9) Uiso 1 1 d . . .
O31 O 0.9796(15) 0.7581(16) 0.7661(13) 0.025(9) Uiso 1 1 d . . .
O32 O 0.9477(18) 0.8607(18) 0.7835(15) 0.042(11) Uiso 1 1 d . . .
O33 O 0.8721(16) 0.7725(17) 0.7704(14) 0.032(10) Uiso 1 1 d . . .
O34 O 0.9245(16) 0.6931(16) 0.8049(13) 0.027(10) Uiso 1 1 d . . .
O35 O 1.065(2) 0.853(2) 0.8298(18) 0.063(14) Uiso 1 1 d . . .
O36 O 0.8679(19) 0.8834(19) 0.8353(16) 0.053(13) Uiso 1 1 d . . .
O37 O 0.828(3) 1.010(3) 0.895(2) 0.12(2) Uiso 1 1 d . . .
O39 O 0.9743(18) 0.5974(19) 0.4869(15) 0.047(12) Uiso 1 1 d . . .
O40 O 0.8414(16) 0.5701(16) 0.4467(13) 0.030(10) Uiso 1 1 d . . .
O41 O 0.8418(17) 0.6560(17) 0.4078(14) 0.037(11) Uiso 1 1 d . . .
O42 O 0.9691(17) 0.6739(17) 0.4395(14) 0.036(11) Uiso 1 1 d . . .
O43 O 0.7105(16) 0.6048(16) 0.4670(14) 0.030(10) Uiso 1 1 d . . .
O44 O 0.7040(19) 0.5040(19) 0.4857(16) 0.053(13) Uiso 1 1 d . . .
O45 O 0.7135(17) 0.4995(17) 0.3934(14) 0.036(11) Uiso 1 1 d . . .
O46 O 0.7426(15) 0.5812(16) 0.3553(13) 0.025(9) Uiso 1 1 d . . .
O47 O 0.7384(16) 0.4598(17) 0.2952(14) 0.031(10) Uiso 1 1 d . . .
O48 O 0.6532(16) 0.5248(17) 0.2665(14) 0.031(10) Uiso 1 1 d . . .
O49 O 0.6996(17) 0.6275(17) 0.2909(14) 0.036(11) Uiso 1 1 d . . .
O50 O 0.6403(15) 0.5618(15) 0.1892(13) 0.021(9) Uiso 1 1 d . . .
O51 O 0.5905(17) 0.6531(17) 0.2481(14) 0.035(10) Uiso 1 1 d . . .
O52 O 0.6275(17) 0.7328(18) 0.3534(15) 0.039(11) Uiso 1 1 d . . .
O53 O 0.5197(17) 0.7413(17) 0.2789(14) 0.037(11) Uiso 1 1 d . . .
O54 O 0.5197(15) 0.7006(15) 0.3605(12) 0.019(9) Uiso 1 1 d . . .
O55 O 0.6037(15) 0.7578(15) 0.4488(12) 0.019(9) Uiso 1 1 d . . .
O56 O 0.492(2) 0.771(2) 0.4474(17) 0.056(13) Uiso 1 1 d . . .
O57 O 0.5461(16) 0.7056(16) 0.4965(14) 0.030(10) Uiso 1 1 d . . .
O58 O 0.6550(17) 0.6709(17) 0.5267(14) 0.037(11) Uiso 1 1 d . . .
O59 O 0.5713(19) 0.6417(19) 0.5589(16) 0.053(13) Uiso 1 1 d . . .
O60 O 0.6041(19) 0.5686(19) 0.4746(16) 0.049(12) Uiso 1 1 d . . .
O61 O 0.6065(18) 0.4670(18) 0.3943(15) 0.042(11) Uiso 1 1 d . . .
O62 O 0.500(2) 0.594(2) 0.4529(17) 0.060(14) Uiso 1 1 d . . .
O63 O 0.4615(18) 0.6575(18) 0.4051(15) 0.041(11) Uiso 1 1 d . . .
O64 O 0.4894(16) 0.6270(17) 0.2548(14) 0.031(10) Uiso 1 1 d . . .
O65 O 0.5444(16) 0.5411(17) 0.2131(14) 0.033(10) Uiso 1 1 d . . .
O66 O 0.6224(18) 0.4454(18) 0.3024(15) 0.045(12) Uiso 1 1 d . . .
O67 O 0.5069(19) 0.512(2) 0.3658(16) 0.055(13) Uiso 1 1 d . . .
O68 O 0.4668(18) 0.5690(19) 0.3128(16) 0.047(12) Uiso 1 1 d . . .
O69 O 0.5233(17) 0.4863(17) 0.2683(14) 0.036(11) Uiso 1 1 d . . .
O70 O 0.518(2) 0.396(2) 0.3002(18) 0.070(15) Uiso 1 1 d . . .
O71 O 0.5807(15) 0.6116(15) 0.3150(13) 0.022(9) Uiso 1 1 d . . .
O72 O 0.4327(16) 0.5079(16) 0.2001(14) 0.030(10) Uiso 1 1 d . . .
O73 O 0.396(2) 0.548(2) 0.3698(17) 0.058(13) Uiso 1 1 d . . .
O75 O 0.7475(16) 0.7010(17) 0.3938(14) 0.034(10) Uiso 1 1 d . . .
O76 O 0.7109(17) 0.7215(18) 0.4806(15) 0.040(11) Uiso 1 1 d . . .
O77 O 0.7052(18) 0.8460(18) 0.5346(15) 0.045(12) Uiso 1 1 d . . .
O79 O 0.7624(17) 0.8141(18) 0.3951(15) 0.040(11) Uiso 1 1 d . . .
O80 O 0.8197(14) 0.5970(14) 0.2987(11) 0.011(8) Uiso 1 1 d . . .
O81 O 0.8064(16) 0.6966(17) 0.3262(14) 0.031(10) Uiso 1 1 d . . .
O82 O 0.7868(14) 0.6418(15) 0.2157(12) 0.017(8) Uiso 1 1 d . . .
O83 O 0.8742(16) 0.7295(16) 0.2747(13) 0.029(10) Uiso 1 1 d . . .
O84 O 0.9000(19) 0.6124(19) 0.2508(16) 0.049(12) Uiso 1 1 d . . .
O85 O 0.9221(14) 0.6959(15) 0.3515(12) 0.016(8) Uiso 1 1 d . . .
O86 O 0.9826(14) 0.6113(15) 0.3357(12) 0.016(8) Uiso 1 1 d . . .
O87 O 0.9126(15) 0.5066(15) 0.2574(13) 0.023(9) Uiso 1 1 d . . .
O88 O 0.9474(16) 0.5372(17) 0.1869(14) 0.031(10) Uiso 1 1 d . . .
O89 O 0.9504(18) 0.6332(18) 0.1688(15) 0.041(11) Uiso 1 1 d . . .
O90 O 0.9826(16) 0.5319(16) 0.0998(13) 0.027(10) Uiso 1 1 d . . .
O91 O 1.0577(14) 0.6288(14) 0.1609(12) 0.016(8) Uiso 1 1 d . . .
O92 O 1.0088(15) 0.7147(15) 0.1543(13) 0.021(9) Uiso 1 1 d . . .
O93 O 1.1017(17) 0.7004(17) 0.1177(14) 0.036(11) Uiso 1 1 d . . .
O94 O 1.1016(18) 0.7875(18) 0.2183(15) 0.042(11) Uiso 1 1 d . . .
O95 O 1.0274(14) 0.8329(14) 0.2788(12) 0.013(8) Uiso 1 1 d . . .
O96 O 1.1351(19) 0.8946(19) 0.3107(16) 0.049(12) Uiso 1 1 d . . .
O97 O 0.9944(16) 0.8191(16) 0.3607(13) 0.029(10) Uiso 1 1 d . . .
O98 O 1.0693(19) 0.879(2) 0.4541(16) 0.052(12) Uiso 1 1 d . . .
O99 O 1.0187(14) 0.7703(14) 0.4303(11) 0.012(8) Uiso 1 1 d . . .
O100 O 1.0455(17) 0.7184(17) 0.3493(14) 0.036(11) Uiso 1 1 d . . .
O101 O 1.0252(13) 0.6249(14) 0.2546(11) 0.008(8) Uiso 1 1 d . . .
O102 O 1.0819(17) 0.7279(17) 0.2653(14) 0.034(10) Uiso 1 1 d . . .
O103 O 1.1325(16) 0.7800(16) 0.4349(13) 0.029(10) Uiso 1 1 d . . .
O104 O 1.0736(13) 0.6771(14) 0.4200(11) 0.011(8) Uiso 1 1 d . . .
O105 O 1.0321(13) 0.5347(14) 0.2686(11) 0.008(8) Uiso 1 1 d . . .
O106 O 1.0623(13) 0.5412(13) 0.1919(11) 0.007(7) Uiso 1 1 d . . .
O107 O 1.1609(14) 0.6998(14) 0.2180(12) 0.015(8) Uiso 1 1 d . . .
O108 O 1.1824(13) 0.7924(13) 0.3105(11) 0.006(7) Uiso 1 1 d . . .
O109 O 1.1765(19) 0.7239(19) 0.3569(16) 0.049(12) Uiso 1 1 d . . .
O110 O 1.1182(18) 0.6204(18) 0.3385(15) 0.043(11) Uiso 1 1 d . . .
O111 O 1.1480(16) 0.6289(16) 0.2630(14) 0.030(10) Uiso 1 1 d . . .
O112 O 1.2579(16) 0.7070(16) 0.2982(14) 0.030(10) Uiso 1 1 d . . .
O113 O 1.1959(16) 0.6988(16) 0.4457(13) 0.027(10) Uiso 1 1 d . . .
O114 O 1.1475(17) 0.5268(18) 0.2745(15) 0.039(11) Uiso 1 1 d . . .
O115 O 0.9246(16) 0.7451(16) 0.2047(13) 0.027(10) Uiso 1 1 d . . .
O116 O 0.9205(16) 0.6357(17) 0.0717(14) 0.033(10) Uiso 1 1 d . . .
O117 O 0.9068(19) 0.7404(19) 0.1047(16) 0.053(13) Uiso 1 1 d . . .
O118 O 0.8466(17) 0.6601(18) 0.1294(15) 0.040(11) Uiso 1 1 d . . .
O119 O 0.9213(16) 0.8656(16) 0.2147(13) 0.028(10) Uiso 1 1 d . . .
O120 O 0.9539(19) 0.930(2) 0.3308(16) 0.053(13) Uiso 1 1 d . . .
O121 O 0.8614(16) 0.8458(16) 0.3406(13) 0.029(10) Uiso 1 1 d . . .
O122 O 0.9969(17) 0.8017(17) 0.0916(14) 0.038(11) Uiso 1 1 d . . .
O123 O 0.8920(17) 0.8378(18) 0.0923(15) 0.040(11) Uiso 1 1 d . . .
O124 O 0.7932(16) 0.8088(17) 0.1166(14) 0.034(10) Uiso 1 1 d . . .
O125 O 0.8002(17) 0.9058(17) 0.1010(14) 0.037(11) Uiso 1 1 d . . .
O126 O 0.7227(16) 0.8047(17) 0.0283(14) 0.030(10) Uiso 1 1 d . . .
O127 O 0.6773(16) 0.7632(16) 0.0836(13) 0.028(10) Uiso 1 1 d . . .
O128 O 0.5960(17) 0.7925(17) 0.0178(14) 0.035(10) Uiso 1 1 d . . .
O129 O 0.6083(15) 0.6774(15) -0.0091(13) 0.021(9) Uiso 1 1 d . . .
O130 O 0.6739(16) 0.6141(16) 0.0336(13) 0.027(10) Uiso 1 1 d . . .
O131 O 0.5797(16) 0.5603(16) -0.0531(13) 0.029(10) Uiso 1 1 d . . .
O132 O 0.7007(13) 0.5576(13) -0.0564(11) 0.007(7) Uiso 1 1 d . . .
O133 O 0.7792(13) 0.5598(13) 0.0308(11) 0.006(7) Uiso 1 1 d . . .
O134 O 0.7563(16) 0.4613(16) -0.0630(13) 0.027(9) Uiso 1 1 d . . .
O135 O 0.8606(15) 0.5377(15) -0.0230(13) 0.022(9) Uiso 1 1 d . . .
O136 O 0.9849(14) 0.5910(14) 0.0043(12) 0.014(8) Uiso 1 1 d . . .
O137 O 0.9336(16) 0.6931(16) 0.0169(13) 0.029(10) Uiso 1 1 d . . .
O138 O 0.8143(17) 0.6248(17) -0.0213(14) 0.035(10) Uiso 1 1 d . . .
O139 O 0.7114(16) 0.6834(16) -0.0149(14) 0.030(10) Uiso 1 1 d . . .
O140 O 0.8239(14) 0.7443(14) 0.0203(12) 0.014(8) Uiso 1 1 d . . .
O141 O 0.8908(14) 0.5988(14) -0.0756(12) 0.014(8) Uiso 1 1 d . . .
O142 O 0.7781(14) 0.5366(15) -0.1096(12) 0.016(8) Uiso 1 1 d . . .
O143 O 0.6315(18) 0.6219(18) -0.1002(15) 0.042(11) Uiso 1 1 d . . .
O144 O 0.6422(15) 0.7354(16) -0.0622(13) 0.025(9) Uiso 1 1 d . . .
O145 O 0.8115(17) 0.8339(17) 0.0020(14) 0.037(11) Uiso 1 1 d . . .
O146 O 0.9089(17) 0.7840(18) -0.0014(14) 0.039(11) Uiso 1 1 d . . .
O147 O 0.8394(13) 0.6917(13) -0.0841(11) 0.008(8) Uiso 1 1 d . . .
O148 O 0.7333(15) 0.6262(15) -0.1207(13) 0.022(9) Uiso 1 1 d . . .
O149 O 0.7461(16) 0.7367(16) -0.0791(13) 0.026(9) Uiso 1 1 d . . .
O150 O 0.8122(17) 0.5784(18) -0.1730(14) 0.038(11) Uiso 1 1 d . . .
O151 O 0.8363(17) 0.7903(17) -0.0971(14) 0.036(11) Uiso 1 1 d . . .
O152 O 0.641(2) 0.671(2) -0.1649(17) 0.057(13) Uiso 1 1 d . . .
O153 O 0.7290(13) 0.8795(13) 0.1778(11) 0.005(7) Uiso 1 1 d . . .
O154 O 1.125(2) 0.561(2) -0.0912(19) 0.076(16) Uiso 1 1 d . . .
O155 O 0.7488(19) 0.7184(19) 0.1420(16) 0.048(12) Uiso 1 1 d . . .
O156 O 0.6627(15) 0.6308(15) 0.1395(13) 0.022(9) Uiso 1 1 d . . .
O157 O 0.6979(18) 0.5151(18) 0.0789(15) 0.041(11) Uiso 1 1 d . . .
O158 O 0.6847(14) 0.7991(14) 0.1837(12) 0.013(8) Uiso 1 1 d . . .
O159 O 0.8161(16) 0.6850(17) 0.5142(14) 0.032(10) Uiso 1 1 d . . .
O160 O 0.6062(15) 0.8565(15) 0.1318(12) 0.021(9) Uiso 1 1 d . . .
O161 O 0.5922(15) 0.8486(15) 0.2158(13) 0.021(9) Uiso 1 1 d . . .
O162 O 0.5639(15) 0.6284(16) 0.4134(13) 0.024(9) Uiso 1 1 d . . .
O163 O 0.6474(15) 0.9473(16) 0.2199(13) 0.023(9) Uiso 1 1 d . . .
O164 O 0.7254(17) 1.0426(18) 0.2307(15) 0.040(11) Uiso 1 1 d . . .
O165 O 0.6132(17) 1.0531(17) 0.2292(14) 0.037(11) Uiso 1 1 d . . .
O166 O 0.5182(17) 0.9887(18) 0.2203(15) 0.040(11) Uiso 1 1 d . . .
O167 O 0.5042(18) 1.0920(18) 0.2106(15) 0.044(11) Uiso 1 1 d . . .
O168 O 1.1041(18) 0.5686(18) 0.0439(15) 0.042(11) Uiso 1 1 d . . .
O169 O 0.4310(16) 0.9745(17) 0.2545(14) 0.031(10) Uiso 1 1 d . . .
O170 O 0.3753(19) 1.0526(19) 0.3144(16) 0.050(12) Uiso 1 1 d . . .
O171 O 0.4955(18) 0.8827(19) 0.3193(15) 0.047(12) Uiso 1 1 d . . .
O172 O 0.471(2) 0.912(2) 0.4092(17) 0.063(14) Uiso 1 1 d . . .
O173 O 0.5879(16) 0.9330(16) 0.4096(14) 0.030(10) Uiso 1 1 d . . .
O174 O 0.6089(19) 0.8572(19) 0.3301(16) 0.048(12) Uiso 1 1 d . . .
O175 O 0.6651(19) 0.868(2) 0.4308(16) 0.054(13) Uiso 1 1 d . . .
O176 O 0.7305(16) 0.9064(16) 0.3772(13) 0.027(9) Uiso 1 1 d . . .
O177 O 0.8200(16) 0.9437(17) 0.3440(14) 0.032(10) Uiso 1 1 d . . .
O178 O 0.7350(15) 1.0122(15) 0.3143(12) 0.020(9) Uiso 1 1 d . . .
O179 O 0.5413(15) 1.0015(15) 0.3507(13) 0.021(9) Uiso 1 1 d . . .
O180 O 0.6589(16) 0.9756(17) 0.3637(14) 0.033(10) Uiso 1 1 d . . .
O181 O 0.6149(16) 1.0398(17) 0.3092(14) 0.031(10) Uiso 1 1 d . . .
O182 O 0.6279(15) 0.5497(16) 0.3697(13) 0.025(9) Uiso 1 1 d . . .
O183 O 0.486(2) 1.086(2) 0.3889(17) 0.057(13) Uiso 1 1 d . . .
O184 O 0.5275(18) 1.0252(18) 0.4454(15) 0.041(11) Uiso 1 1 d . . .
O185 O 0.7004(19) 0.9852(19) 0.4596(16) 0.050(12) Uiso 1 1 d . . .
O186 O 0.7688(17) 1.0183(17) 0.4141(14) 0.036(11) Uiso 1 1 d . . .
O187 O 0.704(2) 1.109(2) 0.3176(16) 0.056(13) Uiso 1 1 d . . .
O188 O 0.596(2) 1.124(2) 0.3993(18) 0.064(14) Uiso 1 1 d . . .
O189 O 0.6361(15) 1.0687(16) 0.4561(13) 0.025(9) Uiso 1 1 d . . .
O190 O 0.7088(15) 1.1034(15) 0.4113(13) 0.023(9) Uiso 1 1 d . . .
O191 O 0.6852(19) 1.2057(19) 0.4072(16) 0.048(12) Uiso 1 1 d . . .
O192 O 0.565(2) 1.138(2) 0.4911(17) 0.058(13) Uiso 1 1 d . . .
O193 O 0.7616(18) 1.0949(18) 0.5103(15) 0.044(11) Uiso 1 1 d . . .
O194 O 0.4810(15) 0.8774(15) 0.2180(13) 0.021(9) Uiso 1 1 d . . .
O195 O 0.4666(17) 0.7548(18) 0.1494(15) 0.040(11) Uiso 1 1 d . . .
O196 O 0.417(2) 0.781(2) 0.2317(19) 0.080(16) Uiso 1 1 d . . .
O197 O 0.5736(17) 0.7295(17) 0.1987(14) 0.034(10) Uiso 1 1 d . . .
O198 O 0.4130(14) 0.9732(14) 0.1473(12) 0.013(8) Uiso 1 1 d . . .
O199 O 0.3720(14) 0.8793(15) 0.1542(12) 0.016(8) Uiso 1 1 d . . .
O200 O 0.2828(17) 0.9124(17) 0.2002(14) 0.036(11) Uiso 1 1 d . . .
O201 O 0.3020(16) 0.9500(16) 0.1291(13) 0.030(10) Uiso 1 1 d . . .
O202 O 0.3542(18) 1.0660(18) 0.1593(15) 0.044(11) Uiso 1 1 d . . .
O203 O 0.3963(18) 1.0147(18) 0.0713(15) 0.045(12) Uiso 1 1 d . . .
O204 O 0.4574(18) 0.9239(18) 0.0383(15) 0.043(11) Uiso 1 1 d . . .
O205 O 0.4350(16) 0.9920(17) -0.0129(14) 0.030(10) Uiso 1 1 d . . .
O206 O 0.3797(16) 0.8805(16) -0.0540(13) 0.027(10) Uiso 1 1 d . . .
O207 O 0.4481(16) 0.8039(16) -0.0262(13) 0.027(10) Uiso 1 1 d . . .
O208 O 0.4131(17) 0.7880(18) -0.1318(15) 0.040(11) Uiso 1 1 d . . .
O209 O 0.3615(15) 0.7133(15) -0.0980(13) 0.022(9) Uiso 1 1 d . . .
O210 O 0.3890(14) 0.7102(14) -0.0018(12) 0.011(8) Uiso 1 1 d . . .
O211 O 0.3112(18) 0.6208(19) -0.0883(16) 0.047(12) Uiso 1 1 d . . .
O212 O 0.2705(18) 0.7029(18) -0.0102(15) 0.041(11) Uiso 1 1 d . . .
O213 O 0.3551(18) 0.7444(19) 0.0856(16) 0.048(12) Uiso 1 1 d . . .
O214 O 0.2521(17) 0.6814(18) 0.0734(15) 0.041(11) Uiso 1 1 d . . .
O215 O 0.2799(17) 0.7966(17) 0.1298(14) 0.037(11) Uiso 1 1 d . . .
O216 O 0.3254(13) 0.7932(14) -0.0317(11) 0.009(8) Uiso 1 1 d . . .
O217 O 0.2890(17) 0.8263(17) 0.0541(14) 0.034(10) Uiso 1 1 d . . .
O218 O 0.3366(16) 0.9125(17) 0.0354(14) 0.033(10) Uiso 1 1 d . . .
O219 O 0.2950(16) 0.7839(17) -0.1296(14) 0.034(10) Uiso 1 1 d . . .
O220 O 0.2468(16) 0.7041(17) -0.1053(14) 0.032(10) Uiso 1 1 d . . .
O221 O 0.1971(16) 0.7557(16) 0.0363(13) 0.028(10) Uiso 1 1 d . . .
O222 O 0.210(2) 0.867(2) 0.0942(17) 0.058(13) Uiso 1 1 d . . .
O223 O 0.2772(14) 0.9958(14) 0.0560(12) 0.011(8) Uiso 1 1 d . . .
O224 O 0.3139(19) 0.962(2) -0.0274(16) 0.054(13) Uiso 1 1 d . . .
O225 O 0.1933(19) 0.7849(19) -0.0461(16) 0.052(13) Uiso 1 1 d . . .
O226 O 0.2096(16) 0.8919(17) 0.0145(14) 0.032(10) Uiso 1 1 d . . .
O227 O 0.2406(16) 0.8634(17) -0.0665(14) 0.031(10) Uiso 1 1 d . . .
O228 O 0.1106(17) 0.8210(17) 0.0075(14) 0.034(10) Uiso 1 1 d . . .
O229 O 0.1713(19) 0.7636(19) -0.1554(16) 0.049(12) Uiso 1 1 d . . .
O230 O 0.191(2) 0.967(2) -0.0401(17) 0.060(13) Uiso 1 1 d . . .
O231 O 0.4800(16) 0.8828(16) 0.1272(13) 0.028(10) Uiso 1 1 d . . .
O232 O 0.5793(18) 0.9580(19) 0.1192(15) 0.047(12) Uiso 1 1 d . . .
O233 O 0.5593(17) 0.8950(17) 0.0019(15) 0.038(11) Uiso 1 1 d . . .
O234 O 0.4920(15) 0.7703(15) 0.0600(13) 0.021(9) Uiso 1 1 d . . .
O235 O 0.444(3) 0.653(4) 0.057(3) 0.04(2) Uiso 0.50 1 d P . .
O236 O 0.894(4) 1.071(4) 0.424(3) 0.16(3) Uiso 1 1 d . . .
O237 O 0.873(3) 1.179(3) 0.401(3) 0.14(3) Uiso 1 1 d . . .
O238 O 0.826(2) 1.178(2) 0.4529(18) 0.063(14) Uiso 1 1 d . . .
O239 O 0.890(3) 1.312(3) 0.473(2) 0.099(19) Uiso 1 1 d . . .
O240 O 0.782(5) 1.216(5) 0.341(4) 0.23(4) Uiso 1 1 d . . .
O241 O 0.737(5) 1.363(5) 0.470(4) 0.23(4) Uiso 1 1 d . . .
O242 O 0.674(5) 1.213(5) 0.273(4) 0.26(5) Uiso 1 1 d . . .
O243 O 0.492(3) 1.209(3) 0.405(2) 0.12(2) Uiso 1 1 d . . .
O245 O 0.837(3) 1.110(3) 0.320(3) 0.13(2) Uiso 1 1 d . . .
O246 O 1.055(3) 0.986(3) 0.345(3) 0.028(19) Uiso 0.50 1 d P . .
O247 O 1.141(4) 0.972(4) 0.429(3) 0.18(3) Uiso 1 1 d . . .
O248 O 1.259(3) 1.039(3) 0.447(2) 0.100(19) Uiso 1 1 d . . .
O249 O 1.269(2) 0.899(2) 0.3883(19) 0.077(16) Uiso 1 1 d . . .
O250 O 1.296(3) 0.787(3) 0.448(2) 0.101(19) Uiso 1 1 d . . .
O251 O 1.322(2) 0.667(2) 0.3925(19) 0.078(16) Uiso 1 1 d . . .
O252 O 1.366(6) 0.620(6) 0.501(5) 0.11(4) Uiso 0.50 1 d P . .
O253 O 1.191(3) 0.830(3) 0.762(2) 0.12(2) Uiso 1 1 d . . .
O254 O 1.120(3) 0.870(3) 0.167(3) 0.15(3) Uiso 1 1 d . . .
O255 O 0.614(3) 0.836(3) 0.580(2) 0.11(2) Uiso 1 1 d . . .
O256 O 0.499(4) 0.724(4) 0.654(3) 0.18(3) Uiso 1 1 d . . .
O257 O 0.599(3) 0.844(3) 0.726(2) 0.095(18) Uiso 1 1 d . . .
O258 O 0.708(4) 0.863(4) 0.788(3) 0.18(3) Uiso 1 1 d . . .
O260 O 1.094(2) 0.674(2) 0.746(2) 0.088(17) Uiso 1 1 d . . .
O261 O 1.280(2) 0.701(2) 0.1891(19) 0.076(16) Uiso 1 1 d . . .
O262 O 1.2062(16) 0.6013(17) 0.7988(14) 0.033(10) Uiso 1 1 d . . .
O263 O 1.0021(17) 0.5896(18) 0.7674(14) 0.038(11) Uiso 1 1 d . . .
O264 O 1.272(3) 0.572(3) 0.274(3) 0.14(3) Uiso 1 1 d . . .
O266 O 1.1188(18) 0.6479(18) 0.8738(15) 0.046(12) Uiso 1 1 d . . .
O267 O 1.388(3) 0.678(3) 0.294(2) 0.12(2) Uiso 1 1 d . . .
O268 O 1.0548(18) 0.7533(19) 0.8671(16) 0.047(12) Uiso 1 1 d . . .
O269 O 0.9782(16) 0.5812(17) 0.8785(14) 0.032(10) Uiso 1 1 d . . .
O270 O 0.332(2) 0.579(2) 0.1561(17) 0.062(14) Uiso 1 1 d . . .
O271 O 0.9912(16) 0.7147(17) 0.9408(14) 0.032(10) Uiso 1 1 d . . .
O272 O 1.0231(18) 0.8155(18) 0.9450(15) 0.044(11) Uiso 1 1 d . . .
O273 O 1.002(3) 0.888(3) 1.029(3) 0.15(3) Uiso 1 1 d . . .
O274 O 0.8424(13) 1.0376(13) 0.1851(11) 0.003(7) Uiso 1 1 d . . .
O275 O 1.070(2) 0.912(2) 0.946(2) 0.090(18) Uiso 1 1 d . . .
O276 O 0.235(3) 0.450(3) 0.284(3) 0.13(2) Uiso 1 1 d . . .
O277 O 0.932(5) 0.950(5) 0.153(4) 0.10(4) Uiso 0.50 1 d P . .
O278 O 0.271(5) 0.571(5) 0.411(4) 0.24(5) Uiso 1 1 d . . .
O280 O 0.970(5) 0.959(5) 0.957(4) 0.08(3) Uiso 0.50 1 d P . .
O281 O 0.773(4) 0.904(4) 0.898(3) 0.18(3) Uiso 1 1 d . . .
O282 O 0.696(5) 0.795(5) 0.803(4) 0.10(4) Uiso 0.50 1 d P . .
O283 O 0.596(4) 0.755(4) 0.730(3) 0.16(3) Uiso 1 1 d . . .
O284 O 0.499(4) 0.417(4) -0.119(3) 0.18(3) Uiso 1 1 d . . .
O285 O 0.635(3) 0.680(3) 0.671(3) 0.13(2) Uiso 1 1 d . . .
O286 O 0.632(3) 0.494(3) 0.554(2) 0.11(2) Uiso 1 1 d . . .
O287 O 0.3863(13) 0.9887(14) 0.4595(11) 0.009(8) Uiso 1 1 d . . .
O288 O 0.317(6) 1.023(7) 0.377(6) 0.14(5) Uiso 0.50 1 d P . .
O289 O 0.767(3) 0.396(3) 0.392(3) 0.15(3) Uiso 1 1 d . . .
O290 O 0.281(4) 0.956(4) 0.319(4) 0.20(4) Uiso 1 1 d . . .
O291 O 0.284(4) 0.679(4) -0.231(3) 0.17(3) Uiso 1 1 d . . .
O292 O 0.354(3) 0.859(3) 0.288(2) 0.10(2) Uiso 1 1 d . . .
O293 O 0.558(3) 0.842(3) -0.153(3) 0.13(2) Uiso 1 1 d . . .
O294 O 0.552(3) 0.712(3) -0.228(2) 0.097(19) Uiso 1 1 d . . .
O295 O 0.412(4) 0.535(4) 0.006(3) 0.20(4) Uiso 1 1 d . . .
O296 O 0.5291(16) 0.7490(17) -0.1066(14) 0.033(10) Uiso 1 1 d . . .
O297 O 0.4822(19) 0.6692(19) -0.0477(16) 0.048(12) Uiso 1 1 d . . .
O298 O 0.5110(17) 0.6001(17) -0.1566(14) 0.037(11) Uiso 1 1 d . . .
O299 O 0.682(3) 0.833(3) -0.088(3) 0.16(3) Uiso 1 1 d . . .
O300 O 0.374(2) 0.576(2) -0.1733(18) 0.067(14) Uiso 1 1 d . . .
O301 O 0.404(2) 0.673(2) -0.2180(18) 0.070(15) Uiso 1 1 d . . .
O302 O 0.634(4) 0.596(4) -0.297(3) 0.17(3) Uiso 1 1 d . . .
O303 O 0.673(2) 0.915(2) -0.0003(18) 0.068(14) Uiso 1 1 d . . .
O304 O 0.694(2) 0.954(2) 0.1134(18) 0.069(15) Uiso 1 1 d . . .
O305 O 0.878(4) 1.014(4) 0.454(4) 0.21(4) Uiso 1 1 d . . .
O307 O 0.867(3) 0.518(3) 0.347(3) 0.13(2) Uiso 1 1 d . . .
O308 O 1.006(4) 0.539(4) 0.401(4) 0.22(4) Uiso 1 1 d . . .
O309 O 0.507(3) 0.467(3) 0.451(3) 0.13(2) Uiso 1 1 d . . .
O310 O 0.847(4) 0.950(4) 0.476(4) 0.20(4) Uiso 1 1 d . . .
O311 O 0.878(3) 0.938(3) 0.012(3) 0.13(2) Uiso 1 1 d . . .
O312 O 0.886(3) 1.009(3) 0.330(3) 0.15(3) Uiso 1 1 d . . .
O313 O 0.425(4) 0.552(4) -0.068(3) 0.17(3) Uiso 1 1 d . . .
O314 O 1.334(3) 0.489(3) 0.243(3) 0.13(2) Uiso 1 1 d . . .
O315 O 1.241(2) 0.806(2) 0.227(2) 0.082(17) Uiso 1 1 d . . .
O316 O 0.430(4) 0.646(4) 0.162(3) 0.16(3) Uiso 1 1 d . . .
O317 O 0.8203(16) 0.5480(16) 0.1364(13) 0.028(10) Uiso 1 1 d . . .
O318 O 0.8129(17) 0.8210(18) 0.2213(15) 0.040(11) Uiso 1 1 d . . .
O319 O 0.7054(16) 0.9005(16) 0.2777(14) 0.030(10) Uiso 1 1 d . . .
O320 O 0.486(2) 1.071(2) 0.2957(17) 0.061(14) Uiso 1 1 d . . .
O321 O 0.4346(17) 0.9776(17) 0.3513(14) 0.034(10) Uiso 1 1 d . . .
O322 O 0.5938(15) 1.1367(16) 0.3135(13) 0.026(9) Uiso 1 1 d . . .
O323 O 1.1916(15) 0.5795(15) 0.1628(13) 0.021(9) Uiso 1 1 d . . .
O324 O 0.483(2) 0.530(2) -0.1162(19) 0.081(16) Uiso 1 1 d . . .
O325 O 1.1058(18) 0.8297(18) 0.3617(15) 0.046(12) Uiso 1 1 d . . .
O326 O 1.0837(15) 0.6821(15) 0.0068(12) 0.021(9) Uiso 1 1 d . . .
O327 O 0.7037(19) 0.6103(19) -0.2282(16) 0.052(12) Uiso 1 1 d . . .
Na1 Na 0.956(2) 1.178(2) 0.4593(17) 0.135(15) Uiso 1 1 d . . .
Na2 Na 0.317(2) 0.483(2) 0.361(2) 0.054(15) Uiso 0.50 1 d P . .
Na3 Na 1.3831(8) 0.7963(9) 0.3698(7) 0.018(5) Uiso 1 1 d . . .
Na4 Na 1.0588(9) 0.5796(10) -0.0421(8) 0.029(6) Uiso 1 1 d . . .
Na5 Na 1.0115(11) 0.6599(11) 0.8581(9) 0.041(6) Uiso 1 1 d . . .
Na6 Na 1.1947(11) 0.6315(12) 0.1098(10) 0.052(7) Uiso 1 1 d . . .
Na7 Na 0.9660(12) 0.8212(12) 0.9076(10) 0.059(8) Uiso 1 1 d . . .
Na8 Na 0.4438(13) 0.6644(13) -0.1368(11) 0.067(8) Uiso 1 1 d . . .
Na9 Na 1.1015(14) 0.6010(14) 0.7744(11) 0.073(9) Uiso 1 1 d . . .
Na10 Na 0.3297(12) 0.4787(12) 0.1562(10) 0.054(7) Uiso 1 1 d . . .
Na11 Na 0.7677(15) 0.5048(16) 0.1935(13) 0.092(11) Uiso 1 1 d . . .
Na12 Na 1.2957(15) 0.6365(15) 0.2330(12) 0.085(10) Uiso 1 1 d . . .
Na13 Na 1.2172(17) 0.8286(17) 0.4057(14) 0.109(12) Uiso 1 1 d . . .
Na14 Na 1.0409(16) 0.9404(16) 0.2405(13) 0.092(11) Uiso 1 1 d . . .
Na15 Na 1.3938(15) 0.7351(15) 0.4996(12) 0.086(10) Uiso 1 1 d . . .
Na16 Na 1.2188(18) 0.9705(18) 0.3630(15) 0.114(13) Uiso 1 1 d . . .
Na17 Na 0.4814(17) 0.7549(17) -0.1894(14) 0.110(12) Uiso 1 1 d . . .
Na18 Na 0.8843(18) 0.8065(19) 0.4133(15) 0.121(14) Uiso 1 1 d . . .
Na19 Na 0.3347(17) 0.5312(17) -0.1320(14) 0.103(12) Uiso 1 1 d . . .
Na20 Na 0.7478(18) 0.4270(19) 0.0236(16) 0.120(14) Uiso 1 1 d . . .
Na21 Na 0.802(3) 1.101(3) 0.382(2) 0.21(2) Uiso 1 1 d . . .
Na22 Na 0.5802(18) 0.7013(19) 0.0998(15) 0.120(13) Uiso 1 1 d . . .
Na23 Na 0.779(2) 1.273(2) 0.452(2) 0.17(2) Uiso 1 1 d . . .
As1 As 0.8879(3) 0.7583(3) 0.6383(2) 0.0258(15) Uani 1 1 d . . .
As2 As 0.6253(3) 0.6228(3) 0.3822(2) 0.0247(15) Uani 1 1 d . . .
As3 As 1.0158(2) 0.7010(3) 0.2772(2) 0.0195(14) Uani 1 1 d . . .
As4 As 0.7866(2) 0.6860(3) 0.0262(2) 0.0179(14) Uani 1 1 d . . .
As5 As 0.5896(3) 0.9724(3) 0.3120(2) 0.0226(15) Uani 1 1 d . . .
As6 As 0.3515(2) 0.8415(3) 0.0374(2) 0.0208(14) Uani 1 1 d . . .
Cs1 Cs 0.71019(17) 0.75533(19) 0.27284(16) 0.0389(11) Uani 1 1 d . . .
Cs2 Cs 0.4299(2) 1.1040(3) 0.4958(2) 0.0703(16) Uani 1 1 d . . .
Cs3 Cs 0.4604(4) 0.9252(4) -0.1148(3) 0.046(2) Uani 0.50 1 d P . .
Cs4 Cs 0.7322(4) 0.9466(4) 0.7711(4) 0.092(3) Uani 0.70 1 d P . .
Cs5 Cs 0.8459(6) 0.9655(7) 0.2433(6) 0.092(5) Uani 0.40 1 d P . .
Cs6 Cs 0.7626(7) 0.6988(8) -0.2088(6) 0.071(6) Uani 0.30 1 d P . .
Eu1 Eu 0.90757(13) 0.66655(14) 0.49684(11) 0.0246(8) Uani 1 1 d . . .
Eu2 Eu 0.70103(13) 0.78145(14) 0.44107(12) 0.0267(8) Uani 1 1 d . . .
Eu3 Eu 0.92067(13) 0.82277(13) 0.27998(12) 0.0252(8) Uani 1 1 d . . .
Eu4 Eu 0.75013(12) 0.61375(13) 0.11372(11) 0.0200(7) Uani 1 1 d . . .
Eu5 Eu 0.52038(13) 0.81053(13) 0.24488(11) 0.0234(7) Uani 1 1 d . . .
Eu6 Eu 0.52407(13) 0.85620(13) 0.05766(12) 0.0249(8) Uani 1 1 d . . .
W1 W 0.87465(15) 0.83000(16) 0.54106(13) 0.0623(10) Uani 1 1 d . . .
W2 W 0.99924(12) 0.87999(12) 0.67358(10) 0.0355(7) Uani 1 1 d . . .
W3 W 0.84526(13) 0.89778(12) 0.67468(11) 0.0380(7) Uani 1 1 d . . .
W4 W 0.74926(12) 0.78506(12) 0.65847(10) 0.0371(7) Uani 1 1 d . . .
W5 W 0.78919(11) 0.63920(12) 0.63606(10) 0.0324(7) Uani 1 1 d . . .
W6 W 0.92927(11) 0.62488(11) 0.62675(9) 0.0261(6) Uani 1 1 d . . .
W7 W 1.03580(11) 0.74573(11) 0.64528(9) 0.0276(6) Uani 1 1 d . . .
W8 W 1.02017(11) 0.82687(12) 0.76810(10) 0.0314(7) Uani 1 1 d . . .
W9 W 0.86539(12) 0.84823(12) 0.77158(10) 0.0356(7) Uani 1 1 d . . .
W10 W 0.90967(11) 0.70236(12) 0.74841(9) 0.0289(7) Uani 1 1 d . . .
W11 W 0.74414(11) 0.68256(12) 0.52069(10) 0.0282(7) Uani 1 1 d . . .
W12 W 0.58040(12) 0.63957(13) 0.50390(10) 0.0403(8) Uani 1 1 d . . .
W13 W 0.66777(12) 0.52892(12) 0.44255(10) 0.0365(7) Uani 1 1 d . . .
W14 W 0.55527(12) 0.46476(13) 0.32586(11) 0.0371(7) Uani 1 1 d . . .
W15 W 0.49163(11) 0.55132(12) 0.25118(10) 0.0281(6) Uani 1 1 d . . .
W16 W 0.46697(12) 0.57854(13) 0.38344(11) 0.0410(8) Uani 1 1 d . . .
W17 W 0.53281(12) 0.72004(13) 0.43324(10) 0.0370(7) Uani 1 1 d . . .
W18 W 0.55808(11) 0.69242(11) 0.30598(9) 0.0258(6) Uani 1 1 d . . .
W19 W 0.63035(10) 0.58478(11) 0.24591(9) 0.0220(6) Uani 1 1 d . . .
W20 W 0.69427(11) 0.50305(11) 0.32462(9) 0.0286(6) Uani 1 1 d . . .
W21 W 0.77942(10) 0.65008(11) 0.35805(9) 0.0204(6) Uani 1 1 d . . .
W22 W 0.84629(10) 0.66762(11) 0.27529(9) 0.0196(6) Uani 1 1 d . . .
W23 W 0.95631(10) 0.56319(11) 0.25953(9) 0.0211(6) Uani 1 1 d . . .
W24 W 0.98887(10) 0.68840(11) 0.39232(9) 0.0220(6) Uani 1 1 d . . .
W25 W 1.05611(11) 0.81511(11) 0.40317(9) 0.0258(6) Uani 1 1 d . . .
W26 W 1.13624(10) 0.70423(11) 0.40165(9) 0.0238(6) Uani 1 1 d . . .
W27 W 1.10176(11) 0.82515(11) 0.29401(10) 0.0290(7) Uani 1 1 d . . .
W28 W 1.18361(11) 0.71433(11) 0.28895(9) 0.0259(6) Uani 1 1 d . . .
W29 W 1.10280(10) 0.57547(11) 0.27093(9) 0.0209(6) Uani 1 1 d . . .
W30 W 1.08441(10) 0.70957(11) 0.17469(9) 0.0239(6) Uani 1 1 d . . .
W31 W 1.00272(10) 0.57524(11) 0.16132(9) 0.0201(6) Uani 1 1 d . . .
W32 W 0.91681(10) 0.68962(10) 0.14353(9) 0.0200(6) Uani 1 1 d . . .
W33 W 0.92484(11) 0.76958(11) 0.06019(10) 0.0275(6) Uani 1 1 d . . .
W34 W 0.91599(10) 0.61013(11) 0.00054(9) 0.0218(6) Uani 1 1 d . . .
W35 W 0.77668(10) 0.53654(11) -0.03558(9) 0.0215(6) Uani 1 1 d . . .
W36 W 0.81110(11) 0.60211(12) -0.11171(9) 0.0280(7) Uani 1 1 d . . .
W37 W 0.82710(11) 0.76408(12) -0.05277(10) 0.0319(7) Uani 1 1 d . . .
W38 W 0.67556(11) 0.67668(11) -0.10419(9) 0.0259(6) Uani 1 1 d . . .
W39 W 0.64456(10) 0.60755(11) -0.02999(9) 0.0209(6) Uani 1 1 d . . .
W40 W 0.65209(10) 0.75448(11) 0.01616(9) 0.0226(6) Uani 1 1 d . . .
W41 W 0.80431(11) 0.83759(11) 0.06655(10) 0.0280(6) Uani 1 1 d . . .
W42 W 0.75408(10) 0.79243(10) 0.16160(9) 0.0193(6) Uani 1 1 d . . .
W43 W 0.64804(10) 0.86860(10) 0.19481(9) 0.0208(6) Uani 1 1 d . . .
W44 W 0.74605(10) 0.95151(11) 0.34056(9) 0.0222(6) Uani 1 1 d . . .
W45 W 0.65057(11) 0.90523(11) 0.39188(9) 0.0246(6) Uani 1 1 d . . .
W46 W 0.71461(11) 1.04775(11) 0.44981(10) 0.0287(7) Uani 1 1 d . . .
W47 W 0.65581(12) 1.13357(11) 0.37223(11) 0.0346(7) Uani 1 1 d . . .
W48 W 0.55942(12) 1.08489(12) 0.43568(10) 0.0370(7) Uani 1 1 d . . .
W49 W 0.50032(11) 0.94139(11) 0.38013(10) 0.0295(7) Uani 1 1 d . . .
W50 W 0.44320(11) 1.02706(12) 0.31782(11) 0.0346(7) Uani 1 1 d . . .
W51 W 0.54368(12) 1.06887(11) 0.25554(10) 0.0318(7) Uani 1 1 d . . .
W52 W 0.68269(11) 1.03418(11) 0.26245(10) 0.0260(6) Uani 1 1 d . . .
W53 W 0.45447(11) 0.92054(11) 0.18270(10) 0.0286(6) Uani 1 1 d . . .
W54 W 0.28871(12) 0.88241(11) 0.14206(10) 0.0320(7) Uani 1 1 d . . .
W55 W 0.35180(11) 0.99882(11) 0.11483(10) 0.0271(6) Uani 1 1 d . . .
W56 W 0.25054(11) 0.93796(12) -0.01049(11) 0.0329(7) Uani 1 1 d . . .
W57 W 0.18524(11) 0.82367(12) 0.01953(11) 0.0330(7) Uani 1 1 d . . .
W58 W 0.23454(11) 0.77979(11) -0.10205(10) 0.0296(7) Uani 1 1 d . . .
W59 W 0.40048(10) 0.95003(11) 0.00680(10) 0.0260(6) Uani 1 1 d . . .
W60 W 0.38483(10) 0.79589(11) -0.08241(10) 0.0249(6) Uani 1 1 d . . .
W61 W 0.32011(11) 0.69295(11) -0.05779(10) 0.0279(6) Uani 1 1 d . . .
W62 W 0.27267(12) 0.73853(11) 0.06353(10) 0.0324(7) Uani 1 1 d . . .
W63 W 0.43710(15) 0.73194(15) 0.08014(13) 0.0623(10) Uani 1 1 d . . .
Cl1 Cl 0.3238(10) 0.8886(10) -0.1596(8) 0.081(6) Uiso 1 1 d . . .

loop_
_atom_site_aniso_label
_atom_site_aniso_U_11
_atom_site_aniso_U_22
_atom_site_aniso_U_33
_atom_site_aniso_U_23
_atom_site_aniso_U_13
_atom_site_aniso_U_12
As1 0.034(4) 0.016(4) 0.026(3) 0.008(3) 0.006(3) 0.003(3)
As2 0.018(3) 0.027(4) 0.027(3) 0.008(3) 0.009(3) -0.001(3)
As3 0.020(3) 0.019(4) 0.021(3) 0.011(3) 0.005(3) 0.007(3)
As4 0.018(3) 0.019(4) 0.020(3) 0.010(3) 0.006(3) 0.007(3)
As5 0.018(3) 0.024(4) 0.024(3) 0.008(3) 0.007(3) 0.009(3)
As6 0.017(3) 0.013(4) 0.033(4) 0.009(3) 0.009(3) 0.001(3)
Cs1 0.025(2) 0.049(3) 0.046(3) 0.027(2) 0.004(2) 0.013(2)
Cs2 0.059(3) 0.086(4) 0.074(4) 0.035(3) 0.030(3) 0.011(3)
Cs3 0.064(6) 0.038(6) 0.048(5) 0.026(5) 0.022(5) 0.011(5)
Cs4 0.081(6) 0.090(7) 0.108(7) 0.032(6) 0.044(5) 0.040(6)
Cs5 0.063(10) 0.098(13) 0.109(12) 0.051(10) 0.006(9) 0.003(9)
Cs6 0.058(11) 0.106(16) 0.054(10) 0.024(10) 0.041(9) -0.001(11)
Eu1 0.0237(18) 0.030(2) 0.0240(17) 0.0145(16) 0.0081(15) 0.0040(16)
Eu2 0.0238(18) 0.030(2) 0.0285(18) 0.0135(16) 0.0082(15) 0.0099(16)
Eu3 0.0247(18) 0.0143(19) 0.0324(18) 0.0057(15) 0.0080(15) 0.0078(15)
Eu4 0.0173(17) 0.0161(19) 0.0220(17) 0.0048(14) 0.0039(14) 0.0027(14)
Eu5 0.0260(18) 0.021(2) 0.0241(17) 0.0093(15) 0.0087(15) 0.0074(15)
Eu6 0.0192(17) 0.0180(19) 0.0374(19) 0.0130(16) 0.0060(15) 0.0076(15)
W1 0.056(2) 0.064(3) 0.066(2) 0.028(2) 0.0148(19) 0.008(2)
W2 0.0349(17) 0.0248(18) 0.0420(17) 0.0094(14) 0.0125(14) -0.0042(14)
W3 0.0439(18) 0.0259(18) 0.0445(17) 0.0116(14) 0.0180(15) 0.0120(15)
W4 0.0295(16) 0.0362(19) 0.0373(16) 0.0058(14) 0.0125(14) 0.0050(14)
W5 0.0300(16) 0.0378(19) 0.0271(15) 0.0135(14) 0.0068(13) -0.0078(14)
W6 0.0278(15) 0.0214(16) 0.0303(15) 0.0129(13) 0.0077(13) 0.0026(13)
W7 0.0227(15) 0.0276(17) 0.0298(15) 0.0101(13) 0.0074(12) 0.0014(13)
W8 0.0312(16) 0.0278(18) 0.0289(15) 0.0075(13) 0.0071(13) -0.0019(13)
W9 0.0354(17) 0.0301(18) 0.0346(16) 0.0047(14) 0.0140(14) 0.0057(14)
W10 0.0291(16) 0.0292(18) 0.0265(15) 0.0120(13) 0.0055(13) 0.0008(13)
W11 0.0252(15) 0.0300(18) 0.0292(15) 0.0112(13) 0.0100(13) 0.0042(13)
W12 0.0287(16) 0.054(2) 0.0382(17) 0.0194(16) 0.0117(14) -0.0044(15)
W13 0.0388(18) 0.0358(19) 0.0379(16) 0.0237(15) 0.0053(14) -0.0049(15)
W14 0.0342(17) 0.0351(19) 0.0420(17) 0.0233(15) 0.0020(14) -0.0045(14)
W15 0.0179(14) 0.0285(17) 0.0343(15) 0.0148(13) 0.0005(12) 0.0001(13)
W16 0.0236(16) 0.055(2) 0.0444(17) 0.0224(16) 0.0094(14) -0.0044(15)
W17 0.0263(16) 0.043(2) 0.0378(16) 0.0108(15) 0.0137(14) 0.0088(14)
W18 0.0208(14) 0.0233(17) 0.0307(15) 0.0092(13) 0.0065(12) 0.0072(12)
W19 0.0179(14) 0.0191(16) 0.0255(14) 0.0090(12) 0.0019(11) 0.0027(12)
W20 0.0311(16) 0.0243(17) 0.0270(14) 0.0122(13) 0.0017(13) 0.0034(13)
W21 0.0190(14) 0.0211(16) 0.0225(13) 0.0102(12) 0.0070(11) 0.0059(12)
W22 0.0143(13) 0.0212(16) 0.0227(13) 0.0088(12) 0.0049(11) 0.0047(12)
W23 0.0199(14) 0.0184(16) 0.0268(14) 0.0119(12) 0.0061(12) 0.0054(12)
W24 0.0173(14) 0.0270(17) 0.0217(13) 0.0102(12) 0.0055(11) 0.0079(12)
W25 0.0224(15) 0.0218(16) 0.0227(14) 0.0034(12) -0.0001(12) 0.0023(12)
W26 0.0188(14) 0.0263(17) 0.0235(14) 0.0094(12) 0.0035(12) 0.0049(12)
W27 0.0262(15) 0.0200(17) 0.0367(16) 0.0108(13) 0.0053(13) -0.0001(13)
W28 0.0185(14) 0.0294(17) 0.0271(14) 0.0117(13) 0.0034(12) 0.0003(12)
W29 0.0190(14) 0.0197(16) 0.0205(13) 0.0061(12) 0.0036(11) 0.0054(12)
W30 0.0191(14) 0.0284(17) 0.0258(14) 0.0145(13) 0.0051(12) 0.0014(12)
W31 0.0177(14) 0.0184(15) 0.0203(13) 0.0054(12) 0.0040(11) 0.0035(12)
W32 0.0199(14) 0.0162(15) 0.0224(13) 0.0088(12) 0.0035(11) 0.0006(12)
W33 0.0177(14) 0.0282(17) 0.0376(15) 0.0200(14) 0.0012(12) -0.0029(12)
W34 0.0160(14) 0.0256(17) 0.0255(14) 0.0119(12) 0.0070(11) 0.0037(12)
W35 0.0190(14) 0.0165(15) 0.0248(14) 0.0036(12) 0.0076(12) 0.0048(12)
W36 0.0183(14) 0.0400(19) 0.0240(14) 0.0112(13) 0.0073(12) 0.0064(13)
W37 0.0212(15) 0.0403(19) 0.0428(16) 0.0290(15) 0.0057(13) 0.0019(14)
W38 0.0219(15) 0.0324(18) 0.0231(14) 0.0124(13) 0.0052(12) 0.0060(13)
W39 0.0148(13) 0.0202(16) 0.0232(13) 0.0056(12) 0.0041(11) 0.0034(12)
W40 0.0181(14) 0.0203(16) 0.0255(14) 0.0073(12) 0.0038(12) 0.0071(12)
W41 0.0283(16) 0.0173(16) 0.0372(16) 0.0143(13) 0.0043(13) 0.0024(13)
W42 0.0193(14) 0.0121(15) 0.0205(13) 0.0027(11) 0.0031(11) 0.0050(11)
W43 0.0209(14) 0.0116(15) 0.0267(14) 0.0067(12) 0.0045(12) 0.0036(11)
W44 0.0205(14) 0.0146(15) 0.0261(14) 0.0045(12) 0.0049(12) 0.0031(12)
W45 0.0209(14) 0.0235(16) 0.0261(14) 0.0064(12) 0.0082(12) 0.0046(12)
W46 0.0284(16) 0.0178(16) 0.0302(15) 0.0017(13) 0.0072(13) 0.0025(13)
W47 0.0339(17) 0.0134(16) 0.0464(17) 0.0028(14) 0.0115(14) 0.0053(13)
W48 0.0357(17) 0.0256(18) 0.0384(16) -0.0019(14) 0.0166(14) 0.0121(14)
W49 0.0241(15) 0.0258(17) 0.0328(15) 0.0037(13) 0.0127(13) 0.0043(13)
W50 0.0277(16) 0.0236(17) 0.0491(17) 0.0079(14) 0.0164(14) 0.0145(13)
W51 0.0308(16) 0.0155(16) 0.0456(17) 0.0100(14) 0.0098(14) 0.0085(13)
W52 0.0229(15) 0.0154(16) 0.0361(15) 0.0086(13) 0.0070(13) 0.0017(12)
W53 0.0242(15) 0.0175(16) 0.0405(16) 0.0105(13) 0.0063(13) 0.0071(12)
W54 0.0323(16) 0.0187(17) 0.0459(17) 0.0111(14) 0.0173(14) 0.0042(13)
W55 0.0202(14) 0.0140(16) 0.0468(16) 0.0123(13) 0.0099(13) 0.0071(12)
W56 0.0199(15) 0.0208(17) 0.0568(18) 0.0192(15) 0.0050(14) 0.0059(13)
W57 0.0220(15) 0.0216(17) 0.0558(18) 0.0160(14) 0.0128(14) 0.0033(13)
W58 0.0183(14) 0.0223(17) 0.0457(17) 0.0154(14) 0.0042(13) 0.0029(12)
W59 0.0160(14) 0.0191(16) 0.0472(16) 0.0192(14) 0.0082(13) 0.0039(12)
W60 0.0172(14) 0.0218(16) 0.0336(15) 0.0123(13) 0.0037(12) 0.0026(12)
W61 0.0246(15) 0.0179(16) 0.0369(15) 0.0106(13) 0.0042(13) 0.0028(12)
W62 0.0321(16) 0.0197(17) 0.0469(17) 0.0136(14) 0.0156(14) 0.0005(13)
W63 0.063(2) 0.051(2) 0.065(2) 0.0229(19) 0.0098(19) 0.0092(19)

loop_
_atom_type_symbol
_atom_type_description
_atom_type_scat_dispersion_real
_atom_type_scat_dispersion_imag
_atom_type_scat_source
O O 0.0106 0.0060 'International Tables Vol C Tables 4.2.6.8 and 6.1.1.4'
Na Na 0.0362 0.0249 'International Tables Vol C Tables 4.2.6.8 and 6.1.1.4'
As As 0.0499 2.0058 'International Tables Vol C Tables 4.2.6.8 and 6.1.1.4'
Cs Cs -0.3680 2.1192 'International Tables Vol C Tables 4.2.6.8 and 6.1.1.4'
Eu Eu -0.1578 3.6682 'International Tables Vol C Tables 4.2.6.8 and 6.1.1.4'
W W -0.8490 6.8722 'International Tables Vol C Tables 4.2.6.8 and 6.1.1.4'
Cl Cl 0.1484 0.1585 'International Tables Vol C Tables 4.2.6.8 and 6.1.1.4'

loop_
_geom_angle_atom_site_label_1
_geom_angle_atom_site_label_2
_geom_angle_atom_site_label_3
_geom_angle
_geom_angle_site_symmetry_1
_geom_angle_site_symmetry_3
_geom_angle_publ_flag
W1 O1 Na18 91(2) . . ?
W1 O2 Eu2 173(2) . . ?
W1 O3 Eu1 144.6(18) . . ?
W3 O4 W1 159(2) . . ?
W2 O5 W1 159(2) . . ?
W2 O6 Cs5 141(2) . 2_776 ?
W2 O7 W7 118.0(19) . . ?
W7 O8 Eu1 157.8(19) . . ?
W6 O10 W7 140(2) . . ?
W6 O11 Eu1 164(2) . . ?
W5 O13 W6 123(2) . . ?
W5 O14 W11 153.7(18) . . ?
W5 O15 Na2 160(3) . 2_666 ?
W4 O16 W5 148.0(18) . . ?
W4 O16 Cs6 119.0(14) . 1_556 ?
W5 O16 Cs6 91.7(12) . 1_556 ?
W4 O17 W11 154(2) . . ?
W3 O19 W4 121.3(19) . . ?
W3 O19 Cs4 97.1(13) . . ?
W4 O19 Cs4 96.6(11) . . ?
W3 O20 Na16 149(3) . 2_776 ?
W3 O21 W2 147(3) . . ?
As1 O22 W7 116.3(18) . . ?
As1 O22 W2 118.5(18) . . ?
W7 O22 W2 93.2(12) . . ?
As1 O22 W8 133.4(17) . . ?
W7 O22 W8 94.9(14) . . ?
W2 O22 W8 91.4(13) . . ?
As1 O23 W9 133(2) . . ?
As1 O23 W4 116.1(19) . . ?
W9 O23 W4 94.4(13) . . ?
As1 O23 W3 116.2(17) . . ?
W9 O23 W3 94.9(14) . . ?
W4 O23 W3 93.9(15) . . ?
As1 O24 W6 119.2(18) . . ?
As1 O24 W10 132(2) . . ?
W6 O24 W10 93.4(15) . . ?
As1 O24 W5 122(2) . . ?
W6 O24 W5 92.1(14) . . ?
W10 O24 W5 87.8(12) . . ?
W10 O25 W6 120(2) . . ?
W8 O26 W7 119.3(19) . . ?
W8 O27 W2 120.7(17) . . ?
W9 O28 W3 125(2) . . ?
W9 O28 Cs4 99.4(13) . . ?
W3 O28 Cs4 104.1(15) . . ?
W4 O29 W9 119.1(18) . . ?
W4 O29 Cs4 108.0(16) . . ?
W9 O29 Cs4 96.9(14) . . ?
W10 O30 W5 121.4(16) . . ?
W10 O30 Cs6 107.2(14) . 1_556 ?
W5 O30 Cs6 116.5(15) . 1_556 ?
W8 O31 W10 154(2) . . ?
W9 O32 W8 147(2) . . ?
W9 O33 W10 147.3(19) . . ?
W9 O33 Cs6 120.6(15) . 1_556 ?
W10 O33 Cs6 90.7(13) . 1_556 ?
W10 O34 Na5 134.8(18) . . ?
W10 O34 Cs6 85.7(13) . 1_556 ?
Na5 O34 Cs6 137.3(13) . 1_556 ?
W21 O41 Eu1 160.5(19) . . ?
W24 O42 Eu1 159(2) . . ?
W13 O43 W11 152.7(19) . . ?
W20 O45 W13 123(2) . . ?
W21 O46 W20 159.1(19) . . ?
W19 O48 W20 147(2) . . ?
W19 O49 W21 154(2) . . ?
W19 O49 Cs1 106.7(16) . . ?
W21 O49 Cs1 98.4(13) . . ?
W19 O50 Na19 133(2) . 2_665 ?
W18 O51 W19 119.7(18) . . ?
W18 O51 Cs1 103.0(14) . . ?
W19 O51 Cs1 101.4(13) . . ?
W18 O52 Eu2 156.7(19) . . ?
W18 O52 Cs1 103.4(14) . . ?
Eu2 O52 Cs1 99.9(12) . . ?
W18 O53 Eu5 151(2) . . ?
W17 O54 W18 144.7(19) . . ?
W17 O55 Eu2 159.6(18) . . ?
W17 O55 Cs2 96.8(13) . 2_676 ?
Eu2 O55 Cs2 99.9(11) . 2_676 ?
W17 O56 Cs2 111(2) . 2_676 ?
W17 O57 W12 123.8(18) . . ?
W12 O58 W11 155(2) . . ?
W12 O60 W13 143(2) . . ?
W13 O61 W14 123(2) . . ?
W16 O62 W12 130(2) . . ?
W16 O63 W17 123(2) . . ?
W15 O64 W18 120.5(19) . . ?
W15 O65 W19 122.9(19) . . ?
W14 O66 W20 123(2) . . ?
W16 O67 W14 150(2) . . ?
W15 O68 W16 160(3) . . ?
W14 O69 W15 143(2) . . ?
As2 O71 W18 115.0(17) . . ?
As2 O71 W15 136.0(17) . . ?
W18 O71 W15 95.4(13) . . ?
As2 O71 W19 117.3(16) . . ?
W18 O71 W19 93.0(11) . . ?
W15 O71 W19 90.2(11) . . ?
W15 O72 Na10 153(2) . . ?
W16 O73 Na2 160(3) . . ?
W21 O75 Eu2 174(2) . . ?
W11 O76 Eu2 162(2) . . ?
Eu2 O77 Cs2 97.7(12) . 2_676 ?
Eu2 O79 Na18 122.6(17) . . ?
Eu2 O79 Cs1 112.8(14) . . ?
Na18 O79 Cs1 103.5(14) . . ?
W21 O80 W22 97.0(12) . . ?
W21 O80 Na11 131.5(14) . . ?
W22 O80 Na11 98.9(12) . . ?
W22 O81 W21 122(2) . . ?
W22 O81 Na18 106.4(16) . . ?
W21 O81 Na18 109.1(15) . . ?
W22 O81 Cs1 101.9(14) . . ?
W21 O81 Cs1 116.5(15) . . ?
Na18 O81 Cs1 97.4(14) . . ?
W22 O82 Eu4 148.3(16) . . ?
W22 O82 Cs1 91.0(12) . . ?
Eu4 O82 Cs1 105.7(10) . . ?
W22 O83 Eu3 176(2) . . ?
W23 O84 W22 154(2) . . ?
W24 O85 W22 153.9(18) . . ?
W24 O85 Na18 108.6(16) . . ?
W22 O85 Na18 97.5(14) . . ?
W23 O86 W24 146.2(19) . . ?
W23 O87 Na9 142.1(18) . 2_766 ?
W23 O88 W31 120.7(19) . . ?
W31 O89 W32 146(2) . . ?
W31 O90 Na4 136.6(19) . 2_765 ?
W31 O91 W30 149.1(18) . . ?
W30 O92 W32 152(2) . . ?
W30 O93 Na6 108.6(18) . . ?
W30 O94 W27 127(2) . . ?
W27 O95 Eu3 157.1(17) . . ?
W27 O96 Na16 148(3) . . ?
W25 O97 Eu3 163.3(18) . . ?
W25 O99 W24 124.4(15) . . ?
W25 O99 Na1 113.8(16) . 2_776 ?
W24 O99 Na1 118.8(16) . 2_776 ?
As3 O100 W25 113.5(19) . . ?
As3 O100 W24 121.0(19) . . ?
W25 O100 W24 94.6(13) . . ?
As3 O100 W26 132.1(18) . . ?
W25 O100 W26 94.6(14) . . ?
W24 O100 W26 92.6(13) . . ?
As3 O101 W23 116.9(14) . . ?
As3 O101 W29 135.3(16) . . ?
W23 O101 W29 94.7(11) . . ?
As3 O101 W31 113.9(14) . . ?
W23 O101 W31 94.0(11) . . ?
W29 O101 W31 93.0(10) . . ?
As3 O102 W27 115.4(18) . . ?
As3 O102 W28 132.0(19) . . ?
W27 O102 W28 95.7(14) . . ?
As3 O102 W30 122.0(18) . . ?
W27 O102 W30 92.7(13) . . ?
W28 O102 W30 89.7(11) . . ?
W26 O103 W25 119.5(18) . . ?
W26 O103 Na13 100.3(16) . . ?
W25 O103 Na13 98.8(15) . . ?
W26 O104 W24 121.7(15) . . ?
W29 O105 W23 122.7(16) . . ?
W31 O106 W29 121.3(15) . . ?
W28 O107 W30 127.8(16) . . ?
W28 O108 W27 121.5(15) . . ?
W28 O108 Na13 102.7(16) . . ?
W27 O108 Na13 104.6(14) . . ?
W28 O109 W26 152(2) . . ?
W28 O109 Na13 97.2(18) . . ?
W26 O109 Na13 106.4(18) . . ?
W29 O110 W26 150(2) . . ?
W29 O111 W28 148.4(19) . . ?
W28 O112 Na12 125(2) . . ?
W26 O113 Na23 132(2) . 2_776 ?
W32 O115 Eu3 171(2) . . ?
W34 O116 W32 158(2) . . ?
W33 O117 W32 154(3) . . ?
W32 O118 Eu4 175(2) . . ?
Eu3 O119 Cs5 103.9(11) . . ?
Eu3 O120 Cs5 94.7(13) . . ?
Eu3 O121 Na18 118.1(17) . . ?
Eu3 O121 Cs1 110.7(11) . . ?
Na18 O121 Cs1 92.1(13) . . ?
W33 O123 W41 120(2) . . ?
W41 O124 W42 158(2) . . ?
W41 O125 Cs5 120.1(18) . . ?
W41 O126 W40 150(2) . . ?
W40 O127 W42 148.2(18) . . ?
W40 O127 Na22 106.6(17) . . ?
W42 O127 Na22 104.7(14) . . ?
W40 O128 Eu6 158(2) . . ?
W40 O129 W39 122.7(17) . . ?
W39 O130 Eu4 157.9(18) . . ?
W35 O132 W39 143.8(16) . . ?
W35 O132 Na10 106.4(13) . 2_665 ?
W39 O132 Na10 108.5(14) . 2_665 ?
W35 O133 Eu4 156.8(17) . . ?
W35 O134 Na6 135.8(18) . 2_765 ?
W35 O134 Na20 108.5(16) . . ?
Na6 O134 Na20 93.6(15) 2_765 . ?
W35 O135 W34 121.9(18) . . ?
W34 O136 Na4 140.3(17) . . ?
W33 O137 W34 144.9(18) . . ?
As4 O138 W35 114.6(16) . . ?
As4 O138 W34 121.9(18) . . ?
W35 O138 W34 95.1(15) . . ?
As4 O138 W36 130.0(19) . . ?
W35 O138 W36 96.6(14) . . ?
W34 O138 W36 90.9(12) . . ?
As4 O139 W39 114.3(18) . . ?
As4 O139 W40 121.7(18) . . ?
W39 O139 W40 94.7(12) . . ?
As4 O139 W38 130.8(16) . . ?
W39 O139 W38 94.7(13) . . ?
W40 O139 W38 92.4(13) . . ?
As4 O140 W33 118.1(16) . . ?
As4 O140 W41 116.5(14) . . ?
W33 O140 W41 94.0(12) . . ?
As4 O140 W37 133.6(16) . . ?
W33 O140 W37 93.3(10) . . ?
W41 O140 W37 92.3(12) . . ?
W36 O141 W34 121.9(15) . . ?
W36 O142 W35 120.4(16) . . ?
W36 O142 Na10 106.4(16) . 2_665 ?
W35 O142 Na10 100.7(13) . 2_665 ?
W38 O143 W39 124(2) . . ?
W38 O143 Na10 103.2(16) . 2_665 ?
W39 O143 Na10 95.4(16) . 2_665 ?
W38 O144 W40 123.4(19) . . ?
W41 O145 W37 124(2) . . ?
W33 O146 W37 121.3(19) . . ?
W37 O147 W36 148.9(16) . . ?
W37 O147 Cs6 86.0(11) . . ?
W36 O147 Cs6 95.1(10) . . ?
W38 O148 W36 157(2) . . ?
W38 O148 Na10 102.2(14) . 2_665 ?
W36 O148 Na10 96.7(15) . 2_665 ?
W38 O148 Cs6 88.6(12) . . ?
W36 O148 Cs6 91.6(11) . . ?
Na10 O148 Cs6 125.4(12) 2_665 . ?
W37 O149 W38 154(2) . . ?
W37 O149 Cs6 85.9(11) . . ?
W38 O149 Cs6 95.2(12) . . ?
W36 O150 Cs6 101.7(17) . . ?
W37 O151 Cs6 106.2(17) . . ?
W38 O152 Cs6 102.4(18) . . ?
W43 O153 W42 100.3(12) . . ?
W43 O153 Cs5 132.2(12) . . ?
W42 O153 Cs5 105.4(11) . . ?
Na4 O154 Na20 113(2) . 2_765 ?
W42 O155 Eu4 175(2) . . ?
Eu4 O156 Na22 120.0(14) . . ?
Eu4 O156 Cs1 105.9(11) . . ?
Na22 O156 Cs1 88.2(11) . . ?
Eu4 O157 Na19 126.1(18) . 2_665 ?
Eu4 O157 Na20 117.8(17) . . ?
Na19 O157 Na20 97.8(18) 2_665 . ?
W42 O158 W43 120.2(16) . . ?
W42 O158 Cs1 104.8(13) . . ?
W43 O158 Cs1 118.0(12) . . ?
W11 O159 Eu1 168(2) . . ?
W43 O160 Eu6 160.9(18) . . ?
W43 O161 Eu5 173(2) . . ?
As2 O162 W16 133.6(17) . . ?
As2 O162 W17 110.9(16) . . ?
W16 O162 W17 93.5(12) . . ?
As2 O162 W12 123.1(17) . . ?
W16 O162 W12 93.7(11) . . ?
W17 O162 W12 91.6(11) . . ?
W43 O163 W52 156(2) . . ?
W52 O164 Cs5 111.4(18) . . ?
W52 O165 W51 126.0(19) . . ?
W52 O165 Cs3 143.3(15) . 2_675 ?
W51 O165 Cs3 90.6(13) . 2_675 ?
W51 O166 W53 151(2) . . ?
W51 O167 Cs3 119.7(19) . 2_675 ?
Na6 O168 Na4 120.9(17) . . ?
W50 O169 W53 156(2) . . ?
W50 O170 Cs4 137.5(19) . 2_676 ?
W49 O171 Eu5 163(2) . . ?
W49 O172 Cs2 112(2) . 2_676 ?
W45 O173 W49 145(2) . . ?
W45 O173 Cs2 108.6(15) . 2_676 ?
W49 O173 Cs2 96.7(11) . 2_676 ?
W45 O174 Eu5 159(2) . . ?
W45 O174 Cs1 106.6(17) . . ?
Eu5 O174 Cs1 93.7(11) . . ?
W45 O175 Eu2 147(2) . . ?
W45 O175 Cs2 107.9(19) . 2_676 ?
Eu2 O175 Cs2 101.0(13) . 2_676 ?
W44 O176 W45 118.6(18) . . ?
W44 O176 Cs1 101.5(12) . . ?
W45 O176 Cs1 100.3(12) . . ?
W44 O177 Cs5 107.4(15) . . ?
W52 O178 W44 144.2(19) . . ?
W52 O178 Na21 106(2) . . ?
W44 O178 Na21 108(2) . . ?
W52 O178 Cs5 96.9(10) . . ?
W44 O178 Cs5 91.1(11) . . ?
Na21 O178 Cs5 92.7(17) . . ?
As5 O179 W49 116.7(17) . . ?
As5 O179 W48 130.9(17) . . ?
W49 O179 W48 92.0(10) . . ?
As5 O179 W50 125.7(16) . . ?
W49 O179 W50 91.4(11) . . ?
W48 O179 W50 89.6(11) . . ?
As5 O180 W45 112.0(17) . . ?
As5 O180 W44 120.4(16) . . ?
W45 O180 W44 95.2(14) . . ?
As5 O180 W46 134(2) . . ?
W45 O180 W46 94.7(13) . . ?
W44 O180 W46 92.1(13) . . ?
As5 O181 W51 114.3(18) . . ?
As5 O181 W47 134.6(18) . . ?
W51 O181 W47 94.3(14) . . ?
As5 O181 W52 116.2(18) . . ?
W51 O181 W52 94.7(12) . . ?
W47 O181 W52 94.4(13) . . ?
As2 O182 W13 117.2(17) . . ?
As2 O182 W20 117.7(16) . . ?
W13 O182 W20 94.0(13) . . ?
As2 O182 W14 133.7(19) . . ?
W13 O182 W14 92.9(12) . . ?
W20 O182 W14 92.3(12) . . ?
W48 O183 W50 127(2) . . ?
W48 O183 Cs2 84.8(13) . . ?
W50 O183 Cs2 119.1(17) . . ?
W48 O184 W49 119.0(18) . . ?
W48 O184 Cs2 91.5(15) . . ?
W49 O184 Cs2 122.3(15) . . ?
W46 O185 W45 120(2) . . ?
W46 O186 W44 124(2) . . ?
W46 O186 Na21 106(2) . . ?
W44 O186 Na21 95.2(18) . . ?
W52 O187 W47 119(2) . . ?
W52 O187 Na21 103(2) . . ?
W47 O187 Na21 97(2) . . ?
W47 O188 W48 150(3) . . ?
W48 O189 W46 158.0(19) . . ?
W47 O190 W46 143.3(18) . . ?
W47 O190 Na21 106.3(19) . . ?
W46 O190 Na21 106(2) . . ?
W47 O191 Na23 143(3) . . ?
W48 O192 Cs2 96.6(19) . . ?
W46 O193 Na13 153(2) . 2_776 ?
W53 O194 Eu5 166.2(18) . . ?
W63 O195 Eu5 164(2) . . ?
Eu5 O197 Na22 123.8(17) . . ?
Eu5 O197 Cs1 108.4(12) . . ?
Na22 O197 Cs1 104.7(14) . . ?
W55 O198 W53 156.1(18) . . ?
W54 O199 W53 149.1(19) . . ?
W54 O200 Cs4 109.2(17) . 2_676 ?
W55 O201 W54 150(2) . . ?
W55 O201 Cs4 98.2(14) . 2_676 ?
W54 O201 Cs4 101.9(12) . 2_676 ?
W55 O202 Cs4 105.9(17) . 2_676 ?
W59 O203 W55 119(2) . . ?
W59 O203 Cs3 96.2(14) . 2_675 ?
W55 O203 Cs3 125.7(17) . 2_675 ?
W59 O204 Eu6 161(2) . . ?
W59 O204 Cs3 88.8(15) . 2_675 ?
Eu6 O204 Cs3 108.6(13) . 2_675 ?
W59 O205 Cs3 113.0(17) . . ?
W59 O205 Cs3 95.2(14) . 2_675 ?
Cs3 O205 Cs3 127.5(11) . 2_675 ?
W59 O206 W60 145(2) . . ?
W59 O206 Cs3 94.4(13) . . ?
W60 O206 Cs3 101.0(12) . . ?
W60 O207 Eu6 156(2) . . ?
W60 O208 Na17 158(2) . . ?
W60 O208 Cs3 106.3(17) . . ?
Na17 O208 Cs3 85.9(13) . . ?
W61 O209 W60 120.9(17) . . ?
W61 O209 Na8 129.0(18) . . ?
W60 O209 Na8 102.0(14) . . ?
W61 O210 W63 153.3(16) . . ?
W61 O211 Na19 158(2) . . ?
W62 O212 W61 143(2) . . ?
W62 O213 W63 159(2) . . ?
W62 O214 Na6 152(2) . 1_455 ?
W62 O214 Na20 107.4(17) . 2_665 ?
Na6 O214 Na20 96.2(16) 1_455 2_665 ?
W62 O215 W54 120.6(18) . . ?
As6 O216 W60 116.8(15) . . ?
As6 O216 W61 119.9(15) . . ?
W60 O216 W61 93.5(11) . . ?
As6 O216 W58 132.5(16) . . ?
W60 O216 W58 93.1(10) . . ?
W61 O216 W58 91.8(11) . . ?
As6 O217 W54 116.9(19) . . ?
As6 O217 W57 135.0(19) . . ?
W54 O217 W57 91.7(12) . . ?
As6 O217 W62 119.6(19) . . ?
W54 O217 W62 91.5(12) . . ?
W57 O217 W62 91.5(13) . . ?
As6 O218 W59 113.8(17) . . ?
As6 O218 W56 130.8(19) . . ?
W59 O218 W56 96.1(13) . . ?
As6 O218 W55 121.8(17) . . ?
W59 O218 W55 93.9(14) . . ?
W56 O218 W55 92.3(13) . . ?
W58 O219 W60 120.1(18) . . ?
W58 O220 W61 121.3(19) . . ?
W62 O221 W57 123.6(18) . . ?
W57 O222 W54 127(2) . . ?
W56 O223 W55 124.7(17) . . ?
W56 O224 W59 120(2) . . ?
W57 O225 W58 150(3) . . ?
W57 O226 W56 155(2) . . ?
W56 O227 W58 159(2) . . ?
W53 O231 Eu6 166(2) . . ?
Eu6 O232 Cs3 125.8(15) . 2_675 ?
W63 O234 Eu6 145.5(17) . . ?
W63 O234 Na22 84.6(14) . . ?
Eu6 O234 Na22 121.1(15) . . ?
Na21 O236 Na1 91(3) . . ?
Na1 O237 Na21 108(4) . . ?
Na21 O238 Na23 119(3) . . ?
Na21 O238 Na1 91(2) . . ?
Na23 O238 Na1 118(2) . . ?
Na21 O245 Cs5 102(3) . . ?
Na13 O249 Na16 121(2) . . ?
Na13 O250 Na15 180(3) . . ?
Na12 O261 Na6 94(2) . . ?
Na9 O262 Na11 110.4(17) . 2_766 ?
Na9 O263 Na5 97.0(17) . . ?
Na5 O266 Na9 90.1(16) . . ?
Na12 O267 Na3 109(3) . . ?
Na5 O268 Na7 97.4(15) . . ?
Na5 O269 Na4 108.8(16) . 1_556 ?
Na12 O270 Na10 103.8(18) 1_455 . ?
Na2 O276 Cs6 108(3) . 2_665 ?
O290 O288 Na16 57(5) . 1_455 ?
O290 O288 Cs2 153(8) . . ?
Na16 O288 Cs2 129(5) 1_455 . ?
O288 O290 Na16 77(6) . 1_455 ?
Na17 O293 Cs3 90(2) . . ?
Na17 O296 Na8 86.1(16) . . ?
Na19 O300 Na8 131(2) . . ?
Na8 O301 Na17 91(2) . . ?
Na2 O302 Cs6 100(3) 2_665 . ?
Eu4 O317 Na11 103.5(14) . . ?
W42 O318 Eu3 152(2) . . ?
W42 O318 Cs5 103.0(16) . . ?
Eu3 O318 Cs5 92.2(11) . . ?
W42 O318 Cs1 84.4(13) . . ?
Eu3 O318 Cs1 104.3(11) . . ?
Cs5 O318 Cs1 128.9(11) . . ?
W44 O319 W43 157(2) . . ?
W44 O319 Cs1 109.8(15) . . ?
W43 O319 Cs1 93.5(12) . . ?
W50 O320 W51 144(3) . . ?
W50 O321 W49 123.8(18) . . ?
W51 O322 W47 123.1(19) . . ?
Na6 O323 Na12 92.8(14) . . ?
W27 O325 W25 142(2) . . ?
W27 O325 Na13 104.7(18) . . ?
W25 O325 Na13 110.3(19) . . ?
O237 Na1 O236 77(3) . . ?
O237 Na1 O99 125(3) . 2_776 ?
O236 Na1 O99 107(2) . 2_776 ?
O237 Na1 O238 44(2) . . ?
O236 Na1 O238 66(2) . . ?
O99 Na1 O238 86.6(15) 2_776 . ?
O237 Na1 Na21 37(2) . . ?
O236 Na1 Na21 42(2) . . ?
O99 Na1 Na21 115.6(17) 2_776 . ?
O238 Na1 Na21 34.5(14) . . ?
O286 Na2 O276 158(3) 2_666 . ?
O286 Na2 O73 81(3) 2_666 . ?
O276 Na2 O73 119(3) . . ?
O286 Na2 O15 82(3) 2_666 2_666 ?
O276 Na2 O15 79(3) . 2_666 ?
O73 Na2 O15 159(3) . 2_666 ?
O286 Na2 O278 78(3) 2_666 . ?
O276 Na2 O278 93(3) . . ?
O73 Na2 O278 89(3) . . ?
O15 Na2 O278 100(3) 2_666 . ?
O286 Na2 O302 110(3) 2_666 2_665 ?
O276 Na2 O302 83(3) . 2_665 ?
O73 Na2 O302 83(3) . 2_665 ?
O15 Na2 O302 91(3) 2_666 2_665 ?
O278 Na2 O302 168(4) . 2_665 ?
O286 Na2 Cs6 133(3) 2_666 2_665 ?
O276 Na2 Cs6 45(2) . 2_665 ?
O73 Na2 Cs6 123.7(18) . 2_665 ?
O15 Na2 Cs6 62.0(15) 2_666 2_665 ?
O278 Na2 Cs6 134(3) . 2_665 ?
O302 Na2 Cs6 47(2) 2_665 2_665 ?
O267 Na3 Cs2 113.9(14) . 2_776 ?
O154 Na4 O326 101.4(17) . . ?
O154 Na4 O136 175.1(19) . . ?
O326 Na4 O136 83.4(13) . . ?
O154 Na4 O168 109.1(17) . . ?
O326 Na4 O168 89.0(14) . . ?
O136 Na4 O168 71.7(12) . . ?
O154 Na4 O269 90.2(16) . 1_554 ?
O326 Na4 O269 96.1(14) . 1_554 ?
O136 Na4 O269 88.3(12) . 1_554 ?
O168 Na4 O269 158.7(14) . 1_554 ?
O154 Na4 O90 83.0(16) . 2_765 ?
O326 Na4 O90 172.9(15) . 2_765 ?
O136 Na4 O90 92.1(12) . 2_765 ?
O168 Na4 O90 94.7(14) . 2_765 ?
O269 Na4 O90 78.3(13) 1_554 2_765 ?
O154 Na4 Na5 74.5(14) . 1_554 ?
O326 Na4 Na5 69.6(10) . 1_554 ?
O136 Na4 Na5 106.5(11) . 1_554 ?
O168 Na4 Na5 158.6(13) . 1_554 ?
O269 Na4 Na5 34.7(9) 1_554 1_554 ?
O90 Na4 Na5 106.7(10) 2_765 1_554 ?
O271 Na5 O268 85.8(15) . . ?
O271 Na5 O263 162.9(17) . . ?
O268 Na5 O263 106.7(15) . . ?
O271 Na5 O269 79.1(13) . . ?
O268 Na5 O269 162.6(16) . . ?
O263 Na5 O269 90.0(15) . . ?
O271 Na5 O266 111.6(16) . . ?
O268 Na5 O266 79.7(16) . . ?
O263 Na5 O266 82.8(15) . . ?
O269 Na5 O266 97.8(16) . . ?
O271 Na5 O34 91.6(14) . . ?
O268 Na5 O34 75.9(15) . . ?
O263 Na5 O34 80.5(14) . . ?
O269 Na5 O34 112.8(15) . . ?
O266 Na5 O34 144.8(15) . . ?
O271 Na5 Na9 156.3(14) . . ?
O268 Na5 Na9 84.8(12) . . ?
O263 Na5 Na9 40.0(11) . . ?
O269 Na5 Na9 105.8(12) . . ?
O266 Na5 Na9 45.2(11) . . ?
O34 Na5 Na9 107.1(11) . . ?
O271 Na5 Na7 52.6(11) . . ?
O268 Na5 Na7 46.1(11) . . ?
O263 Na5 Na7 129.1(13) . . ?
O269 Na5 Na7 125.7(11) . . ?
O266 Na5 Na7 120.2(13) . . ?
O34 Na5 Na7 54.1(10) . . ?
Na9 Na5 Na7 128.5(9) . . ?
O271 Na5 Na4 70.3(11) . 1_556 ?
O268 Na5 Na4 129.3(13) . 1_556 ?
O263 Na5 Na4 108.2(13) . 1_556 ?
O269 Na5 Na4 36.5(10) . 1_556 ?
O266 Na5 Na4 69.6(11) . 1_556 ?
O34 Na5 Na4 145.3(11) . 1_556 ?
Na9 Na5 Na4 99.5(8) . 1_556 ?
Na7 Na5 Na4 122.1(7) . 1_556 ?
O323 Na6 O168 89.1(15) . . ?
O323 Na6 O214 150.3(17) . 1_655 ?
O168 Na6 O214 113.4(16) . 1_655 ?
O323 Na6 O261 86.1(16) . . ?
O168 Na6 O261 171.1(17) . . ?
O214 Na6 O261 73.8(15) 1_655 . ?
O323 Na6 O134 78.9(13) . 2_765 ?
O168 Na6 O134 81.9(14) . 2_765 ?
O214 Na6 O134 85.1(14) 1_655 2_765 ?
O261 Na6 O134 104.4(16) . 2_765 ?
O323 Na6 O93 106.4(13) . . ?
O168 Na6 O93 73.7(14) . . ?
O214 Na6 O93 98.8(15) 1_655 . ?
O261 Na6 O93 100.5(16) . . ?
O134 Na6 O93 154.8(15) 2_765 . ?
O323 Na6 Na12 46.4(11) . . ?
O168 Na6 Na12 135.2(14) . . ?
O214 Na6 Na12 107.5(13) 1_655 . ?
O261 Na6 Na12 41.4(13) . . ?
O134 Na6 Na12 84.0(11) 2_765 . ?
O93 Na6 Na12 117.8(11) . . ?
O323 Na6 Na20 124.7(13) . 2_765 ?
O168 Na6 Na20 80.7(12) . 2_765 ?
O214 Na6 Na20 47.0(11) 1_655 2_765 ?
O261 Na6 Na20 108.2(14) . 2_765 ?
O134 Na6 Na20 46.0(10) 2_765 2_765 ?
O93 Na6 Na20 121.8(12) . 2_765 ?
Na12 Na6 Na20 117.2(10) . 2_765 ?
O272 Na7 O275 63(2) . . ?
O272 Na7 O268 57.9(19) . . ?
O275 Na7 O268 77.5(15) . . ?
O272 Na7 Na5 65.5(19) . . ?
O275 Na7 Na5 111.2(14) . . ?
O268 Na7 Na5 36.5(9) . . ?
O298 Na8 O301 102.4(18) . . ?
O298 Na8 O300 82.7(18) . . ?
O301 Na8 O300 88.2(19) . . ?
O298 Na8 O297 84.3(16) . . ?
O301 Na8 O297 172(2) . . ?
O300 Na8 O297 96.5(18) . . ?
O298 Na8 O296 88.3(16) . . ?
O301 Na8 O296 90.3(17) . . ?
O300 Na8 O296 170.4(19) . . ?
O297 Na8 O296 86.1(15) . . ?
O298 Na8 O209 159.6(17) . . ?
O301 Na8 O209 93.1(17) . . ?
O300 Na8 O209 84.5(16) . . ?
O297 Na8 O209 81.3(14) . . ?
O296 Na8 O209 105.1(15) . . ?
O298 Na8 Na17 98.9(14) . . ?
O301 Na8 Na17 45.6(14) . . ?
O300 Na8 Na17 133.4(16) . . ?
O297 Na8 Na17 130.2(16) . . ?
O296 Na8 Na17 44.7(11) . . ?
O209 Na8 Na17 101.4(14) . . ?
O298 Na8 W60 161.4(15) . . ?
O301 Na8 W60 83.5(15) . . ?
O300 Na8 W60 115.3(15) . . ?
O297 Na8 W60 88.9(13) . . ?
O296 Na8 W60 73.9(11) . . ?
O209 Na8 W60 32.7(8) . . ?
Na17 Na8 W60 72.4(9) . . ?
O298 Na8 Na19 88.5(14) . . ?
O301 Na8 Na19 109.8(16) . . ?
O300 Na8 Na19 24.0(12) . . ?
O297 Na8 Na19 73.9(13) . . ?
O296 Na8 Na19 159.9(14) . . ?
O209 Na8 Na19 73.6(11) . . ?
Na17 Na8 Na19 155.2(12) . . ?
W60 Na8 Na19 106.3(8) . . ?
O260 Na9 O263 93(2) . . ?
O260 Na9 O262 101(2) . . ?
O263 Na9 O262 164.2(19) . . ?
O260 Na9 O87 143(2) . 2_766 ?
O263 Na9 O87 84.0(16) . 2_766 ?
O262 Na9 O87 88.2(16) . 2_766 ?
O260 Na9 O266 107(2) . . ?
O263 Na9 O266 85.3(16) . . ?
O262 Na9 O266 84.3(15) . . ?
O87 Na9 O266 109.4(16) 2_766 . ?
O260 Na9 Na5 92.0(16) . . ?
O263 Na9 Na5 43.1(11) . . ?
O262 Na9 Na5 128.9(14) . . ?
O87 Na9 Na5 109.4(12) 2_766 . ?
O266 Na9 Na5 44.8(11) . . ?
O72 Na10 O314 79(2) . 1_455 ?
O72 Na10 O142 170.8(18) . 2_665 ?
O314 Na10 O142 104(2) 1_455 2_665 ?
O72 Na10 O132 115.2(14) . 2_665 ?
O314 Na10 O132 162(2) 1_455 2_665 ?
O142 Na10 O132 63.5(11) 2_665 2_665 ?
O72 Na10 O270 85.0(17) . . ?
O314 Na10 O270 108(2) 1_455 . ?
O142 Na10 O270 85.8(16) 2_665 . ?
O132 Na10 O270 84.7(14) 2_665 . ?
O72 Na10 O148 127.5(17) . 2_665 ?
O314 Na10 O148 86.5(19) 1_455 2_665 ?
O142 Na10 O148 61.6(12) 2_665 2_665 ?
O132 Na10 O148 76.1(12) 2_665 2_665 ?
O270 Na10 O148 146.9(17) . 2_665 ?
O72 Na10 O143 81.2(15) . 2_665 ?
O314 Na10 O143 112(2) 1_455 2_665 ?
O142 Na10 O143 105.1(15) 2_665 2_665 ?
O132 Na10 O143 62.7(12) 2_665 2_665 ?
O270 Na10 O143 133.9(15) . 2_665 ?
O148 Na10 O143 58.0(12) 2_665 2_665 ?
O72 Na10 W36 158.4(14) . 2_665 ?
O314 Na10 W36 87.4(18) 1_455 2_665 ?
O142 Na10 W36 30.5(8) 2_665 2_665 ?
O132 Na10 W36 75.5(9) 2_665 2_665 ?
O270 Na10 W36 115.5(14) . 2_665 ?
O148 Na10 W36 33.7(8) 2_665 2_665 ?
O143 Na10 W36 88.3(11) 2_665 2_665 ?
O72 Na10 W35 139.3(12) . 2_665 ?
O314 Na10 W35 139.9(19) 1_455 2_665 ?
O142 Na10 W35 36.1(8) 2_665 2_665 ?
O132 Na10 W35 30.9(7) 2_665 2_665 ?
O270 Na10 W35 73.1(12) . 2_665 ?
O148 Na10 W35 76.7(10) 2_665 2_665 ?
O143 Na10 W35 89.7(11) 2_665 2_665 ?
W36 Na10 W35 58.8(4) 2_665 2_665 ?
O72 Na10 W38 99.1(13) . 2_665 ?
O314 Na10 W38 93.9(19) 1_455 2_665 ?
O142 Na10 W38 89.3(11) 2_665 2_665 ?
O132 Na10 W38 73.9(10) 2_665 2_665 ?
O270 Na10 W38 157.9(13) . 2_665 ?
O148 Na10 W38 31.6(8) 2_665 2_665 ?
O143 Na10 W38 28.4(8) 2_665 2_665 ?
W36 Na10 W38 64.7(5) 2_665 2_665 ?
W35 Na10 W38 90.4(6) 2_665 2_665 ?
O72 Na10 W39 91.4(11) . 2_665 ?
O314 Na10 W39 147(2) 1_455 2_665 ?
O142 Na10 W39 90.2(10) 2_665 2_665 ?
O132 Na10 W39 30.7(7) 2_665 2_665 ?
O270 Na10 W39 101.8(12) . 2_665 ?
O148 Na10 W39 74.6(9) 2_665 2_665 ?
O143 Na10 W39 35.5(8) 2_665 2_665 ?
W36 Na10 W39 90.9(6) 2_665 2_665 ?
W35 Na10 W39 61.3(4) 2_665 2_665 ?
W38 Na10 W39 56.6(4) 2_665 2_665 ?
O72 Na10 Na12 92.1(13) . 1_455 ?
O314 Na10 Na12 73.1(18) 1_455 1_455 ?
O142 Na10 Na12 80.8(12) 2_665 1_455 ?
O132 Na10 Na12 115.0(12) 2_665 1_455 ?
O270 Na10 Na12 38.0(11) . 1_455 ?
O148 Na10 Na12 131.3(12) 2_665 1_455 ?
O143 Na10 Na12 170.5(13) 2_665 1_455 ?
W36 Na10 Na12 100.1(8) 2_665 1_455 ?
W35 Na10 Na12 91.1(8) 2_665 1_455 ?
W38 Na10 Na12 161.0(8) 2_665 1_455 ?
W39 Na10 Na12 138.9(8) 2_665 1_455 ?
Na19 Na11 O317 100.8(16) 2_665 . ?
Na19 Na11 O262 98.1(17) 2_665 2_766 ?
O317 Na11 O262 120.6(15) . 2_766 ?
Na19 Na11 O80 133.9(17) 2_665 . ?
O317 Na11 O80 98.9(14) . . ?
O262 Na11 O80 106.8(14) 2_766 . ?
Na19 Na11 Eu4 78.0(12) 2_665 . ?
O317 Na11 Eu4 36.0(9) . . ?
O262 Na11 Eu4 151.7(12) 2_766 . ?
O80 Na11 Eu4 95.2(11) . . ?
O267 Na12 O261 101(2) . . ?
O267 Na12 O112 86(2) . . ?
O261 Na12 O112 84.7(18) . . ?
O267 Na12 O264 95(3) . . ?
O261 Na12 O264 159(3) . . ?
O112 Na12 O264 83(2) . . ?
O267 Na12 O270 96(2) . 1_655 ?
O261 Na12 O270 82.9(18) . 1_655 ?
O112 Na12 O270 168(2) . 1_655 ?
O264 Na12 O270 109(2) . 1_655 ?
O267 Na12 O323 175(2) . . ?
O261 Na12 O323 83.4(17) . . ?
O112 Na12 O323 97.2(16) . . ?
O264 Na12 O323 81(2) . . ?
O270 Na12 O323 81.8(16) 1_655 . ?
O267 Na12 Na6 143(2) . . ?
O261 Na12 Na6 44.2(14) . . ?
O112 Na12 Na6 100.5(14) . . ?
O264 Na12 Na6 122(2) . . ?
O270 Na12 Na6 70.6(14) 1_655 . ?
O323 Na12 Na6 40.8(9) . . ?
O267 Na12 W28 108.9(19) . . ?
O261 Na12 W28 79.9(15) . . ?
O112 Na12 W28 22.6(10) . . ?
O264 Na12 W28 82.5(18) . . ?
O270 Na12 W28 152.2(17) 1_655 . ?
O323 Na12 W28 74.7(10) . . ?
Na6 Na12 W28 81.9(8) . . ?
O267 Na12 Na10 99(2) . 1_655 ?
O261 Na12 Na10 119.3(16) . 1_655 ?
O112 Na12 Na10 153.6(15) . 1_655 ?
O264 Na12 Na10 70.3(18) . 1_655 ?
O270 Na12 Na10 38.3(12) 1_655 1_655 ?
O323 Na12 Na10 76.4(11) . 1_655 ?
Na6 Na12 Na10 91.2(9) . 1_655 ?
W28 Na12 Na10 142.8(10) . 1_655 ?
O193 Na13 O108 150(2) 2_776 . ?
O193 Na13 O249 83(2) 2_776 . ?
O108 Na13 O249 76.7(17) . . ?
O193 Na13 O250 86(2) 2_776 . ?
O108 Na13 O250 120(2) . . ?
O249 Na13 O250 104(2) . . ?
O193 Na13 O109 141(2) 2_776 . ?
O108 Na13 O109 64.3(15) . . ?
O249 Na13 O109 136(2) . . ?
O250 Na13 O109 79(2) . . ?
O193 Na13 O325 102.4(19) 2_776 . ?
O108 Na13 O325 62.7(14) . . ?
O249 Na13 O325 103(2) . . ?
O250 Na13 O325 152(2) . . ?
O109 Na13 O325 77.9(18) . . ?
O193 Na13 O103 85.6(16) 2_776 . ?
O108 Na13 O103 106.6(17) . . ?
O249 Na13 O103 159(2) . . ?
O250 Na13 O103 92.1(19) . . ?
O109 Na13 O103 59.8(14) . . ?
O325 Na13 O103 62.3(14) . . ?
O193 Na13 W28 176.3(18) 2_776 . ?
O108 Na13 W28 32.6(9) . . ?
O249 Na13 W28 101.0(16) . . ?
O250 Na13 W28 92.8(18) . . ?
O109 Na13 W28 35.1(10) . . ?
O325 Na13 W28 77.2(13) . . ?
O103 Na13 W28 91.0(13) . . ?
O193 Na13 W27 121.3(18) 2_776 . ?
O108 Na13 W27 35.0(9) . . ?
O249 Na13 W27 82.1(16) . . ?
O250 Na13 W27 153(2) . . ?
O109 Na13 W27 78.1(14) . . ?
O325 Na13 W27 30.5(9) . . ?
O103 Na13 W27 89.2(12) . . ?
W28 Na13 W27 59.9(6) . . ?
O193 Na13 W26 109.9(15) 2_776 . ?
O108 Na13 W26 91.5(13) . . ?
O249 Na13 W26 167.4(18) . . ?
O250 Na13 W26 77.6(17) . . ?
O109 Na13 W26 32.1(10) . . ?
O325 Na13 W26 74.3(13) . . ?
O103 Na13 W26 29.6(9) . . ?
W28 Na13 W26 66.5(7) . . ?
W27 Na13 W26 90.7(9) . . ?
O193 Na13 Na16 80.4(15) 2_776 . ?
O108 Na13 Na16 71.1(13) . . ?
O249 Na13 Na16 29.5(14) . . ?
O250 Na13 Na16 133.0(19) . . ?
O109 Na13 Na16 134.7(17) . . ?
O325 Na13 Na16 75.1(14) . . ?
O103 Na13 Na16 130.9(16) . . ?
W28 Na13 Na16 103.0(10) . . ?
W27 Na13 Na16 60.4(8) . . ?
W26 Na13 Na16 149.3(13) . . ?
O246 Na14 Cs5 78.1(17) . . ?
O251 Na15 O252 78(3) . . ?
O251 Na15 O250 61.5(17) . . ?
O252 Na15 O250 120(3) . . ?
O290 Na16 O248 112(3) 1_655 . ?
O290 Na16 O96 107(3) 1_655 . ?
O248 Na16 O96 140(2) . . ?
O290 Na16 O249 79(3) 1_655 . ?
O248 Na16 O249 90(2) . . ?
O96 Na16 O249 87(2) . . ?
O290 Na16 O288 46(4) 1_655 1_655 ?
O248 Na16 O288 68(4) . 1_655 ?
O96 Na16 O288 152(4) . 1_655 ?
O249 Na16 O288 89(4) . 1_655 ?
O290 Na16 O20 92(3) 1_655 2_776 ?
O248 Na16 O20 99(2) . 2_776 ?
O96 Na16 O20 90(2) . 2_776 ?
O249 Na16 O20 169(2) . 2_776 ?
O288 Na16 O20 89(4) 1_655 2_776 ?
O290 Na16 O247 169(4) 1_655 . ?
O248 Na16 O247 69(2) . . ?
O96 Na16 O247 71(2) . . ?
O249 Na16 O247 90(2) . . ?
O288 Na16 O247 137(4) 1_655 . ?
O20 Na16 O247 99(2) 2_776 . ?
O290 Na16 Na13 104(3) 1_655 . ?
O248 Na16 Na13 96(2) . . ?
O96 Na16 Na13 64.6(14) . . ?
O249 Na16 Na13 29.1(13) . . ?
O288 Na16 Na13 118(4) 1_655 . ?
O20 Na16 Na13 153.2(18) 2_776 . ?
O247 Na16 Na13 65(2) . . ?
O294 Na17 O296 93(2) . . ?
O294 Na17 O301 103(2) . . ?
O296 Na17 O301 92.9(19) . . ?
O294 Na17 O293 81(2) . . ?
O296 Na17 O293 84(2) . . ?
O301 Na17 O293 175(2) . . ?
O294 Na17 O208 165(2) . . ?
O296 Na17 O208 73.1(16) . . ?
O301 Na17 O208 72.5(17) . . ?
O293 Na17 O208 103(2) . . ?
O294 Na17 Na8 103(2) . . ?
O296 Na17 Na8 49.2(12) . . ?
O301 Na17 Na8 43.8(13) . . ?
O293 Na17 Na8 133(2) . . ?
O208 Na17 Na8 63.0(13) . . ?
O294 Na17 Cs3 133(2) . . ?
O296 Na17 Cs3 93.2(14) . . ?
O301 Na17 Cs3 123.3(17) . . ?
O293 Na17 Cs3 53.3(17) . . ?
O208 Na17 Cs3 55.9(12) . . ?
Na8 Na17 Cs3 115.6(10) . . ?
O121 Na18 O79 77.2(16) . . ?
O121 Na18 O1 119(2) . . ?
O79 Na18 O1 90.5(18) . . ?
O121 Na18 O85 97.7(15) . . ?
O79 Na18 O85 119.8(18) . . ?
O1 Na18 O85 137(2) . . ?
O121 Na18 O81 84.7(15) . . ?
O79 Na18 O81 67.7(14) . . ?
O1 Na18 O81 144.2(19) . . ?
O85 Na18 O81 52.1(12) . . ?
O121 Na18 W1 144.2(17) . . ?
O79 Na18 W1 80.9(12) . . ?
O1 Na18 W1 33.0(12) . . ?
O85 Na18 W1 117.7(14) . . ?
O81 Na18 W1 112.6(13) . . ?
O121 Na18 Eu3 29.9(9) . . ?
O79 Na18 Eu3 103.6(13) . . ?
O1 Na18 Eu3 132.3(17) . . ?
O85 Na18 Eu3 72.6(9) . . ?
O81 Na18 Eu3 81.9(10) . . ?
W1 Na18 Eu3 165.2(12) . . ?
O121 Na18 Cs1 53.9(11) . . ?
O79 Na18 Cs1 40.3(9) . . ?
O1 Na18 Cs1 129.7(17) . . ?
O85 Na18 Cs1 88.5(11) . . ?
O81 Na18 Cs1 42.4(9) . . ?
W1 Na18 Cs1 118.7(10) . . ?
Eu3 Na18 Cs1 70.0(6) . . ?
O300 Na19 O211 84(2) . . ?
O300 Na19 O313 90(3) . . ?
O211 Na19 O313 92(3) . . ?
O300 Na19 Na11 101(2) . 2_665 ?
O211 Na19 Na11 91.8(19) . 2_665 ?
O313 Na19 Na11 168(3) . 2_665 ?
O300 Na19 O50 88.8(18) . 2_665 ?
O211 Na19 O50 172(2) . 2_665 ?
O313 Na19 O50 91(3) . 2_665 ?
Na11 Na19 O50 86.2(16) 2_665 2_665 ?
O300 Na19 O157 174(2) . 2_665 ?
O211 Na19 O157 95.9(18) . 2_665 ?
O313 Na19 O157 83(2) . 2_665 ?
Na11 Na19 O157 85.5(17) 2_665 2_665 ?
O50 Na19 O157 91.4(17) 2_665 2_665 ?
O300 Na19 W19 72.6(15) . 2_665 ?
O211 Na19 W19 154.3(17) . 2_665 ?
O313 Na19 W19 99(2) . 2_665 ?
Na11 Na19 W19 82.2(12) 2_665 2_665 ?
O50 Na19 W19 17.9(8) 2_665 2_665 ?
O157 Na19 W19 108.4(15) 2_665 2_665 ?
O300 Na19 Na20 138(2) . 2_665 ?
O211 Na19 Na20 53.3(13) . 2_665 ?
O313 Na19 Na20 91(2) . 2_665 ?
Na11 Na19 Na20 82.5(13) 2_665 2_665 ?
O50 Na19 Na20 133.6(16) 2_665 2_665 ?
O157 Na19 Na20 43.1(12) 2_665 2_665 ?
W19 Na19 Na20 148.6(13) 2_665 2_665 ?
O300 Na19 Na8 25.5(14) . . ?
O211 Na19 Na8 69.0(14) . . ?
O313 Na19 Na8 71(2) . . ?
Na11 Na19 Na8 120.3(15) 2_665 . ?
O50 Na19 Na8 105.7(13) 2_665 . ?
O157 Na19 Na8 149.4(16) 2_665 . ?
W19 Na19 Na8 92.5(8) 2_665 . ?
Na20 Na19 Na8 118.9(12) 2_665 . ?
O157 Na20 O134 100.3(17) . . ?
O157 Na20 O154 108.1(19) . 2_765 ?
O134 Na20 O154 106.0(17) . 2_765 ?
O157 Na20 O214 154(2) . 2_665 ?
O134 Na20 O214 71.1(13) . 2_665 ?
O154 Na20 O214 97.9(17) 2_765 2_665 ?
O157 Na20 Na19 39.2(11) . 2_665 ?
O134 Na20 Na19 137.4(16) . 2_665 ?
O154 Na20 Na19 101.0(15) 2_765 2_665 ?
O214 Na20 Na19 136.6(16) 2_665 2_665 ?
O157 Na20 Na6 140.7(16) . 2_765 ?
O134 Na20 Na6 40.4(9) . 2_765 ?
O154 Na20 Na6 88.6(13) 2_765 2_765 ?
O214 Na20 Na6 36.8(9) 2_665 2_765 ?
Na19 Na20 Na6 169.8(14) 2_665 2_765 ?
O238 Na21 O245 112(4) . . ?
O238 Na21 O237 56(3) . . ?
O245 Na21 O237 57(3) . . ?
O238 Na21 O178 154(3) . . ?
O245 Na21 O178 90(3) . . ?
O237 Na21 O178 147(3) . . ?
O238 Na21 O236 86(3) . . ?
O245 Na21 O236 94(3) . . ?
O237 Na21 O236 79(3) . . ?
O178 Na21 O236 107(3) . . ?
O238 Na21 O190 78(2) . . ?
O245 Na21 O190 143(4) . . ?
O237 Na21 O190 128(3) . . ?
O178 Na21 O190 76(2) . . ?
O236 Na21 O190 123(3) . . ?
O238 Na21 O187 108(3) . . ?
O245 Na21 O187 80(3) . . ?
O237 Na21 O187 107(3) . . ?
O178 Na21 O187 61(2) . . ?
O236 Na21 O187 165(4) . . ?
O190 Na21 O187 63.6(19) . . ?
O238 Na21 O186 103(3) . . ?
O245 Na21 O186 141(3) . . ?
O237 Na21 O186 146(3) . . ?
O178 Na21 O186 61.9(18) . . ?
O236 Na21 O186 72(3) . . ?
O190 Na21 O186 59.5(17) . . ?
O187 Na21 O186 105(3) . . ?
O238 Na21 W52 139(3) . . ?
O245 Na21 W52 75(2) . . ?
O237 Na21 W52 124(3) . . ?
O178 Na21 W52 31.9(12) . . ?
O236 Na21 W52 135(3) . . ?
O190 Na21 W52 75.0(17) . . ?
O187 Na21 W52 31.0(13) . . ?
O186 Na21 W52 89.5(19) . . ?
O238 Na21 W47 84(2) . . ?
O245 Na21 W47 113(3) . . ?
O237 Na21 W47 115(3) . . ?
O178 Na21 W47 74.2(18) . . ?
O236 Na21 W47 153(3) . . ?
O190 Na21 W47 30.0(11) . . ?
O187 Na21 W47 36.1(12) . . ?
O186 Na21 W47 85.8(17) . . ?
W52 Na21 W47 57.7(10) . . ?
O238 Na21 W44 138(3) . . ?
O245 Na21 W44 109(3) . . ?
O237 Na21 W44 155(3) . . ?
O178 Na21 W44 31.4(12) . . ?
O236 Na21 W44 81(3) . . ?
O190 Na21 W44 75.8(17) . . ?
O187 Na21 W44 89(2) . . ?
O186 Na21 W44 34.5(11) . . ?
W52 Na21 W44 63.0(11) . . ?
W47 Na21 W44 89.7(14) . . ?
O238 Na21 Na1 55(2) . . ?
O245 Na21 Na1 77(3) . . ?
O237 Na21 Na1 35(2) . . ?
O178 Na21 Na1 149(3) . . ?
O236 Na21 Na1 47(2) . . ?
O190 Na21 Na1 130(2) . . ?
O187 Na21 Na1 141(3) . . ?
O186 Na21 Na1 112(2) . . ?
W52 Na21 Na1 152.4(19) . . ?
W47 Na21 Na1 137(2) . . ?
W44 Na21 Na1 127(2) . . ?
O197 Na22 O127 120.0(18) . . ?
O197 Na22 O156 77.0(14) . . ?
O127 Na22 O156 92.0(15) . . ?
O197 Na22 O234 101.8(16) . . ?
O127 Na22 O234 90.5(14) . . ?
O156 Na22 O234 177.5(17) . . ?
O197 Na22 W63 81.1(13) . . ?
O127 Na22 W63 124.1(15) . . ?
O156 Na22 W63 143.7(15) . . ?
O234 Na22 W63 33.8(7) . . ?
O197 Na22 Cs1 41.7(10) . . ?
O127 Na22 Cs1 85.4(11) . . ?
O156 Na22 Cs1 52.2(9) . . ?
O234 Na22 Cs1 128.2(13) . . ?
W63 Na22 Cs1 120.8(10) . . ?
O241 Na23 O191 97(3) . . ?
O241 Na23 O239 101(3) . . ?
O191 Na23 O239 158(3) . . ?
O241 Na23 O113 86(3) . 2_776 ?
O191 Na23 O113 107(2) . 2_776 ?
O239 Na23 O113 86(2) . 2_776 ?
O241 Na23 O238 168(3) . . ?
O191 Na23 O238 84(2) . . ?
O239 Na23 O238 81(2) . . ?
O113 Na23 O238 82(2) 2_776 . ?
O241 Na23 O240 113(4) . . ?
O191 Na23 O240 78(3) . . ?
O239 Na23 O240 84(3) . . ?
O113 Na23 O240 160(3) 2_776 . ?
O238 Na23 O240 79(3) . . ?
O241 Na23 Na21 162(3) . . ?
O191 Na23 Na21 67.0(18) . . ?
O239 Na23 Na21 93(2) . . ?
O113 Na23 Na21 106(2) 2_776 . ?
O238 Na23 Na21 26.4(14) . . ?
O240 Na23 Na21 57(2) . . ?
O24 As1 O22 99.1(18) . . ?
O24 As1 O23 99.3(17) . . ?
O22 As1 O23 98.4(17) . . ?
O182 As2 O71 97.8(16) . . ?
O182 As2 O162 94.4(15) . . ?
O71 As2 O162 98.8(15) . . ?
O101 As3 O102 97.5(15) . . ?
O101 As3 O100 95.3(16) . . ?
O102 As3 O100 100.9(16) . . ?
O140 As4 O139 98.6(16) . . ?
O140 As4 O138 97.4(15) . . ?
O139 As4 O138 102.6(16) . . ?
O179 As5 O181 96.7(16) . . ?
O179 As5 O180 102.4(15) . . ?
O181 As5 O180 95.1(17) . . ?
O217 As6 O216 97.6(15) . . ?
O217 As6 O218 97.6(17) . . ?
O216 As6 O218 101.6(15) . . ?
O79 Cs1 O158 134.5(10) . . ?
O79 Cs1 O81 63.0(10) . . ?
O158 Cs1 O81 139.5(8) . . ?
O79 Cs1 O197 129.4(9) . . ?
O158 Cs1 O197 63.5(8) . . ?
O81 Cs1 O197 141.6(10) . . ?
O79 Cs1 O49 84.4(10) . . ?
O158 Cs1 O49 141.1(9) . . ?
O81 Cs1 O49 48.0(9) . . ?
O197 Cs1 O49 94.2(9) . . ?
O79 Cs1 O51 104.5(9) . . ?
O158 Cs1 O51 109.8(9) . . ?
O81 Cs1 O51 94.5(9) . . ?
O197 Cs1 O51 49.0(9) . . ?
O49 Cs1 O51 46.6(9) . . ?
O79 Cs1 O82 111.6(9) . . ?
O158 Cs1 O82 97.5(8) . . ?
O81 Cs1 O82 49.2(8) . . ?
O197 Cs1 O82 110.5(9) . . ?
O49 Cs1 O82 59.0(8) . . ?
O51 Cs1 O82 90.0(8) . . ?
O79 Cs1 O52 60.3(9) . . ?
O158 Cs1 O52 135.0(9) . . ?
O81 Cs1 O52 85.1(9) . . ?
O197 Cs1 O52 76.6(9) . . ?
O49 Cs1 O52 57.1(9) . . ?
O51 Cs1 O52 45.9(8) . . ?
O82 Cs1 O52 116.1(8) . . ?
O79 Cs1 O319 87.0(9) . . ?
O158 Cs1 O319 48.4(8) . . ?
O81 Cs1 O319 134.4(9) . . ?
O197 Cs1 O319 83.9(9) . . ?
O49 Cs1 O319 167.0(8) . . ?
O51 Cs1 O319 127.4(9) . . ?
O82 Cs1 O319 133.6(7) . . ?
O52 Cs1 O319 110.0(8) . . ?
O79 Cs1 O156 155.2(9) . . ?
O158 Cs1 O156 69.6(8) . . ?
O81 Cs1 O156 95.1(9) . . ?
O197 Cs1 O156 60.9(8) . . ?
O49 Cs1 O156 71.8(8) . . ?
O51 Cs1 O156 63.7(8) . . ?
O82 Cs1 O156 50.2(7) . . ?
O52 Cs1 O156 109.2(8) . . ?
O319 Cs1 O156 117.7(8) . . ?
O79 Cs1 O176 45.1(9) . . ?
O158 Cs1 O176 91.2(8) . . ?
O81 Cs1 O176 104.4(9) . . ?
O197 Cs1 O176 104.9(9) . . ?
O49 Cs1 O176 126.5(8) . . ?
O51 Cs1 O176 119.9(8) . . ?
O82 Cs1 O176 143.8(8) . . ?
O52 Cs1 O176 79.1(8) . . ?
O319 Cs1 O176 42.8(7) . . ?
O156 Cs1 O176 159.6(8) . . ?
O79 Cs1 O121 58.4(9) . . ?
O158 Cs1 O121 92.1(8) . . ?
O81 Cs1 O121 66.0(9) . . ?
O197 Cs1 O121 152.1(9) . . ?
O49 Cs1 O121 113.7(9) . . ?
O51 Cs1 O121 157.9(8) . . ?
O82 Cs1 O121 84.7(8) . . ?
O52 Cs1 O121 118.7(8) . . ?
O319 Cs1 O121 69.2(8) . . ?
O156 Cs1 O121 125.5(7) . . ?
O176 Cs1 O121 59.8(8) . . ?
O287 Cs2 O255 117.7(14) . 2_676 ?
O287 Cs2 O56 166.0(11) . 2_676 ?
O255 Cs2 O56 74.4(14) 2_676 2_676 ?
O287 Cs2 O172 86.3(11) . 2_676 ?
O255 Cs2 O172 152.8(14) 2_676 2_676 ?
O56 Cs2 O172 80.4(12) 2_676 2_676 ?
O287 Cs2 O173 66.3(9) . 2_676 ?
O255 Cs2 O173 148.9(13) 2_676 2_676 ?
O56 Cs2 O173 107.5(10) 2_676 2_676 ?
O172 Cs2 O173 50.2(10) 2_676 2_676 ?
O287 Cs2 O192 117.6(10) . . ?
O255 Cs2 O192 85.8(14) 2_676 . ?
O56 Cs2 O192 53.5(11) 2_676 . ?
O172 Cs2 O192 70.9(11) 2_676 . ?
O173 Cs2 O192 121.0(10) 2_676 . ?
O287 Cs2 O184 71.6(9) . . ?
O255 Cs2 O184 103.4(13) 2_676 . ?
O56 Cs2 O184 99.5(11) 2_676 . ?
O172 Cs2 O184 70.6(10) 2_676 . ?
O173 Cs2 O184 106.8(9) 2_676 . ?
O192 Cs2 O184 46.2(10) . . ?
O287 Cs2 O175 86.8(10) . 2_676 ?
O255 Cs2 O175 103.1(14) 2_676 2_676 ?
O56 Cs2 O175 97.6(11) 2_676 2_676 ?
O172 Cs2 O175 90.1(11) 2_676 2_676 ?
O173 Cs2 O175 45.8(10) 2_676 2_676 ?
O192 Cs2 O175 146.8(11) . 2_676 ?
O184 Cs2 O175 151.5(10) . 2_676 ?
O287 Cs2 O55 142.9(8) . 2_676 ?
O255 Cs2 O55 62.7(12) 2_676 2_676 ?
O56 Cs2 O55 47.4(10) 2_676 2_676 ?
O172 Cs2 O55 106.6(10) 2_676 2_676 ?
O173 Cs2 O55 95.1(8) 2_676 2_676 ?
O192 Cs2 O55 99.4(10) . 2_676 ?
O184 Cs2 O55 145.3(9) . 2_676 ?
O175 Cs2 O55 59.3(9) 2_676 2_676 ?
O287 Cs2 O288 55(3) . . ?
O255 Cs2 O288 63(3) 2_676 . ?
O56 Cs2 O288 138(3) 2_676 . ?
O172 Cs2 O288 141(3) 2_676 . ?
O173 Cs2 O288 109(2) 2_676 . ?
O192 Cs2 O288 119(2) . . ?
O184 Cs2 O288 90(2) . . ?
O175 Cs2 O288 93(2) 2_676 . ?
O55 Cs2 O288 109(3) 2_676 . ?
O287 Cs2 O77 98.5(10) . 2_676 ?
O255 Cs2 O77 50.7(13) 2_676 2_676 ?
O56 Cs2 O77 94.8(11) 2_676 2_676 ?
O172 Cs2 O77 143.4(10) 2_676 2_676 ?
O173 Cs2 O77 98.6(9) 2_676 2_676 ?
O192 Cs2 O77 133.8(10) . 2_676 ?
O184 Cs2 O77 145.3(9) . 2_676 ?
O175 Cs2 O77 54.4(10) 2_676 2_676 ?
O55 Cs2 O77 50.8(9) 2_676 2_676 ?
O288 Cs2 O77 59(3) . 2_676 ?
O287 Cs2 O183 95.6(9) . . ?
O255 Cs2 O183 57.6(13) 2_676 . ?
O56 Cs2 O183 85.0(10) 2_676 . ?
O172 Cs2 O183 110.7(11) 2_676 . ?
O173 Cs2 O183 152.3(10) 2_676 . ?
O192 Cs2 O183 47.4(10) . . ?
O184 Cs2 O183 45.8(10) . . ?
O175 Cs2 O183 159.2(11) 2_676 . ?
O55 Cs2 O183 111.0(9) 2_676 . ?
O288 Cs2 O183 72(2) . . ?
O77 Cs2 O183 105.0(10) 2_676 . ?
O167 Cs3 O205 156.6(11) 2_675 . ?
O167 Cs3 Cl1 103.4(9) 2_675 . ?
O205 Cs3 Cl1 83.4(8) . . ?
O167 Cs3 O232 85.9(11) 2_675 2_675 ?
O205 Cs3 O232 73.2(10) . 2_675 ?
Cl1 Cs3 O232 79.6(9) . 2_675 ?
O167 Cs3 O293 56.0(14) 2_675 . ?
O205 Cs3 O293 136.9(14) . . ?
Cl1 Cs3 O293 125.5(13) . . ?
O232 Cs3 O293 136.5(13) 2_675 . ?
O167 Cs3 O206 150.7(11) 2_675 . ?
O205 Cs3 O206 50.5(9) . . ?
Cl1 Cs3 O206 56.5(7) . . ?
O232 Cs3 O206 108.3(10) 2_675 . ?
O293 Cs3 O206 115.2(13) . . ?
O167 Cs3 O203 73.3(10) 2_675 2_675 ?
O205 Cs3 O203 95.9(10) . 2_675 ?
Cl1 Cs3 O203 169.8(9) . 2_675 ?
O232 Cs3 O203 90.4(11) 2_675 2_675 ?
O293 Cs3 O203 61.2(14) . 2_675 ?
O206 Cs3 O203 130.2(9) . 2_675 ?
O167 Cs3 O208 104.6(10) 2_675 . ?
O205 Cs3 O208 98.6(10) . . ?
Cl1 Cs3 O208 66.1(8) . . ?
O232 Cs3 O208 145.6(11) 2_675 . ?
O293 Cs3 O208 71.7(13) . . ?
O206 Cs3 O208 49.7(9) . . ?
O203 Cs3 O208 123.9(10) 2_675 . ?
O167 Cs3 O165 49.9(10) 2_675 2_675 ?
O205 Cs3 O165 118.9(10) . 2_675 ?
Cl1 Cs3 O165 63.1(7) . 2_675 ?
O232 Cs3 O165 52.5(10) 2_675 2_675 ?
O293 Cs3 O165 103.6(13) . 2_675 ?
O206 Cs3 O165 119.2(9) . 2_675 ?
O203 Cs3 O165 109.0(9) 2_675 2_675 ?
O208 Cs3 O165 110.2(9) . 2_675 ?
O167 Cs3 O205 118.5(10) 2_675 2_675 ?
O205 Cs3 O205 52.5(11) . 2_675 ?
Cl1 Cs3 O205 135.8(7) . 2_675 ?
O232 Cs3 O205 89.5(10) 2_675 2_675 ?
O293 Cs3 O205 91.4(13) . 2_675 ?
O206 Cs3 O205 87.9(8) . 2_675 ?
O203 Cs3 O205 45.4(8) 2_675 2_675 ?
O208 Cs3 O205 112.4(9) . 2_675 ?
O165 Cs3 O205 137.4(9) 2_675 2_675 ?
O167 Cs3 O204 93.6(10) 2_675 2_675 ?
O205 Cs3 O204 65.2(9) . 2_675 ?
Cl1 Cs3 O204 126.5(8) . 2_675 ?
O232 Cs3 O204 51.1(10) 2_675 2_675 ?
O293 Cs3 O204 106.3(14) . 2_675 ?
O206 Cs3 O204 115.3(8) . 2_675 ?
O203 Cs3 O204 45.4(10) 2_675 2_675 ?
O208 Cs3 O204 155.0(9) . 2_675 ?
O165 Cs3 O204 94.7(9) 2_675 2_675 ?
O205 Cs3 O204 42.8(9) 2_675 2_675 ?
O167 Cs3 W59 175.4(9) 2_675 . ?
O205 Cs3 W59 22.9(7) . . ?
Cl1 Cs3 W59 72.4(4) . . ?
O232 Cs3 W59 91.2(7) 2_675 . ?
O293 Cs3 W59 128.0(11) . . ?
O206 Cs3 W59 28.0(6) . . ?
O203 Cs3 W59 110.4(7) 2_675 . ?
O208 Cs3 W59 75.8(6) . . ?
O165 Cs3 W59 125.6(6) 2_675 . ?
O205 Cs3 W59 65.0(5) 2_675 . ?
O204 Cs3 W59 87.4(6) 2_675 . ?
O258 Cs4 O170 106(2) . 2_676 ?
O258 Cs4 O29 50(2) . . ?
O170 Cs4 O29 109.9(11) 2_676 . ?
O258 Cs4 O202 52(2) . 2_676 ?
O170 Cs4 O202 90.2(10) 2_676 2_676 ?
O29 Cs4 O202 102.2(10) . 2_676 ?
O258 Cs4 O28 95(2) . . ?
O170 Cs4 O28 122.8(10) 2_676 . ?
O29 Cs4 O28 49.6(10) . . ?
O202 Cs4 O28 140.6(10) 2_676 . ?
O258 Cs4 O37 89(2) . . ?
O170 Cs4 O37 150.6(14) 2_676 . ?
O29 Cs4 O37 99.2(14) . . ?
O202 Cs4 O37 79.4(13) 2_676 . ?
O28 Cs4 O37 79.5(13) . . ?
O258 Cs4 O201 99(2) . 2_676 ?
O170 Cs4 O201 94.1(10) 2_676 2_676 ?
O29 Cs4 O201 144.7(9) . 2_676 ?
O202 Cs4 O201 50.6(10) 2_676 2_676 ?
O28 Cs4 O201 134.8(10) . 2_676 ?
O37 Cs4 O201 58.1(13) . 2_676 ?
O258 Cs4 O200 145(2) . 2_676 ?
O170 Cs4 O200 72.7(11) 2_676 2_676 ?
O29 Cs4 O200 164.6(9) . 2_676 ?
O202 Cs4 O200 92.9(10) 2_676 2_676 ?
O28 Cs4 O200 115.8(10) . 2_676 ?
O37 Cs4 O200 80.4(13) . 2_676 ?
O201 Cs4 O200 47.1(8) 2_676 2_676 ?
O258 Cs4 O19 92(2) . . ?
O170 Cs4 O19 78.7(10) 2_676 . ?
O29 Cs4 O19 47.2(9) . . ?
O202 Cs4 O19 137.9(10) 2_676 . ?
O28 Cs4 O19 47.3(9) . . ?
O37 Cs4 O19 126.7(13) . . ?
O201 Cs4 O19 168.1(9) 2_676 . ?
O200 Cs4 O19 121.2(9) 2_676 . ?
O258 Cs4 O257 47(2) . . ?
O170 Cs4 O257 60.2(12) 2_676 . ?
O29 Cs4 O257 75.1(12) . . ?
O202 Cs4 O257 51.8(11) 2_676 . ?
O28 Cs4 O257 123.4(12) . . ?
O37 Cs4 O257 126.7(14) . . ?
O201 Cs4 O257 96.3(11) 2_676 . ?
O200 Cs4 O257 117.5(12) 2_676 . ?
O19 Cs4 O257 88.4(11) . . ?
O258 Cs4 W55 73(2) . 2_676 ?
O170 Cs4 W55 92.6(7) 2_676 2_676 ?
O29 Cs4 W55 122.5(7) . 2_676 ?
O202 Cs4 W55 23.1(7) 2_676 2_676 ?
O28 Cs4 W55 144.6(7) . 2_676 ?
O37 Cs4 W55 67.4(11) . 2_676 ?
O201 Cs4 W55 27.5(6) 2_676 2_676 ?
O200 Cs4 W55 71.8(6) 2_676 2_676 ?
O19 Cs4 W55 160.2(7) . 2_676 ?
O257 Cs4 W55 71.9(8) . 2_676 ?
O258 Cs4 W9 68(2) . . ?
O170 Cs4 W9 134.3(8) 2_676 . ?
O29 Cs4 W9 30.4(7) . . ?
O202 Cs4 W9 114.0(8) 2_676 . ?
O28 Cs4 W9 27.5(7) . . ?
O37 Cs4 W9 74.5(11) . . ?
O201 Cs4 W9 131.4(7) 2_676 . ?
O200 Cs4 W9 138.4(7) 2_676 . ?
O19 Cs4 W9 57.1(6) . . ?
O257 Cs4 W9 104.1(10) . . ?
W55 Cs4 W9 125.0(2) 2_676 . ?
O312 Cs5 O274 117(2) . . ?
O312 Cs5 O153 129(2) . . ?
O274 Cs5 O153 101.7(9) . . ?
O312 Cs5 O119 101(2) . . ?
O274 Cs5 O119 114.9(9) . . ?
O153 Cs5 O119 91.6(10) . . ?
O312 Cs5 O6 47(2) . 2_776 ?
O274 Cs5 O6 80.5(10) . 2_776 ?
O153 Cs5 O6 175.4(10) . 2_776 ?
O119 Cs5 O6 91.1(11) . 2_776 ?
O312 Cs5 O177 47(2) . . ?
O274 Cs5 O177 149.4(10) . . ?
O153 Cs5 O177 82.8(9) . . ?
O119 Cs5 O177 94.9(10) . . ?
O6 Cs5 O177 93.2(10) 2_776 . ?
O312 Cs5 O120 48(2) . . ?
O274 Cs5 O120 136.9(10) . . ?
O153 Cs5 O120 118.1(10) . . ?
O119 Cs5 O120 52.3(10) . . ?
O6 Cs5 O120 61.0(11) 2_776 . ?
O177 Cs5 O120 57.8(9) . . ?
O312 Cs5 O318 102(2) . . ?
O274 Cs5 O318 140.8(10) . . ?
O153 Cs5 O318 50.7(9) . . ?
O119 Cs5 O318 50.7(9) . . ?
O6 Cs5 O318 129.4(12) 2_776 . ?
O177 Cs5 O318 64.0(9) . . ?
O120 Cs5 O318 68.8(10) . . ?
O312 Cs5 O245 57(2) . . ?
O274 Cs5 O245 67.9(12) . . ?
O153 Cs5 O245 117.9(13) . . ?
O119 Cs5 O245 149.8(14) . . ?
O6 Cs5 O245 59.0(14) 2_776 . ?
O177 Cs5 O245 83.2(12) . . ?
O120 Cs5 O245 103.6(14) . . ?
O318 Cs5 O245 145.4(13) . . ?
O312 Cs5 O164 99(2) . . ?
O274 Cs5 O164 61.8(8) . . ?
O153 Cs5 O164 70.2(9) . . ?
O119 Cs5 O164 159.3(11) . . ?
O6 Cs5 O164 107.7(12) 2_776 . ?
O177 Cs5 O164 92.6(9) . . ?
O120 Cs5 O164 145.2(10) . . ?
O318 Cs5 O164 117.3(10) . . ?
O245 Cs5 O164 50.4(13) . . ?
O312 Cs5 O125 171(2) . . ?
O274 Cs5 O125 57.7(9) . . ?
O153 Cs5 O125 59.9(8) . . ?
O119 Cs5 O125 77.5(10) . . ?
O6 Cs5 O125 124.4(10) 2_776 . ?
O177 Cs5 O125 141.4(10) . . ?
O120 Cs5 O125 129.7(10) . . ?
O318 Cs5 O125 83.2(9) . . ?
O245 Cs5 O125 121.7(13) . . ?
O164 Cs5 O125 84.6(9) . . ?
O312 Cs5 O277 122(3) . . ?
O274 Cs5 O277 57(2) . . ?
O153 Cs5 O277 107(2) . . ?
O119 Cs5 O277 58(2) . . ?
O6 Cs5 O277 78(2) 2_776 . ?
O177 Cs5 O277 151(2) . . ?
O120 Cs5 O277 94(2) . . ?
O318 Cs5 O277 100(2) . . ?
O245 Cs5 O277 114(2) . . ?
O164 Cs5 O277 116(2) . . ?
O125 Cs5 O277 50(2) . . ?
O327 Cs6 O282 113(3) . 1_554 ?
O327 Cs6 O30 101.6(13) . 1_554 ?
O282 Cs6 O30 124(2) 1_554 1_554 ?
O327 Cs6 O151 126.5(13) . . ?
O282 Cs6 O151 78(2) 1_554 . ?
O30 Cs6 O151 113.7(11) 1_554 . ?
O327 Cs6 O33 150.1(13) . 1_554 ?
O282 Cs6 O33 90(2) 1_554 1_554 ?
O30 Cs6 O33 48.6(9) 1_554 1_554 ?
O151 Cs6 O33 74.5(9) . 1_554 ?
O327 Cs6 O276 46.0(15) . 2_665 ?
O282 Cs6 O276 146(3) 1_554 2_665 ?
O30 Cs6 O276 56.6(13) 1_554 2_665 ?
O151 Cs6 O276 134.6(15) . 2_665 ?
O33 Cs6 O276 104.3(13) 1_554 2_665 ?
O327 Cs6 O302 34.6(17) . . ?
O282 Cs6 O302 92(3) 1_554 . ?
O30 Cs6 O302 94.0(15) 1_554 . ?
O151 Cs6 O302 151.5(14) . . ?
O33 Cs6 O302 132.8(14) 1_554 . ?
O276 Cs6 O302 55.9(18) 2_665 . ?
O327 Cs6 O152 48.9(12) . . ?
O282 Cs6 O152 72(2) 1_554 . ?
O30 Cs6 O152 149.5(12) 1_554 . ?
O151 Cs6 O152 93.6(10) . . ?
O33 Cs6 O152 160.6(11) 1_554 . ?
O276 Cs6 O152 94.9(13) 2_665 . ?
O302 Cs6 O152 57.9(14) . . ?
O327 Cs6 O149 82.2(12) . . ?
O282 Cs6 O149 78(2) 1_554 . ?
O30 Cs6 O149 151.4(11) 1_554 . ?
O151 Cs6 O149 48.1(9) . . ?
O33 Cs6 O149 122.5(9) 1_554 . ?
O276 Cs6 O149 116.7(13) 2_665 . ?
O302 Cs6 O149 103.9(14) . . ?
O152 Cs6 O149 47.0(9) . . ?
O327 Cs6 O147 85.0(12) . . ?
O282 Cs6 O147 114(2) 1_554 . ?
O30 Cs6 O147 110.6(10) 1_554 . ?
O151 Cs6 O147 46.0(9) . . ?
O33 Cs6 O147 102.7(9) 1_554 . ?
O276 Cs6 O147 92.6(13) 2_665 . ?
O302 Cs6 O147 119.1(15) . . ?
O152 Cs6 O147 78.2(9) . . ?
O149 Cs6 O147 41.1(7) . . ?
O327 Cs6 O150 52.5(13) . . ?
O282 Cs6 O150 151(2) 1_554 . ?
O30 Cs6 O150 84.4(10) 1_554 . ?
O151 Cs6 O150 91.3(10) . . ?
O33 Cs6 O150 113.3(10) 1_554 . ?
O276 Cs6 O150 46.4(12) 2_665 . ?
O302 Cs6 O150 84.4(16) . . ?
O152 Cs6 O150 81.6(10) . . ?
O149 Cs6 O150 75.5(9) . . ?
O147 Cs6 O150 46.5(8) . . ?
O327 Cs6 O34 115.9(14) . 1_554 ?
O282 Cs6 O34 131(2) 1_554 1_554 ?
O30 Cs6 O34 45.2(9) 1_554 1_554 ?
O151 Cs6 O34 71.8(9) . 1_554 ?
O33 Cs6 O34 44.9(9) 1_554 1_554 ?
O276 Cs6 O34 76.5(13) 2_665 1_554 ?
O302 Cs6 O34 131.1(15) . 1_554 ?
O152 Cs6 O34 146.0(11) . 1_554 ?
O149 Cs6 O34 107.4(9) . 1_554 ?
O147 Cs6 O34 69.5(7) . 1_554 ?
O150 Cs6 O34 68.6(9) . 1_554 ?
O3 Eu1 O159 76.2(13) . . ?
O3 Eu1 O39 140.1(13) . . ?
O159 Eu1 O39 143.1(13) . . ?
O3 Eu1 O11 125.0(13) . . ?
O159 Eu1 O11 77.5(13) . . ?
O39 Eu1 O11 73.9(13) . . ?
O3 Eu1 O8 76.6(13) . . ?
O159 Eu1 O8 109.9(12) . . ?
O39 Eu1 O8 80.6(13) . . ?
O11 Eu1 O8 68.6(13) . . ?
O3 Eu1 O40 138.7(13) . . ?
O159 Eu1 O40 75.6(12) . . ?
O39 Eu1 O40 75.5(13) . . ?
O11 Eu1 O40 76.6(13) . . ?
O8 Eu1 O40 142.0(12) . . ?
O3 Eu1 O41 76.9(13) . . ?
O159 Eu1 O41 78.2(12) . . ?
O39 Eu1 O41 111.2(13) . . ?
O11 Eu1 O41 141.1(13) . . ?
O8 Eu1 O41 149.3(13) . . ?
O40 Eu1 O41 68.3(12) . . ?
O3 Eu1 O42 79.5(12) . . ?
O159 Eu1 O42 143.0(13) . . ?
O39 Eu1 O42 68.4(13) . . ?
O11 Eu1 O42 139.5(13) . . ?
O8 Eu1 O42 90.8(12) . . ?
O40 Eu1 O42 106.9(11) . . ?
O41 Eu1 O42 69.3(12) . . ?
O76 Eu2 O2 78.3(15) . . ?
O76 Eu2 O52 108.7(14) . . ?
O2 Eu2 O52 150.3(13) . . ?
O76 Eu2 O55 72.9(13) . . ?
O2 Eu2 O55 138.4(12) . . ?
O52 Eu2 O55 69.3(11) . . ?
O76 Eu2 O75 71.1(13) . . ?
O2 Eu2 O75 78.7(13) . . ?
O52 Eu2 O75 76.7(13) . . ?
O55 Eu2 O75 117.9(12) . . ?
O76 Eu2 O175 151.5(13) . . ?
O2 Eu2 O175 106.6(15) . . ?
O52 Eu2 O175 81.2(14) . . ?
O55 Eu2 O175 86.8(13) . . ?
O75 Eu2 O175 137.2(12) . . ?
O76 Eu2 O77 77.1(14) . . ?
O2 Eu2 O77 70.6(13) . . ?
O52 Eu2 O77 138.8(13) . . ?
O55 Eu2 O77 74.2(12) . . ?
O75 Eu2 O77 139.4(13) . . ?
O175 Eu2 O77 78.3(13) . . ?
O76 Eu2 O79 133.9(14) . . ?
O2 Eu2 O79 70.2(13) . . ?
O52 Eu2 O79 86.0(12) . . ?
O55 Eu2 O79 149.7(12) . . ?
O75 Eu2 O79 70.4(12) . . ?
O175 Eu2 O79 71.9(13) . . ?
O77 Eu2 O79 120.1(13) . . ?
O76 Eu2 Cs2 105.3(10) . 2_676 ?
O2 Eu2 Cs2 115.4(10) . 2_676 ?
O52 Eu2 Cs2 91.0(9) . 2_676 ?
O55 Eu2 Cs2 48.2(8) . 2_676 ?
O75 Eu2 Cs2 164.9(9) . 2_676 ?
O175 Eu2 Cs2 46.8(9) . 2_676 ?
O77 Eu2 Cs2 49.4(10) . 2_676 ?
O79 Eu2 Cs2 118.1(9) . 2_676 ?
O76 Eu2 Cs1 130.7(10) . . ?
O2 Eu2 Cs1 103.9(9) . . ?
O52 Eu2 Cs1 49.2(8) . . ?
O55 Eu2 Cs1 117.7(7) . . ?
O75 Eu2 Cs1 61.5(8) . . ?
O175 Eu2 Cs1 76.3(9) . . ?
O77 Eu2 Cs1 151.0(10) . . ?
O79 Eu2 Cs1 37.4(9) . . ?
Cs2 Eu2 Cs1 116.67(10) 2_676 . ?
O115 Eu3 O121 137.8(12) . . ?
O115 Eu3 O83 69.2(11) . . ?
O121 Eu3 O83 71.7(12) . . ?
O115 Eu3 O120 141.7(12) . . ?
O121 Eu3 O120 79.3(12) . . ?
O83 Eu3 O120 149.0(12) . . ?
O115 Eu3 O119 75.8(12) . . ?
O121 Eu3 O119 126.3(12) . . ?
O83 Eu3 O119 135.6(12) . . ?
O120 Eu3 O119 71.6(12) . . ?
O115 Eu3 O97 108.5(12) . . ?
O121 Eu3 O97 80.0(11) . . ?
O83 Eu3 O97 81.0(12) . . ?
O120 Eu3 O97 83.5(13) . . ?
O119 Eu3 O97 137.1(12) . . ?
O115 Eu3 O95 73.8(11) . . ?
O121 Eu3 O95 141.8(11) . . ?
O83 Eu3 O95 118.9(11) . . ?
O120 Eu3 O95 78.3(12) . . ?
O119 Eu3 O95 74.0(11) . . ?
O97 Eu3 O95 67.1(10) . . ?
O115 Eu3 O318 85.1(12) . . ?
O121 Eu3 O318 75.0(11) . . ?
O83 Eu3 O318 83.2(12) . . ?
O120 Eu3 O318 100.0(14) . . ?
O119 Eu3 O318 67.2(11) . . ?
O97 Eu3 O318 153.6(11) . . ?
O95 Eu3 O318 139.3(10) . . ?
O115 Eu3 Na18 124.1(10) . . ?
O121 Eu3 Na18 32.1(10) . . ?
O83 Eu3 Na18 56.9(9) . . ?
O120 Eu3 Na18 92.5(11) . . ?
O119 Eu3 Na18 157.4(10) . . ?
O97 Eu3 Na18 52.3(9) . . ?
O95 Eu3 Na18 119.4(9) . . ?
O318 Eu3 Na18 101.3(10) . . ?
O115 Eu3 Cs5 112.4(9) . . ?
O121 Eu3 Cs5 83.7(9) . . ?
O83 Eu3 Cs5 133.1(9) . . ?
O120 Eu3 Cs5 51.2(10) . . ?
O119 Eu3 Cs5 43.0(8) . . ?
O97 Eu3 Cs5 134.0(9) . . ?
O95 Eu3 Cs5 105.2(8) . . ?
O318 Eu3 Cs5 51.5(9) . . ?
Na18 Eu3 Cs5 114.5(6) . . ?
O115 Eu3 Cs1 97.2(9) . . ?
O121 Eu3 Cs1 43.0(9) . . ?
O83 Eu3 Cs1 48.5(8) . . ?
O120 Eu3 Cs1 113.6(9) . . ?
O119 Eu3 Cs1 113.1(8) . . ?
O97 Eu3 Cs1 108.7(8) . . ?
O95 Eu3 Cs1 167.3(8) . . ?
O318 Eu3 Cs1 45.9(8) . . ?
Na18 Eu3 Cs1 58.0(6) . . ?
Cs5 Eu3 Cs1 86.4(2) . . ?
O118 Eu4 O156 142.1(13) . . ?
O118 Eu4 O157 137.8(14) . . ?
O156 Eu4 O157 78.5(12) . . ?
O118 Eu4 O155 71.4(14) . . ?
O156 Eu4 O155 74.5(12) . . ?
O157 Eu4 O155 150.3(14) . . ?
O118 Eu4 O130 113.4(12) . . ?
O156 Eu4 O130 75.1(11) . . ?
O157 Eu4 O130 82.2(13) . . ?
O155 Eu4 O130 79.1(13) . . ?
O118 Eu4 O133 73.6(11) . . ?
O156 Eu4 O133 139.2(11) . . ?
O157 Eu4 O133 76.3(11) . . ?
O155 Eu4 O133 117.8(11) . . ?
O130 Eu4 O133 70.1(10) . . ?
O118 Eu4 O317 74.8(13) . . ?
O156 Eu4 O317 124.5(11) . . ?
O157 Eu4 O317 69.1(13) . . ?
O155 Eu4 O317 137.9(13) . . ?
O130 Eu4 O317 138.6(11) . . ?
O133 Eu4 O317 74.3(10) . . ?
O118 Eu4 O82 83.9(11) . . ?
O156 Eu4 O82 76.3(10) . . ?
O157 Eu4 O82 101.8(11) . . ?
O155 Eu4 O82 83.7(12) . . ?
O130 Eu4 O82 149.7(10) . . ?
O133 Eu4 O82 140.2(10) . . ?
O317 Eu4 O82 68.3(10) . . ?
O118 Eu4 Na11 108.1(11) . . ?
O156 Eu4 Na11 84.1(9) . . ?
O157 Eu4 Na11 53.5(10) . . ?
O155 Eu4 Na11 133.7(10) . . ?
O130 Eu4 Na11 134.2(9) . . ?
O133 Eu4 Na11 105.3(8) . . ?
O317 Eu4 Na11 40.4(9) . . ?
O82 Eu4 Na11 51.2(9) . . ?
O118 Eu4 Cs1 97.7(9) . . ?
O156 Eu4 Cs1 46.5(8) . . ?
O157 Eu4 Cs1 115.3(8) . . ?
O155 Eu4 Cs1 50.5(9) . . ?
O130 Eu4 Cs1 107.1(8) . . ?
O133 Eu4 Cs1 168.0(7) . . ?
O317 Eu4 Cs1 111.9(7) . . ?
O82 Eu4 Cs1 43.7(7) . . ?
Na11 Eu4 Cs1 85.1(5) . . ?
O194 Eu5 O53 154.1(12) . . ?
O194 Eu5 O161 72.7(11) . . ?
O53 Eu5 O161 133.2(13) . . ?
O194 Eu5 O196 81.2(15) . . ?
O53 Eu5 O196 74.3(16) . . ?
O161 Eu5 O196 147.8(14) . . ?
O194 Eu5 O171 72.5(12) . . ?
O53 Eu5 O171 92.3(13) . . ?
O161 Eu5 O171 114.4(13) . . ?
O196 Eu5 O171 73.7(15) . . ?
O194 Eu5 O195 75.7(13) . . ?
O53 Eu5 O195 102.8(13) . . ?
O161 Eu5 O195 85.9(12) . . ?
O196 Eu5 O195 69.3(14) . . ?
O171 Eu5 O195 134.1(14) . . ?
O194 Eu5 O197 128.7(11) . . ?
O53 Eu5 O197 71.1(12) . . ?
O161 Eu5 O197 70.4(12) . . ?
O196 Eu5 O197 115.1(15) . . ?
O171 Eu5 O197 156.8(13) . . ?
O195 Eu5 O197 67.3(12) . . ?
O194 Eu5 O174 111.7(13) . . ?
O53 Eu5 O174 79.3(14) . . ?
O161 Eu5 O174 77.5(12) . . ?
O196 Eu5 O174 130.9(14) . . ?
O171 Eu5 O174 66.7(13) . . ?
O195 Eu5 O174 158.3(12) . . ?
O197 Eu5 O174 93.7(13) . . ?
O194 Eu5 Cs1 133.6(8) . . ?
O53 Eu5 Cs1 72.0(9) . . ?
O161 Eu5 Cs1 61.4(8) . . ?
O196 Eu5 Cs1 144.0(13) . . ?
O171 Eu5 Cs1 119.7(10) . . ?
O195 Eu5 Cs1 106.2(9) . . ?
O197 Eu5 Cs1 40.6(8) . . ?
O174 Eu5 Cs1 53.4(9) . . ?
O234 Eu6 O231 74.1(12) . . ?
O234 Eu6 O207 75.1(12) . . ?
O231 Eu6 O207 109.0(12) . . ?
O234 Eu6 O160 79.6(12) . . ?
O231 Eu6 O160 78.6(11) . . ?
O207 Eu6 O160 150.0(12) . . ?
O234 Eu6 O233 142.4(12) . . ?
O231 Eu6 O233 141.9(13) . . ?
O207 Eu6 O233 80.2(12) . . ?
O160 Eu6 O233 112.2(12) . . ?
O234 Eu6 O204 124.5(12) . . ?
O231 Eu6 O204 77.4(12) . . ?
O207 Eu6 O204 70.8(13) . . ?
O160 Eu6 O204 138.4(12) . . ?
O233 Eu6 O204 71.0(12) . . ?
O234 Eu6 O232 140.8(12) . . ?
O231 Eu6 O232 77.8(12) . . ?
O207 Eu6 O232 141.0(13) . . ?
O160 Eu6 O232 68.4(13) . . ?
O233 Eu6 O232 73.4(12) . . ?
O204 Eu6 O232 73.7(14) . . ?
O234 Eu6 O128 79.9(12) . . ?
O231 Eu6 O128 143.6(12) . . ?
O207 Eu6 O128 87.8(12) . . ?
O160 Eu6 O128 72.0(11) . . ?
O233 Eu6 O128 71.1(12) . . ?
O204 Eu6 O128 138.9(12) . . ?
O232 Eu6 O128 109.5(13) . . ?
O234 Eu6 Cs3 152.9(8) . 2_675 ?
O231 Eu6 Cs3 79.0(9) . 2_675 ?
O207 Eu6 Cs3 111.3(9) . 2_675 ?
O160 Eu6 Cs3 98.5(8) . 2_675 ?
O233 Eu6 Cs3 63.6(9) . 2_675 ?
O204 Eu6 Cs3 43.7(9) . 2_675 ?
O232 Eu6 Cs3 30.4(10) . 2_675 ?
O128 Eu6 Cs3 125.6(9) . 2_675 ?
O2 W1 O3 99.3(18) . . ?
O2 W1 O1 102(2) . . ?
O3 W1 O1 105(2) . . ?
O2 W1 O4 91.8(16) . . ?
O3 W1 O4 132.4(15) . . ?
O1 W1 O4 117(2) . . ?
O2 W1 O5 167.6(15) . . ?
O3 W1 O5 85.8(16) . . ?
O1 W1 O5 87(2) . . ?
O4 W1 O5 76.5(14) . . ?
O2 W1 Na18 71.6(13) . . ?
O3 W1 Na18 65.7(13) . . ?
O1 W1 Na18 55.8(18) . . ?
O4 W1 Na18 158.5(13) . . ?
O5 W1 Na18 120.8(12) . . ?
O6 W2 O5 103(2) . . ?
O6 W2 O7 98.7(19) . . ?
O5 W2 O7 94.7(18) . . ?
O6 W2 O21 101(2) . . ?
O5 W2 O21 87.4(18) . . ?
O7 W2 O21 158.6(18) . . ?
O6 W2 O27 97.2(18) . . ?
O5 W2 O27 159.1(16) . . ?
O7 W2 O27 86.0(15) . . ?
O21 W2 O27 84.7(16) . . ?
O6 W2 O22 168.2(18) . . ?
O5 W2 O22 86.9(16) . . ?
O7 W2 O22 74.0(15) . . ?
O21 W2 O22 84.9(16) . . ?
O27 W2 O22 73.3(13) . . ?
O20 W3 O4 105.0(18) . . ?
O20 W3 O21 103(2) . . ?
O4 W3 O21 87.1(17) . . ?
O20 W3 O28 99.5(18) . . ?
O4 W3 O28 155.2(17) . . ?
O21 W3 O28 84.3(17) . . ?
O20 W3 O19 99.5(19) . . ?
O4 W3 O19 88.5(15) . . ?
O21 W3 O19 157.5(19) . . ?
O28 W3 O19 90.6(15) . . ?
O20 W3 O23 165.8(16) . . ?
O4 W3 O23 86.5(14) . . ?
O21 W3 O23 85.6(17) . . ?
O28 W3 O23 69.7(15) . . ?
O19 W3 O23 72.2(15) . . ?
O20 W3 Cs4 73.2(14) . . ?
O4 W3 Cs4 142.3(11) . . ?
O21 W3 Cs4 130.4(13) . . ?
O28 W3 Cs4 49.6(12) . . ?
O19 W3 Cs4 55.9(10) . . ?
O23 W3 Cs4 92.7(9) . . ?
O18 W4 O29 99.9(19) . . ?
O18 W4 O17 103.4(18) . . ?
O29 W4 O17 156.4(16) . . ?
O18 W4 O16 99(2) . . ?
O29 W4 O16 86.8(16) . . ?
O17 W4 O16 85.8(15) . . ?
O18 W4 O19 101(2) . . ?
O29 W4 O19 92.5(16) . . ?
O17 W4 O19 87.1(15) . . ?
O16 W4 O19 160.4(15) . . ?
O18 W4 O23 171(2) . . ?
O29 W4 O23 75.4(15) . . ?
O17 W4 O23 82.1(14) . . ?
O16 W4 O23 88.6(15) . . ?
O19 W4 O23 72.4(15) . . ?
O18 W4 Cs4 78.2(16) . . ?
O29 W4 Cs4 47.6(13) . . ?
O17 W4 Cs4 142.2(11) . . ?
O16 W4 Cs4 131.7(10) . . ?
O19 W4 Cs4 56.1(10) . . ?
O23 W4 Cs4 93.1(10) . . ?
O15 W5 O14 102.6(17) . . ?
O15 W5 O16 104.3(18) . . ?
O14 W5 O16 88.0(14) . . ?
O15 W5 O13 102.1(18) . . ?
O14 W5 O13 93.6(14) . . ?
O16 W5 O13 152.5(15) . . ?
O15 W5 O30 96.5(17) . . ?
O14 W5 O30 160.9(14) . . ?
O16 W5 O30 86.0(15) . . ?
O13 W5 O30 83.7(14) . . ?
O15 W5 O24 167.6(18) . . ?
O14 W5 O24 87.6(13) . . ?
O16 W5 O24 82.9(14) . . ?
O13 W5 O24 69.7(15) . . ?
O30 W5 O24 73.7(13) . . ?
O15 W5 Cs6 75.3(13) . 1_556 ?
O14 W5 Cs6 147.1(10) . 1_556 ?
O16 W5 Cs6 61.7(10) . 1_556 ?
O13 W5 Cs6 119.2(10) . 1_556 ?
O30 W5 Cs6 38.5(10) . 1_556 ?
O24 W5 Cs6 100.1(9) . 1_556 ?
O12 W6 O11 102.4(18) . . ?
O12 W6 O10 101.5(18) . . ?
O11 W6 O10 91.4(16) . . ?
O12 W6 O13 95.1(17) . . ?
O11 W6 O13 99.8(16) . . ?
O10 W6 O13 157.6(15) . . ?
O12 W6 O25 96.1(17) . . ?
O11 W6 O25 161.4(17) . . ?
O10 W6 O25 82.6(14) . . ?
O13 W6 O25 80.7(15) . . ?
O12 W6 O24 166.2(15) . . ?
O11 W6 O24 88.7(16) . . ?
O10 W6 O24 86.3(15) . . ?
O13 W6 O24 74.7(15) . . ?
O25 W6 O24 73.4(14) . . ?
O9 W7 O8 103.3(17) . . ?
O9 W7 O10 100.4(18) . . ?
O8 W7 O10 94.0(15) . . ?
O9 W7 O7 97.5(18) . . ?
O8 W7 O7 96.7(16) . . ?
O10 W7 O7 156.4(14) . . ?
O9 W7 O26 93.0(17) . . ?
O8 W7 O26 163.7(15) . . ?
O10 W7 O26 84.0(14) . . ?
O7 W7 O26 79.8(15) . . ?
O9 W7 O22 163.4(17) . . ?
O8 W7 O22 91.8(15) . . ?
O10 W7 O22 85.4(14) . . ?
O7 W7 O22 73.4(14) . . ?
O26 W7 O22 72.0(13) . . ?
O35 W8 O26 102(2) . . ?
O35 W8 O27 101.4(19) . . ?
O26 W8 O27 92.8(15) . . ?
O35 W8 O31 98.8(19) . . ?
O26 W8 O31 92.2(15) . . ?
O27 W8 O31 157.7(15) . . ?
O35 W8 O32 98.3(19) . . ?
O26 W8 O32 159.6(16) . . ?
O27 W8 O32 84.4(15) . . ?
O31 W8 O32 83.4(15) . . ?
O35 W8 O22 173.6(18) . . ?
O26 W8 O22 73.8(14) . . ?
O27 W8 O22 74.2(13) . . ?
O31 W8 O22 86.4(13) . . ?
O32 W8 O22 86.1(14) . . ?
O36 W9 O32 96.4(19) . . ?
O36 W9 O28 101.9(19) . . ?
O32 W9 O28 89.0(17) . . ?
O36 W9 O33 98.1(18) . . ?
O32 W9 O33 88.6(17) . . ?
O28 W9 O33 160.0(15) . . ?
O36 W9 O29 103.3(18) . . ?
O32 W9 O29 160.2(15) . . ?
O28 W9 O29 87.3(16) . . ?
O33 W9 O29 88.1(16) . . ?
O36 W9 O23 170.6(19) . . ?
O32 W9 O23 89.3(15) . . ?
O28 W9 O23 70.6(15) . . ?
O33 W9 O23 89.5(14) . . ?
O29 W9 O23 71.2(14) . . ?
O36 W9 Cs4 74.1(16) . . ?
O32 W9 Cs4 136.0(13) . . ?
O28 W9 Cs4 53.2(11) . . ?
O33 W9 Cs4 134.7(11) . . ?
O29 W9 Cs4 52.7(11) . . ?
O23 W9 Cs4 96.6(10) . . ?
O34 W10 O25 101.4(17) . . ?
O34 W10 O30 98.4(16) . . ?
O25 W10 O30 92.2(16) . . ?
O34 W10 O31 99.8(16) . . ?
O25 W10 O31 89.5(16) . . ?
O30 W10 O31 161.0(14) . . ?
O34 W10 O33 98.5(16) . . ?
O25 W10 O33 159.7(15) . . ?
O30 W10 O33 88.6(15) . . ?
O31 W10 O33 83.5(15) . . ?
O34 W10 O24 172.6(16) . . ?
O25 W10 O24 73.2(15) . . ?
O30 W10 O24 77.0(13) . . ?
O31 W10 O24 85.4(13) . . ?
O33 W10 O24 87.3(14) . . ?
O34 W10 Cs6 69.6(12) . 1_556 ?
O25 W10 Cs6 131.8(12) . 1_556 ?
O30 W10 Cs6 46.1(10) . 1_556 ?
O31 W10 Cs6 138.2(10) . 1_556 ?
O33 W10 Cs6 59.7(11) . 1_556 ?
O24 W10 Cs6 109.9(9) . 1_556 ?
O159 W11 O76 99.4(17) . . ?
O159 W11 O43 98.6(16) . . ?
O76 W11 O43 97.2(16) . . ?
O159 W11 O17 101.2(16) . . ?
O76 W11 O17 94.7(16) . . ?
O43 W11 O17 154.8(14) . . ?
O159 W11 O14 90.0(14) . . ?
O76 W11 O14 170.0(14) . . ?
O43 W11 O14 84.3(14) . . ?
O17 W11 O14 80.3(13) . . ?
O159 W11 O58 174.7(17) . . ?
O76 W11 O58 84.0(16) . . ?
O43 W11 O58 76.9(14) . . ?
O17 W11 O58 82.4(14) . . ?
O14 W11 O58 86.8(13) . . ?
O59 W12 O58 100.6(19) . . ?
O59 W12 O60 104(2) . . ?
O58 W12 O60 87.6(18) . . ?
O59 W12 O57 103.8(18) . . ?
O58 W12 O57 97.5(17) . . ?
O60 W12 O57 150.5(16) . . ?
O59 W12 O62 98.6(19) . . ?
O58 W12 O62 159.9(16) . . ?
O60 W12 O62 82.0(19) . . ?
O57 W12 O62 83.7(17) . . ?
O59 W12 O162 163.9(17) . . ?
O58 W12 O162 95.3(14) . . ?
O60 W12 O162 79.3(15) . . ?
O57 W12 O162 71.3(13) . . ?
O62 W12 O162 65.9(14) . . ?
O44 W13 O61 103(2) . . ?
O44 W13 O43 104.3(19) . . ?
O61 W13 O43 152.2(16) . . ?
O44 W13 O45 95.7(18) . . ?
O61 W13 O45 87.6(16) . . ?
O43 W13 O45 88.9(15) . . ?
O44 W13 O60 104.0(18) . . ?
O61 W13 O60 86.9(17) . . ?
O43 W13 O60 87.2(16) . . ?
O45 W13 O60 160.3(16) . . ?
O44 W13 O182 167.0(16) . . ?
O61 W13 O182 73.5(15) . . ?
O43 W13 O182 79.2(14) . . ?
O45 W13 O182 71.7(14) . . ?
O60 W13 O182 88.6(14) . . ?
O70 W14 O66 98(2) . . ?
O70 W14 O69 101(2) . . ?
O66 W14 O69 90.1(16) . . ?
O70 W14 O67 103(2) . . ?
O66 W14 O67 158.4(18) . . ?
O69 W14 O67 90.9(17) . . ?
O70 W14 O61 98(2) . . ?
O66 W14 O61 84.4(16) . . ?
O69 W14 O61 160.9(17) . . ?
O67 W14 O61 87.7(17) . . ?
O70 W14 O182 165.5(19) . . ?
O66 W14 O182 73.0(15) . . ?
O69 W14 O182 90.3(14) . . ?
O67 W14 O182 85.4(15) . . ?
O61 W14 O182 70.6(14) . . ?
O72 W15 O65 96.8(16) . . ?
O72 W15 O64 107.1(17) . . ?
O65 W15 O64 89.7(16) . . ?
O72 W15 O68 104.6(17) . . ?
O65 W15 O68 156.6(17) . . ?
O64 W15 O68 93.0(16) . . ?
O72 W15 O69 94.4(17) . . ?
O65 W15 O69 85.2(16) . . ?
O64 W15 O69 158.4(16) . . ?
O68 W15 O69 83.8(16) . . ?
O72 W15 O71 172.8(13) . . ?
O65 W15 O71 76.2(14) . . ?
O64 W15 O71 71.8(14) . . ?
O68 W15 O71 82.6(14) . . ?
O69 W15 O71 86.6(14) . . ?
O73 W16 O62 103(2) . . ?
O73 W16 O63 103(2) . . ?
O62 W16 O63 87.6(19) . . ?
O73 W16 O67 102(2) . . ?
O62 W16 O67 88.3(19) . . ?
O63 W16 O67 154.9(18) . . ?
O73 W16 O68 100.5(18) . . ?
O62 W16 O68 155.8(19) . . ?
O63 W16 O68 92.5(17) . . ?
O67 W16 O68 81.4(17) . . ?
O73 W16 O162 172.4(16) . . ?
O62 W16 O162 70.8(16) . . ?
O63 W16 O162 73.1(15) . . ?
O67 W16 O162 82.2(16) . . ?
O68 W16 O162 86.1(14) . . ?
O56 W17 O55 104.0(19) . . ?
O56 W17 O54 100.4(18) . . ?
O55 W17 O54 90.6(14) . . ?
O56 W17 O57 99.1(18) . . ?
O55 W17 O57 98.1(15) . . ?
O54 W17 O57 156.0(16) . . ?
O56 W17 O63 92(2) . . ?
O55 W17 O63 164.0(16) . . ?
O54 W17 O63 82.9(14) . . ?
O57 W17 O63 82.8(15) . . ?
O56 W17 O162 160.6(17) . . ?
O55 W17 O162 94.7(14) . . ?
O54 W17 O162 84.3(13) . . ?
O57 W17 O162 72.8(13) . . ?
O63 W17 O162 70.2(14) . . ?
O56 W17 Cs2 46.5(16) . 2_676 ?
O55 W17 Cs2 57.8(11) . 2_676 ?
O54 W17 Cs2 104.7(11) . 2_676 ?
O57 W17 Cs2 98.8(11) . 2_676 ?
O63 W17 Cs2 138.0(12) . 2_676 ?
O162 W17 Cs2 150.5(9) . 2_676 ?
O52 W18 O53 107.5(18) . . ?
O52 W18 O51 95.5(16) . . ?
O53 W18 O51 97.3(16) . . ?
O52 W18 O54 93.8(15) . . ?
O53 W18 O54 99.4(15) . . ?
O51 W18 O54 157.6(15) . . ?
O52 W18 O64 163.5(17) . . ?
O53 W18 O64 88.8(16) . . ?
O51 W18 O64 79.1(15) . . ?
O54 W18 O64 86.2(13) . . ?
O52 W18 O71 91.3(16) . . ?
O53 W18 O71 160.7(15) . . ?
O51 W18 O71 76.0(14) . . ?
O54 W18 O71 83.4(13) . . ?
O64 W18 O71 72.3(14) . . ?
O52 W18 Cs1 53.2(11) . . ?
O53 W18 Cs1 84.2(11) . . ?
O51 W18 Cs1 51.2(11) . . ?
O54 W18 Cs1 145.6(10) . . ?
O64 W18 Cs1 128.2(9) . . ?
O71 W18 Cs1 104.3(8) . . ?
O50 W19 O49 104.3(16) . . ?
O50 W19 O48 100.8(16) . . ?
O49 W19 O48 87.6(17) . . ?
O50 W19 O51 102.1(16) . . ?
O49 W19 O51 94.1(17) . . ?
O48 W19 O51 155.8(14) . . ?
O50 W19 O65 91.6(15) . . ?
O49 W19 O65 164.1(14) . . ?
O48 W19 O65 88.6(15) . . ?
O51 W19 O65 83.2(15) . . ?
O50 W19 O71 161.0(15) . . ?
O49 W19 O71 93.7(14) . . ?
O48 W19 O71 85.7(13) . . ?
O51 W19 O71 70.1(13) . . ?
O65 W19 O71 70.6(12) . . ?
O50 W19 Na19 29.0(14) . 2_665 ?
O49 W19 Na19 106.3(13) . 2_665 ?
O48 W19 Na19 72.1(12) . 2_665 ?
O51 W19 Na19 129.8(11) . 2_665 ?
O65 W19 Na19 87.2(11) . 2_665 ?
O71 W19 Na19 149.1(10) . 2_665 ?
O50 W19 Cs1 86.7(12) . . ?
O49 W19 Cs1 50.3(13) . . ?
O48 W19 Cs1 137.5(11) . . ?
O51 W19 Cs1 51.9(11) . . ?
O65 W19 Cs1 133.3(11) . . ?
O71 W19 Cs1 100.5(8) . . ?
Na19 W19 Cs1 110.4(6) 2_665 . ?
O47 W20 O45 102.3(16) . . ?
O47 W20 O48 99.7(16) . . ?
O45 W20 O48 157.9(15) . . ?
O47 W20 O46 102.2(16) . . ?
O45 W20 O46 92.6(15) . . ?
O48 W20 O46 83.9(15) . . ?
O47 W20 O66 100.5(17) . . ?
O45 W20 O66 86.8(16) . . ?
O48 W20 O66 88.0(16) . . ?
O46 W20 O66 156.9(16) . . ?
O47 W20 O182 169.6(15) . . ?
O45 W20 O182 70.8(14) . . ?
O48 W20 O182 87.2(13) . . ?
O46 W20 O182 86.2(13) . . ?
O66 W20 O182 71.7(14) . . ?
O75 W21 O41 98.7(18) . . ?
O75 W21 O46 103.3(16) . . ?
O41 W21 O46 93.8(17) . . ?
O75 W21 O81 94.7(17) . . ?
O41 W21 O81 102.9(17) . . ?
O46 W21 O81 153.3(15) . . ?
O75 W21 O49 88.0(16) . . ?
O41 W21 O49 170.7(17) . . ?
O46 W21 O49 78.4(15) . . ?
O81 W21 O49 82.8(15) . . ?
O75 W21 O80 164.6(15) . . ?
O41 W21 O80 89.8(15) . . ?
O46 W21 O80 88.8(13) . . ?
O81 W21 O80 70.7(13) . . ?
O49 W21 O80 85.1(12) . . ?
O75 W21 Cs1 70.1(13) . . ?
O41 W21 Cs1 136.2(13) . . ?
O46 W21 Cs1 129.7(11) . . ?
O81 W21 Cs1 40.2(11) . . ?
O49 W21 Cs1 52.2(10) . . ?
O80 W21 Cs1 94.8(8) . . ?
O83 W22 O82 99.4(16) . . ?
O83 W22 O81 101.2(16) . . ?
O82 W22 O81 101.3(15) . . ?
O83 W22 O84 104.5(17) . . ?
O82 W22 O84 98.5(16) . . ?
O81 W22 O84 144.4(16) . . ?
O83 W22 O85 83.5(15) . . ?
O82 W22 O85 176.9(14) . . ?
O81 W22 O85 78.9(14) . . ?
O84 W22 O85 79.8(15) . . ?
O83 W22 O80 165.5(14) . . ?
O82 W22 O80 93.7(13) . . ?
O81 W22 O80 69.9(14) . . ?
O84 W22 O80 79.5(14) . . ?
O85 W22 O80 83.5(11) . . ?
O83 W22 Cs1 76.6(12) . . ?
O82 W22 Cs1 62.8(11) . . ?
O81 W22 Cs1 50.7(11) . . ?
O84 W22 Cs1 160.9(12) . . ?
O85 W22 Cs1 119.1(8) . . ?
O80 W22 Cs1 104.3(8) . . ?
O87 W23 O88 99.4(16) . . ?
O87 W23 O84 101.2(17) . . ?
O88 W23 O84 87.5(16) . . ?
O87 W23 O86 99.9(14) . . ?
O88 W23 O86 160.7(15) . . ?
O84 W23 O86 89.2(16) . . ?
O87 W23 O105 99.2(15) . . ?
O88 W23 O105 88.5(14) . . ?
O84 W23 O105 159.6(15) . . ?
O86 W23 O105 88.0(13) . . ?
O87 W23 O101 168.5(14) . . ?
O88 W23 O101 74.8(13) . . ?
O84 W23 O101 88.6(14) . . ?
O86 W23 O101 86.1(11) . . ?
O105 W23 O101 71.1(12) . . ?
O42 W24 O85 104.9(16) . . ?
O42 W24 O99 101.4(16) . . ?
O85 W24 O99 95.4(14) . . ?
O42 W24 O86 103.6(16) . . ?
O85 W24 O86 87.8(14) . . ?
O99 W24 O86 153.0(12) . . ?
O42 W24 O104 91.7(15) . . ?
O85 W24 O104 162.7(12) . . ?
O99 W24 O104 86.0(13) . . ?
O86 W24 O104 83.5(13) . . ?
O42 W24 O100 161.5(16) . . ?
O85 W24 O100 92.2(14) . . ?
O99 W24 O100 69.2(13) . . ?
O86 W24 O100 83.9(13) . . ?
O104 W24 O100 72.1(13) . . ?
O98 W25 O97 103(2) . . ?
O98 W25 O99 98.6(17) . . ?
O97 W25 O99 97.0(15) . . ?
O98 W25 O325 101.7(18) . . ?
O97 W25 O325 91.3(16) . . ?
O99 W25 O325 155.9(15) . . ?
O98 W25 O103 98.0(18) . . ?
O97 W25 O103 159.5(16) . . ?
O99 W25 O103 80.6(13) . . ?
O325 W25 O103 83.8(15) . . ?
O98 W25 O100 165.2(18) . . ?
O97 W25 O100 89.0(16) . . ?
O99 W25 O100 70.5(13) . . ?
O325 W25 O100 87.2(15) . . ?
O103 W25 O100 70.9(14) . . ?
O113 W26 O103 99.9(17) . . ?
O113 W26 O104 101.5(14) . . ?
O103 W26 O104 95.7(14) . . ?
O113 W26 O109 99.0(17) . . ?
O103 W26 O109 88.5(16) . . ?
O104 W26 O109 158.1(15) . . ?
O113 W26 O110 101.4(17) . . ?
O103 W26 O110 157.9(16) . . ?
O104 W26 O110 85.6(14) . . ?
O109 W26 O110 82.7(16) . . ?
O113 W26 O100 171.7(14) . . ?
O103 W26 O100 75.0(15) . . ?
O104 W26 O100 72.9(13) . . ?
O109 W26 O100 87.5(15) . . ?
O110 W26 O100 84.5(15) . . ?
O113 W26 Na13 89.9(14) . . ?
O103 W26 Na13 50.1(12) . . ?
O104 W26 Na13 145.6(11) . . ?
O109 W26 Na13 41.5(14) . . ?
O110 W26 Na13 124.2(12) . . ?
O100 W26 Na13 91.6(11) . . ?
O96 W27 O95 100.7(18) . . ?
O96 W27 O325 100.5(18) . . ?
O95 W27 O325 93.2(16) . . ?
O96 W27 O94 99.3(17) . . ?
O95 W27 O94 95.3(15) . . ?
O325 W27 O94 156.6(18) . . ?
O96 W27 O108 95.5(16) . . ?
O95 W27 O108 163.6(13) . . ?
O325 W27 O108 81.2(15) . . ?
O94 W27 O108 84.5(14) . . ?
O96 W27 O102 163.5(16) . . ?
O95 W27 O102 93.8(14) . . ?
O325 W27 O102 86.3(16) . . ?
O94 W27 O102 71.4(15) . . ?
O108 W27 O102 70.5(13) . . ?
O96 W27 Na13 86.3(16) . . ?
O95 W27 Na13 137.8(11) . . ?
O325 W27 Na13 44.8(14) . . ?
O94 W27 Na13 124.8(13) . . ?
O108 W27 Na13 40.4(9) . . ?
O102 W27 Na13 88.2(11) . . ?
O112 W28 O108 105.2(16) . . ?
O112 W28 O107 99.2(15) . . ?
O108 W28 O107 93.2(13) . . ?
O112 W28 O109 100.9(17) . . ?
O108 W28 O109 87.3(16) . . ?
O107 W28 O109 159.1(16) . . ?
O112 W28 O111 99.0(16) . . ?
O108 W28 O111 155.6(14) . . ?
O107 W28 O111 85.4(14) . . ?
O109 W28 O111 85.6(16) . . ?
O112 W28 O102 171.4(14) . . ?
O108 W28 O102 72.2(13) . . ?
O107 W28 O102 73.1(13) . . ?
O109 W28 O102 87.2(15) . . ?
O111 W28 O102 84.2(14) . . ?
O112 W28 Na13 91.3(14) . . ?
O108 W28 Na13 44.7(11) . . ?
O107 W28 Na13 137.8(12) . . ?
O109 W28 Na13 47.7(14) . . ?
O111 W28 Na13 133.3(11) . . ?
O102 W28 Na13 92.2(11) . . ?
O112 W28 Na12 32.6(13) . . ?
O108 W28 Na12 125.1(10) . . ?
O107 W28 Na12 73.1(11) . . ?
O109 W28 Na12 123.1(14) . . ?
O111 W28 Na12 77.8(11) . . ?
O102 W28 Na12 142.7(10) . . ?
Na13 W28 Na12 123.8(8) . . ?
O114 W29 O110 100.2(19) . . ?
O114 W29 O111 103.4(17) . . ?
O110 W29 O111 90.6(17) . . ?
O114 W29 O105 98.2(16) . . ?
O110 W29 O105 92.4(15) . . ?
O111 W29 O105 157.3(15) . . ?
O114 W29 O106 99.9(16) . . ?
O110 W29 O106 159.6(16) . . ?
O111 W29 O106 88.1(14) . . ?
O105 W29 O106 81.3(12) . . ?
O114 W29 O101 167.4(16) . . ?
O110 W29 O101 87.6(15) . . ?
O111 W29 O101 86.3(14) . . ?
O105 W29 O101 71.3(12) . . ?
O106 W29 O101 72.0(11) . . ?
O93 W30 O92 99.9(16) . . ?
O93 W30 O94 107.2(17) . . ?
O92 W30 O94 90.3(17) . . ?
O93 W30 O91 101.9(16) . . ?
O92 W30 O91 86.2(15) . . ?
O94 W30 O91 150.8(14) . . ?
O93 W30 O107 100.1(15) . . ?
O92 W30 O107 159.3(13) . . ?
O94 W30 O107 88.7(16) . . ?
O91 W30 O107 84.6(13) . . ?
O93 W30 O102 168.2(16) . . ?
O92 W30 O102 91.4(13) . . ?
O94 W30 O102 69.0(15) . . ?
O91 W30 O102 82.1(12) . . ?
O107 W30 O102 69.0(12) . . ?
O90 W31 O91 99.0(15) . . ?
O90 W31 O106 102.8(16) . . ?
O91 W31 O106 92.5(13) . . ?
O90 W31 O89 106.5(17) . . ?
O91 W31 O89 86.9(15) . . ?
O106 W31 O89 150.4(14) . . ?
O90 W31 O88 100.0(16) . . ?
O91 W31 O88 160.8(14) . . ?
O106 W31 O88 86.3(13) . . ?
O89 W31 O88 84.8(15) . . ?
O90 W31 O101 169.5(15) . . ?
O91 W31 O101 91.0(12) . . ?
O106 W31 O101 73.1(11) . . ?
O89 W31 O101 77.3(13) . . ?
O88 W31 O101 70.3(12) . . ?
O118 W32 O115 98.7(17) . . ?
O118 W32 O89 93.7(18) . . ?
O115 W32 O89 97.8(16) . . ?
O118 W32 O117 102.1(18) . . ?
O115 W32 O117 94.7(17) . . ?
O89 W32 O117 158.1(16) . . ?
O118 W32 O116 91.7(16) . . ?
O115 W32 O116 168.4(16) . . ?
O89 W32 O116 86.5(16) . . ?
O117 W32 O116 78.0(16) . . ?
O118 W32 O92 171.3(17) . . ?
O115 W32 O92 88.9(14) . . ?
O89 W32 O92 81.2(15) . . ?
O117 W32 O92 81.2(15) . . ?
O116 W32 O92 81.1(14) . . ?
O122 W33 O117 104.0(18) . . ?
O122 W33 O146 101.0(17) . . ?
O117 W33 O146 155.0(18) . . ?
O122 W33 O137 101.2(17) . . ?
O117 W33 O137 87.8(17) . . ?
O146 W33 O137 87.1(16) . . ?
O122 W33 O123 95.5(18) . . ?
O117 W33 O123 89.9(17) . . ?
O146 W33 O123 88.0(16) . . ?
O137 W33 O123 163.2(16) . . ?
O122 W33 O140 168.7(16) . . ?
O117 W33 O140 81.2(15) . . ?
O146 W33 O140 74.2(14) . . ?
O137 W33 O140 88.9(14) . . ?
O123 W33 O140 74.3(14) . . ?
O136 W34 O116 99.0(15) . . ?
O136 W34 O137 100.7(15) . . ?
O116 W34 O137 85.3(15) . . ?
O136 W34 O135 106.3(15) . . ?
O116 W34 O135 94.5(14) . . ?
O137 W34 O135 152.6(15) . . ?
O136 W34 O141 98.3(13) . . ?
O116 W34 O141 161.4(15) . . ?
O137 W34 O141 84.9(14) . . ?
O135 W34 O141 87.1(13) . . ?
O136 W34 O138 169.7(14) . . ?
O116 W34 O138 90.5(14) . . ?
O137 W34 O138 84.1(14) . . ?
O135 W34 O138 68.6(14) . . ?
O141 W34 O138 72.9(12) . . ?
O133 W35 O134 104.6(14) . . ?
O133 W35 O132 93.9(13) . . ?
O134 W35 O132 99.4(15) . . ?
O133 W35 O135 96.0(13) . . ?
O134 W35 O135 97.1(16) . . ?
O132 W35 O135 158.0(14) . . ?
O133 W35 O142 162.0(14) . . ?
O134 W35 O142 93.3(14) . . ?
O132 W35 O142 81.0(12) . . ?
O135 W35 O142 83.6(13) . . ?
O133 W35 O138 91.5(13) . . ?
O134 W35 O138 162.3(14) . . ?
O132 W35 O138 86.4(13) . . ?
O135 W35 O138 73.7(14) . . ?
O142 W35 O138 71.0(13) . . ?
O133 W35 Na10 136.3(11) . 2_665 ?
O134 W35 Na10 82.7(12) . 2_665 ?
O132 W35 Na10 42.7(9) . 2_665 ?
O135 W35 Na10 126.3(10) . 2_665 ?
O142 W35 Na10 43.1(10) . 2_665 ?
O138 W35 Na10 90.6(11) . 2_665 ?
O150 W36 O142 102.5(17) . . ?
O150 W36 O141 101.2(16) . . ?
O142 W36 O141 94.8(14) . . ?
O150 W36 O148 99.3(17) . . ?
O142 W36 O148 88.3(14) . . ?
O141 W36 O148 158.0(13) . . ?
O150 W36 O147 101.1(16) . . ?
O142 W36 O147 155.7(12) . . ?
O141 W36 O147 86.5(13) . . ?
O148 W36 O147 82.0(13) . . ?
O150 W36 O138 172.0(17) . . ?
O142 W36 O138 71.8(13) . . ?
O141 W36 O138 74.2(12) . . ?
O148 W36 O138 86.3(13) . . ?
O147 W36 O138 85.3(12) . . ?
O150 W36 Na10 89.7(14) . 2_665 ?
O142 W36 Na10 43.1(11) . 2_665 ?
O141 W36 Na10 137.8(11) . 2_665 ?
O148 W36 Na10 49.6(11) . 2_665 ?
O147 W36 Na10 131.6(9) . 2_665 ?
O138 W36 Na10 89.6(10) . 2_665 ?
O150 W36 Cs6 56.8(15) . . ?
O142 W36 Cs6 136.3(10) . . ?
O141 W36 Cs6 125.1(9) . . ?
O148 W36 Cs6 61.9(10) . . ?
O147 W36 Cs6 56.1(8) . . ?
O138 W36 Cs6 131.2(10) . . ?
Na10 W36 Cs6 95.1(5) 2_665 . ?
O151 W37 O147 100.3(16) . . ?
O151 W37 O149 101.6(16) . . ?
O147 W37 O149 88.5(15) . . ?
O151 W37 O145 101.0(17) . . ?
O147 W37 O145 158.7(14) . . ?
O149 W37 O145 88.5(15) . . ?
O151 W37 O146 102.2(16) . . ?
O147 W37 O146 89.5(15) . . ?
O149 W37 O146 156.1(14) . . ?
O145 W37 O146 84.7(16) . . ?
O151 W37 O140 169.6(15) . . ?
O147 W37 O140 87.7(12) . . ?
O149 W37 O140 85.1(12) . . ?
O145 W37 O140 71.0(13) . . ?
O146 W37 O140 71.0(13) . . ?
O151 W37 Cs6 49.1(13) . . ?
O147 W37 Cs6 67.2(10) . . ?
O149 W37 Cs6 66.0(10) . . ?
O145 W37 Cs6 129.9(12) . . ?
O146 W37 Cs6 134.1(10) . . ?
O140 W37 Cs6 141.2(8) . . ?
O152 W38 O143 102(2) . . ?
O152 W38 O144 101.9(19) . . ?
O143 W38 O144 92.5(16) . . ?
O152 W38 O148 99.2(18) . . ?
O143 W38 O148 90.9(16) . . ?
O144 W38 O148 157.5(14) . . ?
O152 W38 O149 103.1(18) . . ?
O143 W38 O149 154.4(16) . . ?
O144 W38 O149 86.3(15) . . ?
O148 W38 O149 81.2(14) . . ?
O152 W38 O139 171.8(17) . . ?
O143 W38 O139 72.1(15) . . ?
O144 W38 O139 72.9(14) . . ?
O148 W38 O139 87.0(13) . . ?
O149 W38 O139 83.2(13) . . ?
O152 W38 Na10 90.5(17) . 2_665 ?
O143 W38 Na10 48.4(13) . 2_665 ?
O144 W38 Na10 140.8(11) . 2_665 ?
O148 W38 Na10 46.2(11) . 2_665 ?
O149 W38 Na10 127.3(11) . 2_665 ?
O139 W38 Na10 89.9(10) . 2_665 ?
O152 W38 Cs6 55.2(15) . . ?
O143 W38 Cs6 139.5(12) . . ?
O144 W38 Cs6 122.9(11) . . ?
O148 W38 Cs6 64.4(10) . . ?
O149 W38 Cs6 57.2(9) . . ?
O139 W38 Cs6 132.9(9) . . ?
Na10 W38 Cs6 94.8(5) 2_665 . ?
O130 W39 O131 102.9(16) . . ?
O130 W39 O129 94.3(15) . . ?
O131 W39 O129 95.3(16) . . ?
O130 W39 O132 93.4(14) . . ?
O131 W39 O132 103.7(15) . . ?
O129 W39 O132 157.4(13) . . ?
O130 W39 O143 161.1(16) . . ?
O131 W39 O143 95.7(16) . . ?
O129 W39 O143 81.1(14) . . ?
O132 W39 O143 84.7(13) . . ?
O130 W39 O139 91.7(15) . . ?
O131 W39 O139 161.4(16) . . ?
O129 W39 O139 72.0(13) . . ?
O132 W39 O139 86.5(13) . . ?
O143 W39 O139 69.4(14) . . ?
O130 W39 Na10 133.8(13) . 2_665 ?
O131 W39 Na10 87.0(12) . 2_665 ?
O129 W39 Na10 130.0(10) . 2_665 ?
O132 W39 Na10 40.8(9) . 2_665 ?
O143 W39 Na10 49.1(12) . 2_665 ?
O139 W39 Na10 91.0(9) . 2_665 ?
O128 W40 O127 100.7(17) . . ?
O128 W40 O126 108.5(17) . . ?
O127 W40 O126 90.3(15) . . ?
O128 W40 O129 99.6(16) . . ?
O127 W40 O129 93.2(15) . . ?
O126 W40 O129 150.5(15) . . ?
O128 W40 O144 93.6(16) . . ?
O127 W40 O144 165.6(15) . . ?
O126 W40 O144 83.1(14) . . ?
O129 W40 O144 86.5(13) . . ?
O128 W40 O139 161.3(15) . . ?
O127 W40 O139 95.4(14) . . ?
O126 W40 O139 80.7(14) . . ?
O129 W40 O139 69.9(13) . . ?
O144 W40 O139 70.9(13) . . ?
O125 W41 O145 105.3(17) . . ?
O125 W41 O126 102.3(18) . . ?
O145 W41 O126 86.5(15) . . ?
O125 W41 O124 97.2(17) . . ?
O145 W41 O124 157.2(17) . . ?
O126 W41 O124 85.2(15) . . ?
O125 W41 O123 101.0(18) . . ?
O145 W41 O123 89.6(16) . . ?
O126 W41 O123 156.6(16) . . ?
O124 W41 O123 89.6(15) . . ?
O125 W41 O140 172.3(15) . . ?
O145 W41 O140 73.0(14) . . ?
O126 W41 O140 85.2(14) . . ?
O124 W41 O140 85.2(13) . . ?
O123 W41 O140 71.6(14) . . ?
O155 W42 O318 103.5(19) . . ?
O155 W42 O158 95.3(16) . . ?
O318 W42 O158 104.2(15) . . ?
O155 W42 O124 105.2(17) . . ?
O318 W42 O124 98.9(16) . . ?
O158 W42 O124 144.6(15) . . ?
O155 W42 O153 161.2(16) . . ?
O318 W42 O153 90.7(16) . . ?
O158 W42 O153 69.1(12) . . ?
O124 W42 O153 84.2(13) . . ?
O155 W42 O127 81.5(17) . . ?
O318 W42 O127 174.9(17) . . ?
O158 W42 O127 75.9(12) . . ?
O124 W42 O127 78.8(14) . . ?
O153 W42 O127 84.6(12) . . ?
O155 W42 Cs1 72.2(12) . . ?
O318 W42 Cs1 69.9(12) . . ?
O158 W42 Cs1 48.0(9) . . ?
O124 W42 Cs1 166.9(11) . . ?
O153 W42 Cs1 102.2(7) . . ?
O127 W42 Cs1 112.9(8) . . ?
O155 W42 Cs5 153.8(14) . . ?
O318 W42 Cs5 53.3(14) . . ?
O158 W42 Cs5 102.0(10) . . ?
O124 W42 Cs5 71.1(11) . . ?
O153 W42 Cs5 44.5(8) . . ?
O127 W42 Cs5 121.6(9) . . ?
Cs1 W42 Cs5 105.4(2) . . ?
O160 W43 O161 98.3(15) . . ?
O160 W43 O163 92.4(16) . . ?
O161 W43 O163 99.8(15) . . ?
O160 W43 O158 103.1(15) . . ?
O161 W43 O158 97.0(14) . . ?
O163 W43 O158 155.2(14) . . ?
O160 W43 O153 92.0(13) . . ?
O161 W43 O153 165.1(14) . . ?
O163 W43 O153 90.5(13) . . ?
O158 W43 O153 70.0(12) . . ?
O160 W43 O319 169.5(15) . . ?
O161 W43 O319 86.9(14) . . ?
O163 W43 O319 77.7(15) . . ?
O158 W43 O319 85.1(13) . . ?
O153 W43 O319 84.6(12) . . ?
O160 W43 Cs1 133.9(12) . . ?
O161 W43 Cs1 71.1(12) . . ?
O163 W43 Cs1 133.1(10) . . ?
O158 W43 Cs1 38.8(8) . . ?
O153 W43 Cs1 94.0(8) . . ?
O319 W43 Cs1 56.4(10) . . ?
O319 W44 O177 104.3(16) . . ?
O319 W44 O176 95.1(16) . . ?
O177 W44 O176 100.4(16) . . ?
O319 W44 O178 89.3(16) . . ?
O177 W44 O178 101.6(15) . . ?
O176 W44 O178 155.7(14) . . ?
O319 W44 O186 162.4(16) . . ?
O177 W44 O186 93.2(16) . . ?
O176 W44 O186 83.7(15) . . ?
O178 W44 O186 84.9(14) . . ?
O319 W44 O180 91.9(15) . . ?
O177 W44 O180 163.0(15) . . ?
O176 W44 O180 72.3(14) . . ?
O178 W44 O180 83.7(13) . . ?
O186 W44 O180 71.0(14) . . ?
O319 W44 Na21 129.0(16) . . ?
O177 W44 Na21 82.7(16) . . ?
O176 W44 Na21 134.0(14) . . ?
O178 W44 Na21 40.6(14) . . ?
O186 W44 Na21 50.4(14) . . ?
O180 W44 Na21 91.4(14) . . ?
O319 W44 Cs5 76.8(11) . . ?
O177 W44 Cs5 49.3(11) . . ?
O176 W44 Cs5 143.0(11) . . ?
O178 W44 Cs5 61.2(9) . . ?
O186 W44 Cs5 114.4(10) . . ?
O180 W44 Cs5 142.8(9) . . ?
Na21 W44 Cs5 70.5(10) . . ?
O319 W44 Cs1 49.2(12) . . ?
O177 W44 Cs1 85.7(13) . . ?
O176 W44 Cs1 54.0(10) . . ?
O178 W44 Cs1 138.0(10) . . ?
O186 W44 Cs1 136.4(11) . . ?
O180 W44 Cs1 101.3(9) . . ?
Na21 W44 Cs1 167.1(10) . . ?
Cs5 W44 Cs1 97.6(2) . . ?
O174 W45 O175 107(2) . . ?
O174 W45 O173 93.3(18) . . ?
O175 W45 O173 97.4(18) . . ?
O174 W45 O176 97.6(16) . . ?
O175 W45 O176 98.0(18) . . ?
O173 W45 O176 157.6(16) . . ?
O174 W45 O185 162.5(18) . . ?
O175 W45 O185 90.4(18) . . ?
O173 W45 O185 83.8(16) . . ?
O176 W45 O185 79.8(14) . . ?
O174 W45 O180 92.0(17) . . ?
O175 W45 O180 159.9(18) . . ?
O173 W45 O180 87.7(15) . . ?
O176 W45 O180 72.5(14) . . ?
O185 W45 O180 70.7(14) . . ?
O174 W45 Cs2 108.8(13) . 2_676 ?
O175 W45 Cs2 49.6(14) . 2_676 ?
O173 W45 Cs2 48.0(11) . 2_676 ?
O176 W45 Cs2 142.6(10) . 2_676 ?
O185 W45 Cs2 82.1(10) . 2_676 ?
O180 W45 Cs2 130.5(9) . 2_676 ?
O193 W46 O185 103.2(19) . . ?
O193 W46 O186 100.4(18) . . ?
O185 W46 O186 93.8(18) . . ?
O193 W46 O189 101.8(16) . . ?
O185 W46 O189 90.9(17) . . ?
O186 W46 O189 155.6(15) . . ?
O193 W46 O190 97.6(17) . . ?
O185 W46 O190 159.1(17) . . ?
O186 W46 O190 83.9(15) . . ?
O189 W46 O190 83.3(13) . . ?
O193 W46 O180 173.0(17) . . ?
O185 W46 O180 74.9(16) . . ?
O186 W46 O180 73.1(15) . . ?
O189 W46 O180 85.1(13) . . ?
O190 W46 O180 84.6(13) . . ?
O193 W46 Na21 89.9(16) . . ?
O185 W46 Na21 139.2(17) . . ?
O186 W46 Na21 45.5(16) . . ?
O189 W46 Na21 124.4(14) . . ?
O190 W46 Na21 41.2(14) . . ?
O180 W46 Na21 87.4(13) . . ?
O191 W47 O188 104(2) . . ?
O191 W47 O190 99.5(18) . . ?
O188 W47 O190 94.0(18) . . ?
O191 W47 O322 100.0(18) . . ?
O188 W47 O322 86.5(18) . . ?
O190 W47 O322 159.7(15) . . ?
O191 W47 O187 100.2(18) . . ?
O188 W47 O187 155.0(19) . . ?
O190 W47 O187 86.8(16) . . ?
O322 W47 O187 84.4(15) . . ?
O191 W47 O181 167.9(16) . . ?
O188 W47 O181 83.5(17) . . ?
O190 W47 O181 89.1(14) . . ?
O322 W47 O181 70.8(14) . . ?
O187 W47 O181 71.5(15) . . ?
O191 W47 Na21 89.1(18) . . ?
O188 W47 Na21 137.6(18) . . ?
O190 W47 Na21 43.7(13) . . ?
O322 W47 Na21 131.2(13) . . ?
O187 W47 Na21 46.8(15) . . ?
O181 W47 Na21 91.3(14) . . ?
O192 W48 O184 101(2) . . ?
O192 W48 O189 96(2) . . ?
O184 W48 O189 92.0(17) . . ?
O192 W48 O183 105(2) . . ?
O184 W48 O183 92.6(19) . . ?
O189 W48 O183 157.9(16) . . ?
O192 W48 O188 102(2) . . ?
O184 W48 O188 157.3(18) . . ?
O189 W48 O188 82.7(17) . . ?
O183 W48 O188 84.7(19) . . ?
O192 W48 O179 174.8(18) . . ?
O184 W48 O179 75.8(14) . . ?
O189 W48 O179 88.1(13) . . ?
O183 W48 O179 72.1(16) . . ?
O188 W48 O179 82.0(15) . . ?
O192 W48 Cs2 59.2(16) . . ?
O184 W48 Cs2 60.4(12) . . ?
O189 W48 Cs2 134.2(10) . . ?
O183 W48 Cs2 65.8(12) . . ?
O188 W48 Cs2 136.2(14) . . ?
O179 W48 Cs2 115.6(8) . . ?
O172 W49 O171 103(2) . . ?
O172 W49 O321 102(2) . . ?
O171 W49 O321 97.2(17) . . ?
O172 W49 O173 99(2) . . ?
O171 W49 O173 89.0(17) . . ?
O321 W49 O173 155.9(15) . . ?
O172 W49 O184 95.7(19) . . ?
O171 W49 O184 160.3(16) . . ?
O321 W49 O184 83.9(15) . . ?
O173 W49 O184 82.7(15) . . ?
O172 W49 O179 168.3(19) . . ?
O171 W49 O179 88.2(15) . . ?
O321 W49 O179 73.5(13) . . ?
O173 W49 O179 83.5(13) . . ?
O184 W49 O179 73.2(13) . . ?
O172 W49 Cs2 47.3(17) . 2_676 ?
O171 W49 Cs2 109.5(14) . 2_676 ?
O321 W49 Cs2 142.5(10) . 2_676 ?
O173 W49 Cs2 53.3(9) . 2_676 ?
O184 W49 Cs2 79.6(11) . 2_676 ?
O179 W49 Cs2 131.4(9) . 2_676 ?
O169 W50 O170 103.0(18) . . ?
O169 W50 O320 83.9(18) . . ?
O170 W50 O320 105(2) . . ?
O169 W50 O321 98.0(17) . . ?
O170 W50 O321 99.2(17) . . ?
O320 W50 O321 154.9(19) . . ?
O169 W50 O183 159.7(17) . . ?
O170 W50 O183 95.7(19) . . ?
O320 W50 O183 83.5(19) . . ?
O321 W50 O183 86.8(17) . . ?
O169 W50 O179 92.3(15) . . ?
O170 W50 O179 163.1(15) . . ?
O320 W50 O179 83.7(16) . . ?
O321 W50 O179 71.2(14) . . ?
O183 W50 O179 70.4(16) . . ?
O169 W50 Cs4 77.5(13) . 2_676 ?
O170 W50 Cs4 27.2(13) . 2_676 ?
O320 W50 Cs4 92.7(15) . 2_676 ?
O321 W50 Cs4 112.2(12) . 2_676 ?
O183 W50 Cs4 119.0(14) . 2_676 ?
O179 W50 Cs4 169.6(7) . 2_676 ?
O167 W51 O166 101.8(18) . . ?
O167 W51 O322 105.9(18) . . ?
O166 W51 O322 152.1(16) . . ?
O167 W51 O165 98.5(17) . . ?
O166 W51 O165 86.0(16) . . ?
O322 W51 O165 86.9(15) . . ?
O167 W51 O320 99.5(18) . . ?
O166 W51 O320 86.9(17) . . ?
O322 W51 O320 91.5(16) . . ?
O165 W51 O320 161.7(18) . . ?
O167 W51 O181 166.9(15) . . ?
O166 W51 O181 80.8(15) . . ?
O322 W51 O181 71.5(14) . . ?
O165 W51 O181 68.7(14) . . ?
O320 W51 O181 93.5(16) . . ?
O167 W51 Cs3 39.2(13) . 2_675 ?
O166 W51 Cs3 90.2(11) . 2_675 ?
O322 W51 Cs3 109.4(10) . 2_675 ?
O165 W51 Cs3 60.3(11) . 2_675 ?
O320 W51 Cs3 136.7(13) . 2_675 ?
O181 W51 Cs3 128.7(8) . 2_675 ?
O164 W52 O165 101.5(18) . . ?
O164 W52 O187 96.8(19) . . ?
O165 W52 O187 91.6(19) . . ?
O164 W52 O178 101.9(17) . . ?
O165 W52 O178 156.5(14) . . ?
O187 W52 O178 84.2(17) . . ?
O164 W52 O163 101.9(17) . . ?
O165 W52 O163 89.8(16) . . ?
O187 W52 O163 160.5(15) . . ?
O178 W52 O163 86.8(14) . . ?
O164 W52 O181 168.3(18) . . ?
O165 W52 O181 70.3(14) . . ?
O187 W52 O181 75.5(16) . . ?
O178 W52 O181 86.3(13) . . ?
O163 W52 O181 86.7(13) . . ?
O164 W52 Na21 89.2(17) . . ?
O165 W52 Na21 137.5(16) . . ?
O187 W52 Na21 46.0(18) . . ?
O178 W52 Na21 41.7(15) . . ?
O163 W52 Na21 128.4(15) . . ?
O181 W52 Na21 91.6(13) . . ?
O164 W52 Cs5 48.8(15) . . ?
O165 W52 Cs5 145.2(11) . . ?
O187 W52 Cs5 107.8(14) . . ?
O178 W52 Cs5 57.0(9) . . ?
O163 W52 Cs5 81.2(10) . . ?
O181 W52 Cs5 141.7(10) . . ?
Na21 W52 Cs5 68.9(10) . . ?
O231 W53 O194 96.1(16) . . ?
O231 W53 O199 99.6(15) . . ?
O194 W53 O199 93.6(14) . . ?
O231 W53 O166 98.0(15) . . ?
O194 W53 O166 100.7(16) . . ?
O199 W53 O166 155.9(15) . . ?
O231 W53 O198 91.9(14) . . ?
O194 W53 O198 171.0(13) . . ?
O199 W53 O198 80.8(13) . . ?
O166 W53 O198 82.4(15) . . ?
O231 W53 O169 173.9(15) . . ?
O194 W53 O169 85.3(14) . . ?
O199 W53 O169 86.2(13) . . ?
O166 W53 O169 76.0(14) . . ?
O198 W53 O169 87.3(13) . . ?
O200 W54 O199 104.0(17) . . ?
O200 W54 O222 105.7(18) . . ?
O199 W54 O222 150.4(15) . . ?
O200 W54 O201 99.9(17) . . ?
O199 W54 O201 87.5(15) . . ?
O222 W54 O201 87.7(18) . . ?
O200 W54 O215 100.7(17) . . ?
O199 W54 O215 85.9(15) . . ?
O222 W54 O215 88.3(18) . . ?
O201 W54 O215 159.3(14) . . ?
O200 W54 O217 172.0(16) . . ?
O199 W54 O217 79.8(13) . . ?
O222 W54 O217 70.8(16) . . ?
O201 W54 O217 87.2(14) . . ?
O215 W54 O217 72.3(13) . . ?
O200 W54 Cs4 49.9(14) . 2_676 ?
O199 W54 Cs4 108.5(10) . 2_676 ?
O222 W54 Cs4 91.0(14) . 2_676 ?
O201 W54 Cs4 51.4(10) . 2_676 ?
O215 W54 Cs4 149.0(10) . 2_676 ?
O217 W54 Cs4 136.0(10) . 2_676 ?
O202 W55 O198 104.3(18) . . ?
O202 W55 O201 105.3(17) . . ?
O198 W55 O201 86.4(15) . . ?
O202 W55 O203 100.8(18) . . ?
O198 W55 O203 92.3(15) . . ?
O201 W55 O203 153.4(16) . . ?
O202 W55 O223 97.9(17) . . ?
O198 W55 O223 157.8(14) . . ?
O201 W55 O223 86.4(14) . . ?
O203 W55 O223 84.9(14) . . ?
O202 W55 O218 165.3(17) . . ?
O198 W55 O218 88.8(14) . . ?
O201 W55 O218 81.7(13) . . ?
O203 W55 O218 71.7(15) . . ?
O223 W55 O218 69.3(13) . . ?
O202 W55 Cs4 51.1(13) . 2_676 ?
O198 W55 Cs4 100.3(9) . 2_676 ?
O201 W55 Cs4 54.2(11) . 2_676 ?
O203 W55 Cs4 151.2(12) . 2_676 ?
O223 W55 Cs4 92.5(8) . 2_676 ?
O218 W55 Cs4 133.8(8) . 2_676 ?
O230 W56 O223 100.2(18) . . ?
O230 W56 O224 103.2(19) . . ?
O223 W56 O224 90.7(16) . . ?
O230 W56 O227 100.4(18) . . ?
O223 W56 O227 158.7(15) . . ?
O224 W56 O227 89.6(17) . . ?
O230 W56 O226 101.4(18) . . ?
O223 W56 O226 90.8(14) . . ?
O224 W56 O226 154.7(18) . . ?
O227 W56 O226 80.1(15) . . ?
O230 W56 O218 172.4(18) . . ?
O223 W56 O218 73.7(14) . . ?
O224 W56 O218 72.7(16) . . ?
O227 W56 O218 86.2(15) . . ?
O226 W56 O218 83.4(14) . . ?
O228 W57 O225 104.0(18) . . ?
O228 W57 O226 103.7(17) . . ?
O225 W57 O226 86.4(17) . . ?
O228 W57 O222 98.7(18) . . ?
O225 W57 O222 157.4(19) . . ?
O226 W57 O222 87.7(17) . . ?
O228 W57 O221 100.7(16) . . ?
O225 W57 O221 91.6(17) . . ?
O226 W57 O221 155.3(16) . . ?
O222 W57 O221 84.7(17) . . ?
O228 W57 O217 167.4(14) . . ?
O225 W57 O217 86.6(16) . . ?
O226 W57 O217 83.5(15) . . ?
O222 W57 O217 71.0(16) . . ?
O221 W57 O217 71.8(14) . . ?
O229 W58 O219 103.6(17) . . ?
O229 W58 O220 102.0(18) . . ?
O219 W58 O220 91.7(16) . . ?
O229 W58 O227 100.7(18) . . ?
O219 W58 O227 93.8(16) . . ?
O220 W58 O227 154.7(15) . . ?
O229 W58 O225 97.7(17) . . ?
O219 W58 O225 158.6(17) . . ?
O220 W58 O225 85.4(16) . . ?
O227 W58 O225 80.5(16) . . ?
O229 W58 O216 174.4(16) . . ?
O219 W58 O216 74.4(13) . . ?
O220 W58 O216 73.0(13) . . ?
O227 W58 O216 84.7(13) . . ?
O225 W58 O216 84.5(14) . . ?
O205 W59 O204 103.5(18) . . ?
O205 W59 O206 100.7(16) . . ?
O204 W59 O206 91.2(18) . . ?
O205 W59 O203 94.5(17) . . ?
O204 W59 O203 96.5(18) . . ?
O206 W59 O203 160.9(16) . . ?
O205 W59 O224 95.5(17) . . ?
O204 W59 O224 160.8(17) . . ?
O206 W59 O224 82.8(16) . . ?
O203 W59 O224 84.2(17) . . ?
O205 W59 O218 163.6(16) . . ?
O204 W59 O218 90.5(16) . . ?
O206 W59 O218 87.3(14) . . ?
O203 W59 O218 75.2(15) . . ?
O224 W59 O218 71.1(15) . . ?
O205 W59 Cs3 44.1(12) . . ?
O204 W59 Cs3 94.4(12) . . ?
O206 W59 Cs3 57.6(10) . . ?
O203 W59 Cs3 138.5(12) . . ?
O224 W59 Cs3 97.7(11) . . ?
O218 W59 Cs3 144.6(9) . . ?
O205 W59 Cs3 60.7(12) . 2_675 ?
O204 W59 Cs3 66.2(14) . 2_675 ?
O206 W59 Cs3 143.5(11) . 2_675 ?
O203 W59 Cs3 55.1(12) . 2_675 ?
O224 W59 Cs3 127.3(12) . 2_675 ?
O218 W59 Cs3 119.5(9) . 2_675 ?
Cs3 W59 Cs3 94.29(17) . 2_675 ?
O208 W60 O207 105.1(17) . . ?
O208 W60 O209 100.5(17) . . ?
O207 W60 O209 91.2(15) . . ?
O208 W60 O206 101.2(17) . . ?
O207 W60 O206 93.9(15) . . ?
O209 W60 O206 155.6(13) . . ?
O208 W60 O219 94.8(16) . . ?
O207 W60 O219 159.8(13) . . ?
O209 W60 O219 81.5(14) . . ?
O206 W60 O219 85.6(15) . . ?
O208 W60 O216 165.8(16) . . ?
O207 W60 O216 87.4(12) . . ?
O209 W60 O216 72.2(12) . . ?
O206 W60 O216 84.2(12) . . ?
O219 W60 O216 72.4(12) . . ?
O208 W60 Na8 62.9(15) . . ?
O207 W60 Na8 78.3(12) . . ?
O209 W60 Na8 45.3(10) . . ?
O206 W60 Na8 158.9(11) . . ?
O219 W60 Na8 108.5(11) . . ?
O216 W60 Na8 114.6(9) . . ?
O208 W60 Cs3 51.3(14) . . ?
O207 W60 Cs3 95.6(11) . . ?
O209 W60 Cs3 151.7(9) . . ?
O206 W60 Cs3 51.2(9) . . ?
O219 W60 Cs3 99.7(10) . . ?
O216 W60 Cs3 135.4(8) . . ?
Na8 W60 Cs3 109.5(5) . . ?
O211 W61 O210 102.3(18) . . ?
O211 W61 O209 100.3(17) . . ?
O210 W61 O209 92.0(14) . . ?
O211 W61 O212 100.7(18) . . ?
O210 W61 O212 91.4(14) . . ?
O209 W61 O212 157.5(16) . . ?
O211 W61 O220 97.6(18) . . ?
O210 W61 O220 160.0(15) . . ?
O209 W61 O220 86.0(14) . . ?
O212 W61 O220 83.2(15) . . ?
O211 W61 O216 168.9(15) . . ?
O210 W61 O216 86.7(13) . . ?
O209 W61 O216 72.7(13) . . ?
O212 W61 O216 85.3(14) . . ?
O220 W61 O216 73.7(13) . . ?
O214 W62 O215 99.2(17) . . ?
O214 W62 O213 101.2(19) . . ?
O215 W62 O213 87.6(17) . . ?
O214 W62 O221 99.7(18) . . ?
O215 W62 O221 89.6(16) . . ?
O213 W62 O221 159.1(17) . . ?
O214 W62 O212 101.8(18) . . ?
O215 W62 O212 158.8(17) . . ?
O213 W62 O212 90.6(17) . . ?
O221 W62 O212 84.5(16) . . ?
O214 W62 O217 170.8(16) . . ?
O215 W62 O217 75.4(15) . . ?
O213 W62 O217 86.2(16) . . ?
O221 W62 O217 73.1(14) . . ?
O212 W62 O217 83.4(15) . . ?
O195 W63 O235 100(3) . . ?
O195 W63 O234 106.2(16) . . ?
O235 W63 O234 110(2) . . ?
O195 W63 O213 91.7(17) . . ?
O235 W63 O213 111(3) . . ?
O234 W63 O213 131.9(16) . . ?
O195 W63 O210 170.8(15) . . ?
O235 W63 O210 85(2) . . ?
O234 W63 O210 78.5(13) . . ?
O213 W63 O210 79.5(14) . . ?
O195 W63 Na22 75.2(14) . . ?
O235 W63 Na22 65(2) . . ?
O234 W63 Na22 61.5(12) . . ?
O213 W63 Na22 164.4(13) . . ?
O210 W63 Na22 113.9(10) . . ?

loop_
_geom_bond_atom_site_label_1
_geom_bond_atom_site_label_2
_geom_bond_distance
_geom_bond_site_symmetry_2
_geom_bond_publ_flag
O1 W1 1.91(6) . ?
O1 Na18 2.91(7) . ?
O2 W1 1.80(4) . ?
O2 Eu2 2.31(4) . ?
O3 W1 1.85(4) . ?
O3 Eu1 2.32(4) . ?
O4 W3 1.85(3) . ?
O4 W1 1.98(3) . ?
O5 W2 1.72(4) . ?
O5 W1 2.14(4) . ?
O6 W2 1.68(4) . ?
O6 Cs5 3.16(5) 2_776 ?
O7 W2 1.87(4) . ?
O7 W7 2.03(4) . ?
O8 W7 1.78(4) . ?
O8 Eu1 2.41(4) . ?
O9 W7 1.75(4) . ?
O10 W6 1.87(4) . ?
O10 W7 2.00(3) . ?
O11 W6 1.80(4) . ?
O11 Eu1 2.37(4) . ?
O12 W6 1.62(4) . ?
O13 W5 1.92(4) . ?
O13 W6 1.94(4) . ?
O14 W5 1.79(3) . ?
O14 W11 2.06(3) . ?
O15 W5 1.66(4) . ?
O15 Na2 2.33(7) 2_666 ?
O16 W4 1.90(4) . ?
O16 W5 1.92(4) . ?
O16 Cs6 3.78(4) 1_556 ?
O17 W4 1.89(3) . ?
O17 W11 1.92(3) . ?
O18 W4 1.75(5) . ?
O19 W3 1.92(4) . ?
O19 W4 1.93(4) . ?
O19 Cs4 3.49(3) . ?
O20 W3 1.71(5) . ?
O20 Na16 2.52(6) 2_776 ?
O21 W3 1.89(5) . ?
O21 W2 1.93(4) . ?
O22 As1 1.80(4) . ?
O22 W7 2.26(4) . ?
O22 W2 2.35(4) . ?
O22 W8 2.36(4) . ?
O23 As1 1.82(4) . ?
O23 W9 2.28(4) . ?
O23 W4 2.29(4) . ?
O23 W3 2.31(4) . ?
O24 As1 1.74(4) . ?
O24 W6 2.24(4) . ?
O24 W10 2.44(4) . ?
O24 W5 2.46(4) . ?
O25 W10 1.83(4) . ?
O25 W6 2.10(4) . ?
O26 W8 1.85(3) . ?
O26 W7 2.10(3) . ?
O27 W8 1.90(3) . ?
O27 W2 1.98(3) . ?
O28 W9 1.90(4) . ?
O28 W3 1.91(4) . ?
O28 Cs4 3.29(4) . ?
O29 W4 1.82(4) . ?
O29 W9 2.07(4) . ?
O29 Cs4 3.25(4) . ?
O30 W10 1.87(3) . ?
O30 W5 2.03(3) . ?
O30 Cs6 2.99(3) 1_556 ?
O31 W8 1.92(3) . ?
O31 W10 1.93(3) . ?
O32 W9 1.86(4) . ?
O32 W8 2.00(4) . ?
O33 W9 1.90(4) . ?
O33 W10 1.95(4) . ?
O33 Cs6 3.42(4) 1_556 ?
O34 W10 1.66(3) . ?
O34 Na5 2.57(4) . ?
O34 Cs6 3.73(4) 1_556 ?
O35 W8 1.63(5) . ?
O36 W9 1.66(4) . ?
O37 Cs4 3.32(6) . ?
O39 Eu1 2.37(4) . ?
O40 Eu1 2.48(4) . ?
O41 W21 1.69(4) . ?
O41 Eu1 2.49(4) . ?
O42 W24 1.69(3) . ?
O42 Eu1 2.50(3) . ?
O43 W13 1.89(4) . ?
O43 W11 1.92(4) . ?
O44 W13 1.64(4) . ?
O45 W20 1.92(4) . ?
O45 W13 1.92(3) . ?
O46 W21 1.87(3) . ?
O46 W20 1.97(4) . ?
O47 W20 1.67(4) . ?
O48 W19 1.87(4) . ?
O48 W20 1.96(4) . ?
O49 W19 1.76(4) . ?
O49 W21 2.15(4) . ?
O49 Cs1 3.46(4) . ?
O50 W19 1.57(3) . ?
O50 Na19 2.47(5) 2_665 ?
O51 W18 1.93(3) . ?
O51 W19 1.97(4) . ?
O51 Cs1 3.46(4) . ?
O52 W18 1.77(4) . ?
O52 Eu2 2.41(4) . ?
O52 Cs1 3.56(3) . ?
O53 W18 1.83(4) . ?
O53 Eu5 2.30(4) . ?
O54 W17 1.86(3) . ?
O54 W18 1.94(3) . ?
O55 W17 1.74(3) . ?
O55 Eu2 2.43(3) . ?
O55 Cs2 3.43(3) 2_676 ?
O56 W17 1.62(5) . ?
O56 Cs2 3.13(5) 2_676 ?
O57 W17 1.92(3) . ?
O57 W12 1.93(4) . ?
O58 W12 1.73(4) . ?
O58 W11 2.16(4) . ?
O59 W12 1.62(4) . ?
O60 W12 1.83(4) . ?
O60 W13 2.04(4) . ?
O61 W13 1.86(4) . ?
O61 W14 1.97(4) . ?
O62 W16 1.79(4) . ?
O62 W12 2.01(5) . ?
O63 W16 1.85(4) . ?
O63 W17 2.00(4) . ?
O64 W15 1.87(4) . ?
O64 W18 2.02(4) . ?
O65 W15 1.81(3) . ?
O65 W19 2.04(4) . ?
O66 W14 1.88(4) . ?
O66 W20 1.97(4) . ?
O67 W16 1.91(5) . ?
O67 W14 1.93(4) . ?
O68 W15 1.89(4) . ?
O68 W16 1.92(4) . ?
O69 W14 1.90(4) . ?
O69 W15 1.99(4) . ?
O70 W14 1.69(5) . ?
O71 As2 1.82(3) . ?
O71 W18 2.21(4) . ?
O71 W15 2.35(3) . ?
O71 W19 2.43(3) . ?
O72 W15 1.66(4) . ?
O72 Na10 2.34(4) . ?
O73 W16 1.69(4) . ?
O73 Na2 2.31(7) . ?
O75 W21 1.64(4) . ?
O75 Eu2 2.43(4) . ?
O76 W11 1.82(4) . ?
O76 Eu2 2.19(4) . ?
O77 Eu2 2.48(4) . ?
O77 Cs2 3.47(4) 2_676 ?
O79 Eu2 2.50(4) . ?
O79 Na18 2.79(6) . ?
O79 Cs1 3.05(4) . ?
O80 W21 2.17(3) . ?
O80 W22 2.25(3) . ?
O80 Na11 2.86(5) . ?
O81 W22 1.86(3) . ?
O81 W21 1.92(3) . ?
O81 Na18 2.99(6) . ?
O81 Cs1 3.12(4) . ?
O82 W22 1.74(3) . ?
O82 Eu4 2.58(3) . ?
O82 Cs1 3.51(3) . ?
O83 W22 1.68(4) . ?
O83 Eu3 2.48(4) . ?
O84 W23 1.88(4) . ?
O84 W22 1.96(4) . ?
O85 W24 1.75(3) . ?
O85 W22 2.23(3) . ?
O85 Na18 2.96(5) . ?
O86 W23 1.92(3) . ?
O86 W24 1.94(3) . ?
O87 W23 1.69(3) . ?
O87 Na9 2.47(5) 2_766 ?
O88 W23 1.85(3) . ?
O88 W31 2.02(3) . ?
O89 W31 1.92(4) . ?
O89 W32 1.93(4) . ?
O90 W31 1.58(3) . ?
O90 Na4 2.61(4) 2_765 ?
O91 W31 1.84(3) . ?
O91 W30 1.96(3) . ?
O92 W30 1.74(3) . ?
O92 W32 2.13(3) . ?
O93 W30 1.70(3) . ?
O93 Na6 2.84(5) . ?
O94 W30 1.82(4) . ?
O94 W27 1.98(4) . ?
O95 W27 1.72(3) . ?
O95 Eu3 2.52(3) . ?
O96 W27 1.71(4) . ?
O96 Na16 2.37(6) . ?
O97 W25 1.65(4) . ?
O97 Eu3 2.51(4) . ?
O98 W25 1.63(4) . ?
O99 W25 1.90(3) . ?
O99 W24 1.91(3) . ?
O99 Na1 2.76(5) 2_776 ?
O100 As3 1.84(4) . ?
O100 W25 2.27(4) . ?
O100 W24 2.31(3) . ?
O100 W26 2.37(4) . ?
O101 As3 1.81(3) . ?
O101 W23 2.27(3) . ?
O101 W29 2.29(3) . ?
O101 W31 2.34(3) . ?
O102 As3 1.83(3) . ?
O102 W27 2.24(4) . ?
O102 W28 2.37(4) . ?
O102 W30 2.45(3) . ?
O103 W26 1.78(4) . ?
O103 W25 2.16(4) . ?
O103 Na13 2.76(5) . ?
O104 W26 1.88(3) . ?
O104 W24 2.01(3) . ?
O105 W29 1.89(3) . ?
O105 W23 1.93(3) . ?
O106 W31 1.86(3) . ?
O106 W29 1.99(3) . ?
O107 W28 1.82(3) . ?
O107 W30 1.97(3) . ?
O108 W28 1.82(3) . ?
O108 W27 2.10(3) . ?
O108 Na13 2.37(5) . ?
O109 W28 1.91(4) . ?
O109 W26 1.96(4) . ?
O109 Na13 2.45(6) . ?
O110 W29 1.73(4) . ?
O110 W26 2.10(4) . ?
O111 W29 1.80(3) . ?
O111 W28 2.04(4) . ?
O112 W28 1.72(4) . ?
O112 Na12 2.40(5) . ?
O113 W26 1.66(4) . ?
O113 Na23 2.60(6) 2_776 ?
O114 W29 1.66(4) . ?
O115 W32 1.71(3) . ?
O115 Eu3 2.29(3) . ?
O116 W34 1.84(3) . ?
O116 W32 1.99(3) . ?
O117 W33 1.82(4) . ?
O117 W32 1.97(4) . ?
O118 W32 1.66(4) . ?
O118 Eu4 2.35(4) . ?
O119 Eu3 2.49(3) . ?
O119 Cs5 3.10(4) . ?
O120 Eu3 2.48(4) . ?
O120 Cs5 3.45(5) . ?
O121 Eu3 2.41(3) . ?
O121 Na18 2.56(5) . ?
O121 Cs1 3.71(4) . ?
O122 W33 1.68(4) . ?
O123 W33 1.90(4) . ?
O123 W41 1.99(4) . ?
O124 W41 1.90(3) . ?
O124 W42 1.91(3) . ?
O125 W41 1.63(4) . ?
O125 Cs5 3.54(4) . ?
O126 W41 1.89(4) . ?
O126 W40 1.91(4) . ?
O127 W40 1.77(3) . ?
O127 W42 2.27(4) . ?
O127 Na22 2.95(5) . ?
O128 W40 1.65(4) . ?
O128 Eu6 2.55(4) . ?
O129 W40 1.92(3) . ?
O129 W39 1.93(3) . ?
O130 W39 1.69(3) . ?
O130 Eu4 2.49(4) . ?
O131 W39 1.70(4) . ?
O132 W35 1.88(3) . ?
O132 W39 1.95(3) . ?
O132 Na10 2.49(4) 2_665 ?
O133 W35 1.72(3) . ?
O133 Eu4 2.51(3) . ?
O134 W35 1.73(4) . ?
O134 Na6 2.67(4) 2_765 ?
O134 Na20 2.96(5) . ?
O135 W35 1.90(3) . ?
O135 W34 1.96(3) . ?
O136 W34 1.69(3) . ?
O136 Na4 2.41(3) . ?
O137 W33 1.89(4) . ?
O137 W34 1.95(4) . ?
O138 As4 1.88(4) . ?
O138 W35 2.20(4) . ?
O138 W34 2.38(4) . ?
O138 W36 2.38(3) . ?
O139 As4 1.82(4) . ?
O139 W39 2.25(4) . ?
O139 W40 2.35(4) . ?
O139 W38 2.38(3) . ?
O140 As4 1.77(3) . ?
O140 W33 2.27(3) . ?
O140 W41 2.33(3) . ?
O140 W37 2.34(3) . ?
O141 W36 1.90(3) . ?
O141 W34 1.98(3) . ?
O142 W36 1.82(3) . ?
O142 W35 2.11(3) . ?
O142 Na10 2.45(4) 2_665 ?
O143 W38 1.75(4) . ?
O143 W39 2.11(4) . ?
O143 Na10 2.75(5) 2_665 ?
O144 W38 1.85(3) . ?
O144 W40 2.03(3) . ?
O145 W41 1.85(3) . ?
O145 W37 1.96(4) . ?
O146 W33 1.87(4) . ?
O146 W37 1.98(4) . ?
O147 W37 1.76(3) . ?
O147 W36 2.09(3) . ?
O147 Cs6 3.59(3) . ?
O148 W38 1.91(3) . ?
O148 W36 1.93(3) . ?
O148 Na10 2.64(4) 2_665 ?
O148 Cs6 3.81(4) . ?
O149 W37 1.84(3) . ?
O149 W38 1.96(3) . ?
O149 Cs6 3.56(3) . ?
O150 W36 1.61(3) . ?
O150 Cs6 3.69(4) . ?
O151 W37 1.69(4) . ?
O151 Cs6 3.06(4) . ?
O152 W38 1.64(4) . ?
O152 Cs6 3.55(4) . ?
O153 W43 2.11(3) . ?
O153 W42 2.19(3) . ?
O153 Cs5 3.05(3) . ?
O154 Na4 2.31(5) . ?
O154 Na20 3.00(7) 2_765 ?
O155 W42 1.71(4) . ?
O155 Eu4 2.44(4) . ?
O156 Eu4 2.36(3) . ?
O156 Na22 2.97(6) . ?
O156 Cs1 3.68(3) . ?
O157 Eu4 2.41(4) . ?
O157 Na19 2.48(5) 2_665 ?
O157 Na20 2.68(6) . ?
O158 W42 1.89(3) . ?
O158 W43 1.93(3) . ?
O158 Cs1 3.07(3) . ?
O159 W11 1.75(3) . ?
O159 Eu1 2.35(3) . ?
O160 W43 1.69(3) . ?
O160 Eu6 2.44(3) . ?
O161 W43 1.71(3) . ?
O161 Eu5 2.39(3) . ?
O162 As2 1.87(3) . ?
O162 W16 2.32(3) . ?
O162 W17 2.34(4) . ?
O162 W12 2.39(3) . ?
O163 W43 1.82(4) . ?
O163 W52 2.04(4) . ?
O164 W52 1.58(3) . ?
O164 Cs5 3.50(4) . ?
O165 W52 1.83(4) . ?
O165 W51 1.96(4) . ?
O165 Cs3 3.51(4) 2_675 ?
O166 W51 1.85(4) . ?
O166 W53 1.96(4) . ?
O167 W51 1.68(4) . ?
O167 Cs3 2.93(4) 2_675 ?
O168 Na6 2.41(5) . ?
O168 Na4 2.52(4) . ?
O169 W50 1.70(3) . ?
O169 W53 2.19(3) . ?
O170 W50 1.73(4) . ?
O170 Cs4 3.00(4) 2_676 ?
O171 W49 1.75(4) . ?
O171 Eu5 2.41(4) . ?
O172 W49 1.56(4) . ?
O172 Cs2 3.23(5) 2_676 ?
O173 W45 1.76(3) . ?
O173 W49 2.05(4) . ?
O173 Cs2 3.29(3) 2_676 ?
O174 W45 1.68(4) . ?
O174 Eu5 2.54(4) . ?
O174 Cs1 3.75(4) . ?
O175 W45 1.69(4) . ?
O175 Eu2 2.46(5) . ?
O175 Cs2 3.36(4) 2_676 ?
O176 W44 1.90(3) . ?
O176 W45 2.03(3) . ?
O176 Cs1 3.70(4) . ?
O177 W44 1.73(4) . ?
O177 Cs5 3.32(4) . ?
O178 W52 1.92(3) . ?
O178 W44 1.94(3) . ?
O178 Na21 2.42(7) . ?
O178 Cs5 3.66(3) . ?
O179 As5 1.77(3) . ?
O179 W49 2.29(3) . ?
O179 W48 2.41(3) . ?
O179 W50 2.45(3) . ?
O180 As5 1.85(4) . ?
O180 W45 2.23(4) . ?
O180 W44 2.34(4) . ?
O180 W46 2.37(4) . ?
O181 As5 1.81(4) . ?
O181 W51 2.29(4) . ?
O181 W47 2.30(4) . ?
O181 W52 2.31(3) . ?
O182 As2 1.74(4) . ?
O182 W13 2.30(3) . ?
O182 W20 2.34(3) . ?
O182 W14 2.35(4) . ?
O183 W48 1.88(5) . ?
O183 W50 1.93(4) . ?
O183 Cs2 3.50(4) . ?
O184 W48 1.80(4) . ?
O184 W49 2.12(4) . ?
O184 Cs2 3.33(4) . ?
O185 W46 1.74(4) . ?
O185 W45 2.17(4) . ?
O186 W46 1.83(4) . ?
O186 W44 2.01(4) . ?
O186 Na21 2.74(7) . ?
O187 W52 1.85(4) . ?
O187 W47 2.08(4) . ?
O187 Na21 2.58(8) . ?
O188 W47 1.82(4) . ?
O188 W48 2.00(4) . ?
O189 W48 1.85(4) . ?
O189 W46 1.97(3) . ?
O190 W47 1.83(3) . ?
O190 W46 2.08(3) . ?
O190 Na21 2.53(7) . ?
O191 W47 1.70(4) . ?
O191 Na23 2.42(7) . ?
O192 W48 1.58(4) . ?
O192 Cs2 3.31(4) . ?
O193 W46 1.69(4) . ?
O193 Na13 2.31(5) 2_776 ?
O194 W53 1.77(3) . ?
O194 Eu5 2.24(3) . ?
O195 W63 1.74(4) . ?
O195 Eu5 2.44(4) . ?
O196 Eu5 2.40(5) . ?
O197 Eu5 2.53(4) . ?
O197 Na22 2.66(5) . ?
O197 Cs1 3.20(4) . ?
O198 W55 1.77(3) . ?
O198 W53 2.08(3) . ?
O199 W54 1.90(3) . ?
O199 W53 1.95(3) . ?
O200 W54 1.57(3) . ?
O200 Cs4 3.37(4) 2_676 ?
O201 W55 1.89(3) . ?
O201 W54 1.91(4) . ?
O201 Cs4 3.32(4) 2_676 ?
O202 W55 1.65(4) . ?
O202 Cs4 3.27(4) 2_676 ?
O203 W59 1.94(4) . ?
O203 W55 1.96(4) . ?
O203 Cs3 3.32(4) 2_675 ?
O204 W59 1.70(4) . ?
O204 Eu6 2.47(4) . ?
O204 Cs3 3.68(4) 2_675 ?
O205 W59 1.65(3) . ?
O205 Cs3 2.96(3) . ?
O205 Cs3 3.52(4) 2_675 ?
O206 W59 1.84(4) . ?
O206 W60 1.98(4) . ?
O206 Cs3 3.31(3) . ?
O207 W60 1.80(4) . ?
O207 Eu6 2.38(3) . ?
O208 W60 1.66(3) . ?
O208 Na17 2.53(5) . ?
O208 Cs3 3.39(4) . ?
O209 W61 1.88(3) . ?
O209 W60 1.97(3) . ?
O209 Na8 2.59(4) . ?
O210 W61 1.83(3) . ?
O210 W63 2.13(3) . ?
O211 W61 1.65(4) . ?
O211 Na19 2.28(6) . ?
O212 W62 1.91(4) . ?
O212 W61 1.96(4) . ?
O213 W62 1.85(4) . ?
O213 W63 1.99(4) . ?
O214 W62 1.65(4) . ?
O214 Na6 2.47(4) 1_455 ?
O214 Na20 3.02(5) 2_665 ?
O215 W62 1.83(4) . ?
O215 W54 2.04(4) . ?
O216 As6 1.77(3) . ?
O216 W60 2.28(3) . ?
O216 W61 2.32(3) . ?
O216 W58 2.40(3) . ?
O217 As6 1.73(3) . ?
O217 W54 2.34(3) . ?
O217 W57 2.35(4) . ?
O217 W62 2.36(4) . ?
O218 As6 1.85(4) . ?
O218 W59 2.23(3) . ?
O218 W56 2.35(4) . ?
O218 W55 2.37(4) . ?
O219 W58 1.81(3) . ?
O219 W60 2.11(4) . ?
O220 W58 1.91(4) . ?
O220 W61 1.98(4) . ?
O221 W62 1.87(4) . ?
O221 W57 1.96(4) . ?
O222 W57 1.87(4) . ?
O222 W54 1.90(5) . ?
O223 W56 1.79(3) . ?
O223 W55 2.04(3) . ?
O224 W56 1.83(4) . ?
O224 W59 2.09(4) . ?
O225 W57 1.80(4) . ?
O225 W58 2.04(4) . ?
O226 W57 1.86(4) . ?
O226 W56 1.92(3) . ?
O227 W56 1.88(4) . ?
O227 W58 1.92(4) . ?
O228 W57 1.68(4) . ?
O229 W58 1.71(4) . ?
O230 W56 1.75(5) . ?
O231 W53 1.77(3) . ?
O231 Eu6 2.35(3) . ?
O232 Eu6 2.51(4) . ?
O232 Cs3 3.15(4) 2_675 ?
O233 Eu6 2.45(4) . ?
O234 W63 1.91(3) . ?
O234 Eu6 2.29(3) . ?
O234 Na22 3.02(6) . ?
O235 W63 1.86(8) . ?
O236 Na21 2.48(10) . ?
O236 Na1 2.68(9) . ?
O237 Na1 2.21(8) . ?
O237 Na21 2.34(9) . ?
O238 Na21 2.09(8) . ?
O238 Na23 2.68(7) . ?
O238 Na1 3.01(6) . ?
O239 Na23 2.58(8) . ?
O240 Na23 2.94(11) . ?
O241 Na23 2.41(12) . ?
O245 Na21 2.21(8) . ?
O245 Cs5 3.48(7) . ?
O246 Na14 2.65(7) . ?
O247 Na16 2.92(9) . ?
O248 Na16 2.24(7) . ?
O249 Na13 2.39(6) . ?
O249 Na16 2.42(7) . ?
O250 Na13 2.43(7) . ?
O250 Na15 3.00(7) . ?
O251 Na15 2.83(6) . ?
O252 Na15 2.96(13) . ?
O255 Cs2 3.06(6) 2_676 ?
O257 Cs4 3.56(6) . ?
O258 Cs4 2.42(9) . ?
O260 Na9 2.28(6) . ?
O261 Na12 2.40(6) . ?
O261 Na6 2.53(6) . ?
O262 Na9 2.36(5) . ?
O262 Na11 2.84(5) 2_766 ?
O263 Na9 2.28(5) . ?
O263 Na5 2.43(4) . ?
O264 Na12 2.47(8) . ?
O266 Na5 2.48(5) . ?
O266 Na9 2.50(5) . ?
O267 Na12 2.28(7) . ?
O267 Na3 2.95(7) . ?
O268 Na5 2.41(5) . ?
O268 Na7 2.93(5) . ?
O269 Na5 2.43(4) . ?
O269 Na4 2.54(4) 1_556 ?
O270 Na12 2.49(5) 1_455 ?
O270 Na10 2.51(5) . ?
O271 Na5 2.40(4) . ?
O272 Na7 1.52(5) . ?
O274 Cs5 2.88(3) . ?
O275 Na7 2.92(6) . ?
O276 Na2 2.30(9) . ?
O276 Cs6 3.51(7) 2_665 ?
O277 Cs5 3.60(11) . ?
O278 Na2 2.58(12) . ?
O282 Cs6 2.88(13) 1_556 ?
O285 Cs6 3.73(7) 1_556 ?
O286 Na2 2.21(8) 2_666 ?
O287 Cs2 2.72(3) . ?
O288 O290 1.80(15) . ?
O288 Na16 2.46(15) 1_455 ?
O288 Cs2 3.46(15) . ?
O290 Na16 2.12(9) 1_455 ?
O293 Na17 2.47(8) . ?
O293 Cs3 3.27(7) . ?
O294 Na17 2.29(7) . ?
O296 Na17 2.38(5) . ?
O296 Na8 2.57(5) . ?
O297 Na8 2.40(5) . ?
O298 Na8 2.31(5) . ?
O300 Na19 2.25(6) . ?
O300 Na8 2.39(6) . ?
O301 Na8 2.34(5) . ?
O301 Na17 2.42(6) . ?
O302 Na2 2.65(10) 2_665 ?
O302 Cs6 3.52(9) . ?
O312 Cs5 2.16(7) . ?
O313 Na19 2.28(9) . ?
O314 Na10 2.36(7) 1_655 ?
O317 Eu4 2.51(4) . ?
O317 Na11 2.77(5) . ?
O318 W42 1.73(4) . ?
O318 Eu3 2.61(4) . ?
O318 Cs5 3.46(4) . ?
O318 Cs1 3.77(4) . ?
O319 W44 1.71(4) . ?
O319 W43 2.18(4) . ?
O319 Cs1 3.61(4) . ?
O320 W50 1.85(4) . ?
O320 W51 1.98(4) . ?
O321 W50 1.88(4) . ?
O321 W49 1.97(4) . ?
O322 W51 1.90(4) . ?
O322 W47 1.93(3) . ?
O323 Na6 2.36(4) . ?
O323 Na12 2.62(5) . ?
O325 W27 1.86(4) . ?
O325 W25 1.98(4) . ?
O325 Na13 2.58(6) . ?
O326 Na4 2.36(4) . ?
O327 Cs6 2.36(5) . ?
Na1 O99 2.76(5) 2_776 ?
Na1 Na21 3.69(8) . ?
Na2 O286 2.21(8) 2_666 ?
Na2 O15 2.33(7) 2_666 ?
Na2 O302 2.65(10) 2_665 ?
Na2 Cs6 4.75(6) 2_665 ?
Na3 Cs2 4.77(2) 2_776 ?
Na4 O269 2.54(4) 1_554 ?
Na4 O90 2.61(4) 2_765 ?
Na4 Na5 4.04(3) 1_554 ?
Na5 Na9 3.53(4) . ?
Na5 Na7 4.03(4) . ?
Na5 Na4 4.04(3) 1_556 ?
Na6 O214 2.47(4) 1_655 ?
Na6 O134 2.67(4) 2_765 ?
Na6 Na12 3.61(4) . ?
Na6 Na20 4.11(4) 2_765 ?
Na8 Na17 3.38(5) . ?
Na8 W60 3.56(3) . ?
Na8 Na19 4.21(5) . ?
Na9 O87 2.47(5) 2_766 ?
Na10 O314 2.36(7) 1_455 ?
Na10 O142 2.45(4) 2_665 ?
Na10 O132 2.49(4) 2_665 ?
Na10 O148 2.64(4) 2_665 ?
Na10 O143 2.75(5) 2_665 ?
Na10 W36 3.45(3) 2_665 ?
Na10 W35 3.52(3) 2_665 ?
Na10 W38 3.58(3) 2_665 ?
Na10 W39 3.62(2) 2_665 ?
Na10 Na12 3.94(4) 1_455 ?
Na11 Na19 2.44(5) 2_665 ?
Na11 O262 2.84(5) 2_766 ?
Na11 Eu4 4.16(3) . ?
Na12 O270 2.49(5) 1_655 ?
Na12 W28 3.67(3) . ?
Na12 Na10 3.94(4) 1_655 ?
Na13 O193 2.31(5) 2_776 ?
Na13 W28 3.29(4) . ?
Na13 W27 3.54(4) . ?
Na13 W26 3.55(4) . ?
Na13 Na16 4.20(6) . ?
Na14 Cs5 4.66(4) . ?
Na16 O290 2.12(9) 1_655 ?
Na16 O288 2.46(15) 1_655 ?
Na16 O20 2.52(6) 2_776 ?
Na17 Cs3 4.08(4) . ?
Na18 W1 3.51(4) . ?
Na18 Eu3 4.26(4) . ?
Na18 Cs1 4.59(4) . ?
Na19 Na11 2.44(5) 2_665 ?
Na19 O50 2.47(5) 2_665 ?
Na19 O157 2.48(5) 2_665 ?
Na19 W19 3.72(4) 2_665 ?
Na19 Na20 3.89(5) 2_665 ?
Na20 O154 3.00(7) 2_765 ?
Na20 O214 3.02(5) 2_665 ?
Na20 Na19 3.89(5) 2_665 ?
Na20 Na6 4.11(4) 2_765 ?
Na21 W52 3.50(6) . ?
Na21 W47 3.51(6) . ?
Na21 W44 3.54(6) . ?
Na22 W63 3.42(4) . ?
Na22 Cs1 4.66(4) . ?
Na23 O113 2.60(6) 2_776 ?
Cs2 O255 3.06(6) 2_676 ?
Cs2 O56 3.13(5) 2_676 ?
Cs2 O172 3.23(5) 2_676 ?
Cs2 O173 3.29(3) 2_676 ?
Cs2 O175 3.36(4) 2_676 ?
Cs2 O55 3.43(3) 2_676 ?
Cs2 O77 3.47(4) 2_676 ?
Cs3 O167 2.93(4) 2_675 ?
Cs3 Cl1 3.07(2) . ?
Cs3 O232 3.15(4) 2_675 ?
Cs3 O203 3.32(4) 2_675 ?
Cs3 O165 3.51(4) 2_675 ?
Cs3 O205 3.52(4) 2_675 ?
Cs3 O204 3.68(4) 2_675 ?
Cs3 W59 3.910(8) . ?
Cs4 O170 3.00(4) 2_676 ?
Cs4 O202 3.27(4) 2_676 ?
Cs4 O201 3.32(4) 2_676 ?
Cs4 O200 3.37(4) 2_676 ?
Cs4 W55 4.051(8) 2_676 ?
Cs4 W9 4.054(9) . ?
Cs5 O6 3.16(5) 2_776 ?
Cs6 O282 2.88(13) 1_554 ?
Cs6 O30 2.99(3) 1_554 ?
Cs6 O33 3.42(4) 1_554 ?
Cs6 O276 3.51(7) 2_665 ?
Cs6 O34 3.73(4) 1_554 ?
Eu2 Cs2 4.527(6) 2_676 ?
Eu6 Cs3 5.051(9) 2_675 ?
W5 Cs6 4.293(13) 1_556 ?
W10 Cs6 3.963(14) 1_556 ?
W17 Cs2 4.022(6) 2_676 ?
W19 Na19 3.72(4) 2_665 ?
W35 Na10 3.52(3) 2_665 ?
W36 Na10 3.45(3) 2_665 ?
W38 Na10 3.58(3) 2_665 ?
W39 Na10 3.62(2) 2_665 ?
W45 Cs2 4.196(5) 2_676 ?
W49 Cs2 4.075(6) 2_676 ?
W50 Cs4 4.434(9) 2_676 ?
W51 Cs3 4.036(8) 2_675 ?
W54 Cs4 4.158(9) 2_676 ?
W55 Cs4 4.051(8) 2_676 ?
W59 Cs3 4.026(10) 2_675 ?
